data_4128238
loop_
_publ_author_name
'Li, Chifeng'
'Mizuno, Noritaka'
'Yamaguchi, Kazuya'
'Suzuki, Kosuke'

_publ_section_title
;
 Self-Assembly of Anionic Polyoxometalate-Organic Architectures Based on
 Lacunary Phosphomolybdates and Pyridyl Ligands.
;
_journal_issue 19
_journal_name_full 'Journal of the American Chemical Society'
_journal_page_first 7687
_journal_page_last 7692
_journal_paper_doi 10.1021/jacs.9b02541
_journal_volume 141
_journal_year 2019
_chemical_formula_sum 'C280 H218 Mo36 N20 O126 P11'
_chemical_formula_weight 9673.24
_space_group_crystal_system monoclinic
_space_group_IT_number 14
_space_group_name_Hall '-P 2ybc'
_space_group_name_H-M_alt 'P 1 21/c 1'
_symmetry_space_group_name_Hall '-P 2ybc'
_symmetry_space_group_name_H-M 'P 1 21/c 1'
_atom_sites_solution_hydrogens geom
_audit_creation_method SHELXL-2014/6
_cell_angle_alpha 90
_cell_angle_beta 98.1644(3)
_cell_angle_gamma 90
_cell_formula_units_Z 4
_cell_length_a 30.0613(2)
_cell_length_b 27.2811(2)
_cell_length_c 67.4589(7)
_cell_measurement_reflns_used 114023
_cell_measurement_temperature 123(2)
_cell_measurement_theta_max 1.013
_cell_measurement_theta_min 1.013
_cell_volume 54762.7(8)
_computing_cell_refinement HKL2000
_computing_data_collection 'Rigaku CrystalClear'
_computing_data_reduction HKL2000
_computing_structure_refinement 'SHELXL-2014/6 (Sheldrick, 2014)'
_computing_structure_solution 'SHELXS-97 (Sheldrick, 1990)'
_diffrn_ambient_temperature 123(2)
_diffrn_measured_fraction_theta_full 0.939
_diffrn_measured_fraction_theta_max 0.964
_diffrn_measurement_device_type CCD
_diffrn_radiation_type MoK\a
_diffrn_radiation_wavelength 0.71069
_diffrn_reflns_av_R_equivalents 0.227
_diffrn_reflns_av_unetI/netI 0.0871
_diffrn_reflns_Laue_measured_fraction_full 0.939
_diffrn_reflns_Laue_measured_fraction_max 0.964
_diffrn_reflns_number 93065
_diffrn_reflns_point_group_measured_fraction_full 0.939
_diffrn_reflns_point_group_measured_fraction_max 0.964
_diffrn_reflns_theta_full 25.240
_diffrn_reflns_theta_max 25.000
_diffrn_reflns_theta_min 1.013
_exptl_absorpt_coefficient_mu 0.879
_exptl_absorpt_correction_T_max 1.000
_exptl_absorpt_correction_T_min 0.150
_exptl_absorpt_correction_type empirical
_exptl_absorpt_process_details 'HKL2000 DENZO SCALEPACK'
_exptl_crystal_colour purple
_exptl_crystal_density_diffrn 1.173
_exptl_crystal_density_method 'not measured'
_exptl_crystal_description block
_exptl_crystal_F_000 18892
_exptl_crystal_size_max 0.12
_exptl_crystal_size_mid 0.12
_exptl_crystal_size_min 0.12
_refine_diff_density_max 1.208
_refine_diff_density_min -1.853
_refine_diff_density_rms 0.253
_refine_ls_extinction_method none
_refine_ls_goodness_of_fit_ref 1.036
_refine_ls_hydrogen_treatment constr
_refine_ls_matrix_type full
_refine_ls_number_parameters 4244
_refine_ls_number_reflns 93065
_refine_ls_number_restraints 72
_refine_ls_restrained_S_all 1.037
_refine_ls_R_factor_all 0.1398
_refine_ls_R_factor_gt 0.1012
_refine_ls_shift/su_max 0.001
_refine_ls_shift/su_mean 0.000
_refine_ls_structure_factor_coef Fsqd
_refine_ls_weighting_details 'w=1/[\s^2^(Fo^2^)+(0.1688P)^2^+576.3848P] where P=(Fo^2^+2Fc^2^)/3'
_refine_ls_weighting_scheme calc
_refine_ls_wR_factor_gt 0.2700
_refine_ls_wR_factor_ref 0.3085
_reflns_Friedel_coverage 0.000
_reflns_number_gt 62280
_reflns_number_total 93065
_reflns_threshold_expression 'I > 2\s(I)'
_cod_data_source_file ja9b02541_si_002.cif
_cod_data_source_block TPP-III-ANQ
_cod_database_code 4128238
_shelx_space_group_comment
;
The symmetry employed for this shelxl refinement is uniquely defined
by the following loop, which should always be used as a source of
symmetry information in preference to the above space-group names.
They are only intended as comments.
;
_shelxl_version_number 2014/6

loop_
_space_group_symop_operation_xyz
'x, y, z'
'-x, y+1/2, -z+1/2'
'-x, -y, -z'
'x, -y-1/2, z-1/2'

loop_
_atom_site_label
_atom_site_type_symbol
_atom_site_fract_x
_atom_site_fract_y
_atom_site_fract_z
_atom_site_U_iso_or_equiv
_atom_site_adp_type
_atom_site_occupancy
_atom_site_site_symmetry_order
_atom_site_calc_flag
_atom_site_refinement_flags_posn
_atom_site_refinement_flags_adp
_atom_site_refinement_flags_occupancy
_atom_site_disorder_assembly
_atom_site_disorder_group
C1 C 0.3316(4) 0.5809(4) 0.35410(18) 0.040(3) Uani 1 1 d . . . . .
H1 H 0.3268 0.5787 0.3402 0.048 Uiso 1 1 calc R U . . .
C2 C 0.3501(4) 0.6248(5) 0.3628(2) 0.045(3) Uani 1 1 d . . . . .
H2 H 0.3577 0.6504 0.3548 0.054 Uiso 1 1 calc R U . . .
C3 C 0.3564(4) 0.6287(4) 0.38300(18) 0.037(3) Uani 1 1 d . . . . .
C4 C 0.3428(4) 0.5904(4) 0.39482(19) 0.040(3) Uani 1 1 d . . . . .
H4 H 0.3455 0.5927 0.4087 0.048 Uiso 1 1 calc R U . . .
C5 C 0.3248(5) 0.5482(5) 0.3843(2) 0.055(4) Uani 1 1 d . . . . .
H5 H 0.3152 0.5227 0.3918 0.065 Uiso 1 1 calc R U . . .
C6 C 0.4786(4) 0.5632(4) 0.33426(18) 0.036(3) Uani 1 1 d . . . . .
H6 H 0.4516 0.5526 0.3380 0.043 Uiso 1 1 calc R U . . .
C7 C 0.4874(4) 0.6118(5) 0.33501(18) 0.043(3) Uani 1 1 d . . . . .
H7 H 0.4675 0.6336 0.3397 0.051 Uiso 1 1 calc R U . . .
C8 C 0.5277(4) 0.6292(4) 0.32853(17) 0.037(3) Uani 1 1 d . . . . .
C9 C 0.5554(4) 0.5949(4) 0.32314(18) 0.037(3) Uani 1 1 d . . . . .
H9 H 0.5834 0.6041 0.3200 0.044 Uiso 1 1 calc R U . . .
C10 C 0.5433(5) 0.5466(5) 0.3222(2) 0.052(3) Uani 1 1 d . . . . .
H10 H 0.5618 0.5244 0.3168 0.063 Uiso 1 1 calc R U . . .
C11 C 0.3012(5) 0.6256(5) 0.2618(2) 0.059(4) Uani 1 1 d . . . . .
H11 H 0.2809 0.6132 0.2513 0.071 Uiso 1 1 calc R U . . .
C12 C 0.2984(6) 0.6719(6) 0.2659(3) 0.069(5) Uani 1 1 d . . . . .
H12 H 0.2778 0.6916 0.2580 0.083 Uiso 1 1 calc R U . . .
C13 C 0.3262(5) 0.6918(6) 0.2821(3) 0.075(5) Uani 1 1 d . . . . .
H13 H 0.3240 0.7246 0.2856 0.089 Uiso 1 1 calc R U . . .
C14 C 0.3567(6) 0.6612(6) 0.2924(3) 0.072(5) Uani 1 1 d . . . . .
H14 H 0.3765 0.6732 0.3032 0.087 Uiso 1 1 calc R U . . .
C15 C 0.3585(6) 0.6148(7) 0.2873(3) 0.071(5) Uani 1 1 d . . . . .
H15 H 0.3797 0.5950 0.2948 0.085 Uiso 1 1 calc R U . . .
C16 C 0.7093(5) 0.7655(5) 0.4770(2) 0.052(4) Uani 1 1 d . . . . .
H16 H 0.7028 0.7338 0.4725 0.063 Uiso 1 1 calc R U . . .
C17 C 0.6832(6) 0.8038(6) 0.4688(3) 0.068(5) Uani 1 1 d . . . . .
H17 H 0.6588 0.7970 0.4592 0.082 Uiso 1 1 calc R U . . .
C18 C 0.6914(6) 0.8495(7) 0.4740(3) 0.080(5) Uani 1 1 d . . . . .
H18 H 0.6738 0.8747 0.4678 0.096 Uiso 1 1 calc R U . . .
C19 C 0.7264(7) 0.8596(6) 0.4890(3) 0.084(6) Uani 1 1 d . . . . .
H19 H 0.7314 0.8913 0.4938 0.101 Uiso 1 1 calc R U . . .
C20 C 0.7552(6) 0.8200(6) 0.4970(3) 0.072(5) Uani 1 1 d . . . . .
H20 H 0.7812 0.8265 0.5058 0.086 Uiso 1 1 calc R U . . .
C21 C 0.7485(5) 0.7464(5) 0.4125(2) 0.049(3) Uani 1 1 d . . . . .
H21 H 0.7529 0.7500 0.4263 0.059 Uiso 1 1 calc R U . . .
C22 C 0.7123(4) 0.7669(5) 0.4021(2) 0.046(3) Uani 1 1 d . . . . .
H22 H 0.6928 0.7847 0.4089 0.056 Uiso 1 1 calc R U . . .
C23 C 0.7031(5) 0.7624(4) 0.38152(19) 0.045(3) Uani 1 1 d . . . . .
C24 C 0.7344(5) 0.7389(6) 0.3717(2) 0.055(4) Uani 1 1 d . . . . .
H24 H 0.7308 0.7369 0.3578 0.066 Uiso 1 1 calc R U . . .
C25 C 0.7718(5) 0.7183(6) 0.3835(2) 0.058(4) Uani 1 1 d . . . . .
H25 H 0.7929 0.7021 0.3770 0.070 Uiso 1 1 calc R U . . .
C26 C 0.6029(4) 0.5823(4) 0.45305(16) 0.038(3) Uani 1 1 d . . . . .
H26 H 0.6008 0.5533 0.4601 0.046 Uiso 1 1 calc R U . . .
C27 C 0.5668(5) 0.6114(5) 0.4499(2) 0.048(3) Uani 1 1 d . . . . .
H27 H 0.5407 0.6019 0.4549 0.058 Uiso 1 1 calc R U . . .
C28 C 0.5670(4) 0.6548(4) 0.43968(19) 0.040(3) Uani 1 1 d . . . . .
C29 C 0.6076(4) 0.6659(4) 0.43306(18) 0.041(3) Uani 1 1 d . . . . .
H29 H 0.6107 0.6951 0.4262 0.049 Uiso 1 1 calc R U . . .
C30 C 0.6432(4) 0.6336(4) 0.4367(2) 0.041(3) Uani 1 1 d . . . . .
H30 H 0.6695 0.6419 0.4317 0.050 Uiso 1 1 calc R U . . .
C31 C 0.5878(5) 0.9589(5) 0.46075(19) 0.051(3) Uani 1 1 d . . . . .
H31 H 0.6173 0.9667 0.4593 0.061 Uiso 1 1 calc R U . . .
C32 C 0.5691(4) 0.9186(4) 0.45137(19) 0.042(3) Uani 1 1 d . . . . .
H32 H 0.5851 0.9002 0.4432 0.051 Uiso 1 1 calc R U . . .
C33 C 0.5273(4) 0.9053(4) 0.45397(18) 0.038(3) Uani 1 1 d . . . . .
C34 C 0.5046(4) 0.9324(4) 0.46522(19) 0.039(3) Uani 1 1 d . . . . .
H34 H 0.4751 0.9246 0.4665 0.047 Uiso 1 1 calc R U . . .
C35 C 0.5256(5) 0.9734(5) 0.47524(17) 0.044(3) Uani 1 1 d . . . . .
H35 H 0.5105 0.9901 0.4843 0.053 Uiso 1 1 calc R U . . .
C36 C 0.5759(5) 1.0605(5) 0.3633(2) 0.050(3) Uani 1 1 d . . . . .
H36 H 0.5764 1.0891 0.3558 0.060 Uiso 1 1 calc R U . . .
C37 C 0.5724(4) 1.0177(5) 0.35311(17) 0.045(3) Uani 1 1 d . . . . .
H37 H 0.5689 1.0169 0.3392 0.053 Uiso 1 1 calc R U . . .
C38 C 0.5743(4) 0.9742(5) 0.3646(2) 0.050(3) Uani 1 1 d . . . . .
C39 C 0.5777(5) 0.9777(5) 0.3851(2) 0.053(4) Uani 1 1 d . . . . .
H39 H 0.5789 0.9497 0.3931 0.064 Uiso 1 1 calc R U . . .
C40 C 0.5794(5) 1.0241(4) 0.39365(18) 0.043(3) Uani 1 1 d . . . . .
H40 H 0.5811 1.0263 0.4075 0.052 Uiso 1 1 calc R U . . .
C41 C 0.7837(6) 0.9574(6) 0.4493(2) 0.065(4) Uani 1 1 d . . . . .
H41 H 0.8081 0.9701 0.4578 0.078 Uiso 1 1 calc R U . . .
C42 C 0.7805(6) 0.9079(5) 0.4472(3) 0.071(5) Uani 1 1 d . . . . .
H42 H 0.8027 0.8869 0.4532 0.086 Uiso 1 1 calc R U . . .
C43 C 0.7416(6) 0.8905(5) 0.4354(3) 0.069(5) Uani 1 1 d . . . . .
H43 H 0.7366 0.8570 0.4340 0.082 Uiso 1 1 calc R U . . .
C44 C 0.7113(7) 0.9227(6) 0.4258(2) 0.075(5) Uani 1 1 d . . . . .
H44 H 0.6860 0.9110 0.4177 0.090 Uiso 1 1 calc R U . . .
C45 C 0.7176(5) 0.9709(5) 0.4280(2) 0.056(4) Uani 1 1 d . . . . .
H45 H 0.6964 0.9919 0.4211 0.068 Uiso 1 1 calc R U . . .
C46 C 0.2806(4) 0.9477(4) 0.37849(18) 0.037(3) Uani 1 1 d . . . . .
H46 H 0.2625 0.9697 0.3843 0.044 Uiso 1 1 calc R U . . .
C47 C 0.3067(4) 0.9171(4) 0.3908(2) 0.040(3) Uani 1 1 d . . . . .
H47 H 0.3060 0.9174 0.4046 0.048 Uiso 1 1 calc R U . . .
C48 C 0.3345(4) 0.8853(4) 0.3824(2) 0.043(3) Uani 1 1 d . . . . .
C49 C 0.3339(4) 0.8837(5) 0.36167(18) 0.048(3) Uani 1 1 d . . . . .
H49 H 0.3515 0.8616 0.3557 0.057 Uiso 1 1 calc R U . . .
C50 C 0.3053(4) 0.9172(4) 0.3504(2) 0.043(3) Uani 1 1 d . . . . .
H50 H 0.3048 0.9174 0.3366 0.051 Uiso 1 1 calc R U . . .
C51 C 0.2316(5) 0.7695(6) 0.3258(2) 0.062(4) Uani 1 1 d . . . . .
H51 H 0.2350 0.8014 0.3306 0.074 Uiso 1 1 calc R U . . .
C52 C 0.2668(5) 0.7394(5) 0.3294(2) 0.056(4) Uani 1 1 d . . . . .
H52 H 0.2941 0.7515 0.3357 0.067 Uiso 1 1 calc R U . . .
C53 C 0.2633(6) 0.6910(7) 0.3240(2) 0.070(5) Uani 1 1 d . . . . .
H53 H 0.2873 0.6693 0.3270 0.083 Uiso 1 1 calc R U . . .
C54 C 0.2234(6) 0.6766(7) 0.3142(3) 0.078(5) Uani 1 1 d . . . . .
H54 H 0.2192 0.6440 0.3103 0.094 Uiso 1 1 calc R U . . .
C55 C 0.1883(5) 0.7098(5) 0.3099(2) 0.058(4) Uani 1 1 d . . . . .
H55 H 0.1613 0.6991 0.3027 0.069 Uiso 1 1 calc R U . . .
C56 C 0.3724(5) 0.8970(5) 0.27243(19) 0.046(3) Uani 1 1 d . . . . .
H56 H 0.3727 0.9207 0.2626 0.055 Uiso 1 1 calc R U . . .
C57 C 0.4127(4) 0.8828(4) 0.28329(17) 0.039(3) Uani 1 1 d . . . . .
H57 H 0.4391 0.8983 0.2811 0.047 Uiso 1 1 calc R U . . .
C58 C 0.4143(4) 0.8450(5) 0.29781(17) 0.042(3) Uani 1 1 d . . . . .
C59 C 0.3718(4) 0.8262(5) 0.2998(2) 0.047(3) Uani 1 1 d . . . . .
H59 H 0.3695 0.8015 0.3091 0.057 Uiso 1 1 calc R U . . .
C60 C 0.3332(4) 0.8434(4) 0.2884(2) 0.041(3) Uani 1 1 d . . . . .
H60 H 0.3060 0.8291 0.2902 0.049 Uiso 1 1 calc R U . . .
C61 C 0.3810(4) 0.6725(5) 0.39359(19) 0.042(3) Uani 1 1 d . . . . .
C62 C 0.4234(4) 0.6594(4) 0.4038(2) 0.040(3) Uani 1 1 d . . . . .
C63 C 0.4454(4) 0.6143(5) 0.40373(18) 0.043(3) Uani 1 1 d . . . . .
H63 H 0.4336 0.5859 0.3974 0.051 Uiso 1 1 calc R U . . .
C64 C 0.4870(5) 0.6190(4) 0.4145(2) 0.047(3) Uani 1 1 d . . . . .
H64 H 0.5087 0.5945 0.4162 0.057 Uiso 1 1 calc R U . . .
C65 C 0.4924(4) 0.6677(5) 0.42274(19) 0.040(3) Uani 1 1 d . . . . .
C66 C 0.5283(4) 0.6858(4) 0.43456(17) 0.036(3) Uani 1 1 d . . . . .
C67 C 0.5338(4) 0.7365(4) 0.44130(17) 0.036(3) Uani 1 1 d . . . . .
C68 C 0.5685(4) 0.7544(5) 0.4561(2) 0.045(3) Uani 1 1 d . . . . .
H68 H 0.5921 0.7359 0.4627 0.054 Uiso 1 1 calc R U . . .
C69 C 0.5617(4) 0.8031(4) 0.45905(17) 0.037(3) Uani 1 1 d . . . . .
H69 H 0.5790 0.8242 0.4678 0.044 Uiso 1 1 calc R U . . .
C70 C 0.5201(4) 0.8150(4) 0.44506(18) 0.039(3) Uani 1 1 d . . . . .
C71 C 0.5039(4) 0.8625(4) 0.44219(16) 0.032(3) Uani 1 1 d . . . . .
C72 C 0.4648(4) 0.8753(4) 0.42889(18) 0.036(3) Uani 1 1 d . . . . .
C73 C 0.4492(5) 0.9231(5) 0.42361(19) 0.045(3) Uani 1 1 d . . . . .
H73 H 0.4623 0.9522 0.4288 0.054 Uiso 1 1 calc R U . . .
C74 C 0.4117(4) 0.9196(4) 0.40963(19) 0.041(3) Uani 1 1 d . . . . .
H74 H 0.3959 0.9454 0.4029 0.049 Uiso 1 1 calc R U . . .
C75 C 0.4016(4) 0.8693(4) 0.40735(18) 0.035(3) Uani 1 1 d . . . . .
C76 C 0.3657(4) 0.8486(4) 0.39468(18) 0.041(3) Uani 1 1 d . . . . .
C77 C 0.3563(5) 0.7995(5) 0.39147(19) 0.047(3) Uani 1 1 d . . . . .
C78 C 0.3150(4) 0.7786(5) 0.3805(2) 0.046(3) Uani 1 1 d . . . . .
H78 H 0.2902 0.7965 0.3747 0.056 Uiso 1 1 calc R U . . .
C79 C 0.3187(5) 0.7311(5) 0.3801(2) 0.047(3) Uani 1 1 d . . . . .
H79 H 0.2975 0.7092 0.3738 0.056 Uiso 1 1 calc R U . . .
C80 C 0.3610(5) 0.7191(4) 0.39085(19) 0.044(3) Uani 1 1 d . . . . .
C81 C 0.5391(4) 0.6839(4) 0.33024(19) 0.039(3) Uani 1 1 d . . . . .
C82 C 0.5081(4) 0.7164(4) 0.31971(17) 0.035(3) Uani 1 1 d . . . . .
C83 C 0.4708(4) 0.7036(5) 0.30439(18) 0.044(3) Uani 1 1 d . . . . .
H83 H 0.4634 0.6724 0.2994 0.052 Uiso 1 1 calc R U . . .
C84 C 0.4492(4) 0.7452(5) 0.2989(2) 0.047(3) Uani 1 1 d . . . . .
H84 H 0.4243 0.7484 0.2891 0.056 Uiso 1 1 calc R U . . .
C85 C 0.4714(4) 0.7845(4) 0.31103(17) 0.034(3) Uani 1 1 d . . . . .
C86 C 0.4567(4) 0.8338(4) 0.31075(17) 0.035(3) Uani 1 1 d . . . . .
C87 C 0.4790(4) 0.8708(4) 0.32146(17) 0.036(3) Uani 1 1 d . . . . .
C88 C 0.4637(5) 0.9189(5) 0.3241(2) 0.053(4) Uani 1 1 d . . . . .
H88 H 0.4361 0.9312 0.3181 0.063 Uiso 1 1 calc R U . . .
C89 C 0.4950(4) 0.9453(4) 0.33655(18) 0.038(3) Uani 1 1 d . . . . .
H89 H 0.4925 0.9778 0.3404 0.045 Uiso 1 1 calc R U . . .
C90 C 0.5315(5) 0.9141(5) 0.3423(2) 0.049(3) Uani 1 1 d . . . . .
C91 C 0.5720(4) 0.9248(4) 0.35498(19) 0.042(3) Uani 1 1 d . . . . .
C92 C 0.6076(5) 0.8921(5) 0.3604(2) 0.048(3) Uani 1 1 d . . . . .
C93 C 0.6507(5) 0.9076(5) 0.3719(2) 0.054(4) Uani 1 1 d . . . . .
H93 H 0.6597 0.9393 0.3757 0.065 Uiso 1 1 calc R U . . .
C94 C 0.6741(5) 0.8661(4) 0.37562(19) 0.043(3) Uani 1 1 d . . . . .
H94 H 0.7029 0.8636 0.3826 0.052 Uiso 1 1 calc R U . . .
C95 C 0.6474(5) 0.8266(5) 0.36709(18) 0.046(3) Uani 1 1 d . . . . .
C96 C 0.6590(5) 0.7772(4) 0.36884(18) 0.043(3) Uani 1 1 d . . . . .
C97 C 0.6336(4) 0.7373(5) 0.36140(17) 0.042(3) Uani 1 1 d . . . . .
C98 C 0.6406(5) 0.6854(4) 0.36425(18) 0.040(3) Uani 1 1 d . . . . .
H98 H 0.6649 0.6712 0.3723 0.048 Uiso 1 1 calc R U . . .
C99 C 0.6078(4) 0.6614(4) 0.35389(19) 0.043(3) Uani 1 1 d . . . . .
H99 H 0.6050 0.6275 0.3535 0.051 Uiso 1 1 calc R U . . .
C100 C 0.5769(4) 0.6947(5) 0.34317(18) 0.042(3) Uani 1 1 d . . . . .
C101 C 0.3098(6) 0.6063(6) 0.5128(2) 0.063(4) Uani 1 1 d . . . . .
C102 C 0.2669(5) 0.5933(6) 0.5155(3) 0.066(4) Uani 1 1 d . . . . .
H102 H 0.2507 0.5717 0.5066 0.079 Uiso 1 1 calc R U . . .
C103 C 0.2474(7) 0.6114(7) 0.5311(3) 0.089(6) Uani 1 1 d . . . . .
H103 H 0.2186 0.6013 0.5330 0.107 Uiso 1 1 calc R U . . .
C104 C 0.2702(7) 0.6440(7) 0.5439(3) 0.084(6) Uani 1 1 d . . . . .
H104 H 0.2564 0.6575 0.5542 0.101 Uiso 1 1 calc R U . . .
C105 C 0.3136(6) 0.6576(6) 0.5419(3) 0.067(4) Uani 1 1 d . . . . .
H105 H 0.3291 0.6793 0.5510 0.081 Uiso 1 1 calc R U . . .
C106 C 0.3337(6) 0.6390(7) 0.5266(3) 0.073(5) Uani 1 1 d . . . . .
H106 H 0.3630 0.6479 0.5252 0.088 Uiso 1 1 calc R U . . .
C107 C 0.3643(5) 0.6319(6) 0.4810(2) 0.057(4) Uani 1 1 d . . . . .
C108 C 0.3520(7) 0.6815(6) 0.4833(2) 0.079(5) Uani 1 1 d . . . . .
H108 H 0.3306 0.6902 0.4913 0.095 Uiso 1 1 calc R U . . .
C109 C 0.3735(8) 0.7174(8) 0.4728(3) 0.103(8) Uani 1 1 d . . . . .
H109 H 0.3677 0.7505 0.4747 0.123 Uiso 1 1 calc R U . . .
C110 C 0.4022(7) 0.7044(8) 0.4602(3) 0.093(6) Uani 1 1 d . . . . .
H110 H 0.4147 0.7282 0.4528 0.112 Uiso 1 1 calc R U . . .
C111 C 0.4135(7) 0.6553(6) 0.4581(3) 0.075(5) Uani 1 1 d . . . . .
H111 H 0.4344 0.6469 0.4498 0.090 Uiso 1 1 calc R U . . .
C112 C 0.3947(6) 0.6199(6) 0.4679(3) 0.072(5) Uani 1 1 d . . . . .
H112 H 0.4020 0.5873 0.4660 0.086 Uiso 1 1 calc R U . . .
C113 C 0.2975(5) 0.5548(6) 0.4741(2) 0.063(4) Uani 1 1 d . . . . .
C114 C 0.2885(7) 0.5747(6) 0.4550(2) 0.074(5) Uani 1 1 d . . . . .
H114 H 0.3041 0.6022 0.4516 0.089 Uiso 1 1 calc R U . . .
C115 C 0.2554(7) 0.5526(7) 0.4406(3) 0.082(5) Uani 1 1 d . . . . .
H115 H 0.2484 0.5672 0.4281 0.098 Uiso 1 1 calc R U . . .
C116 C 0.2331(6) 0.5103(6) 0.4446(3) 0.068(4) Uani 1 1 d . . . . .
H116 H 0.2116 0.4964 0.4350 0.082 Uiso 1 1 calc R U . . .
C117 C 0.2434(6) 0.4893(7) 0.4631(3) 0.075(5) Uani 1 1 d . . . . .
H117 H 0.2300 0.4598 0.4659 0.090 Uiso 1 1 calc R U . . .
C118 C 0.2743(5) 0.5123(6) 0.4781(3) 0.065(4) Uani 1 1 d . . . . .
H118 H 0.2793 0.4987 0.4908 0.078 Uiso 1 1 calc R U . . .
C119 C 0.3810(7) 0.5393(6) 0.5011(3) 0.073(5) Uani 1 1 d . . . . .
C120 C 0.3819(6) 0.4925(6) 0.4947(3) 0.075(5) Uani 1 1 d . . . . .
H120 H 0.3572 0.4801 0.4864 0.090 Uiso 1 1 calc R U . . .
C121 C 0.4189(6) 0.4622(6) 0.5002(3) 0.071(5) Uani 1 1 d . . . . .
H121 H 0.4187 0.4302 0.4955 0.085 Uiso 1 1 calc R U . . .
C122 C 0.4550(7) 0.4797(8) 0.5123(3) 0.082(6) Uani 1 1 d . . . . .
H122 H 0.4795 0.4590 0.5157 0.099 Uiso 1 1 calc R U . . .
C123 C 0.4573(7) 0.5270(8) 0.5199(3) 0.095(7) Uani 1 1 d . . . . .
H123 H 0.4821 0.5388 0.5284 0.114 Uiso 1 1 calc R U . . .
C124 C 0.4192(7) 0.5556(8) 0.5137(3) 0.086(6) Uani 1 1 d . . . . .
H124 H 0.4192 0.5878 0.5183 0.103 Uiso 1 1 calc R U . . .
C125 C 0.3799(4) 0.6276(4) 0.61884(18) 0.037(3) Uani 1 1 d . . . . .
C126 C 0.3666(5) 0.6531(5) 0.6025(2) 0.050(3) Uani 1 1 d . . . . .
H126 H 0.3410 0.6427 0.5941 0.060 Uiso 1 1 calc R U . . .
C127 C 0.3877(5) 0.6929(6) 0.5972(2) 0.059(4) Uani 1 1 d . . . . .
H127 H 0.3771 0.7087 0.5852 0.071 Uiso 1 1 calc R U . . .
C128 C 0.4254(5) 0.7113(5) 0.6093(2) 0.057(4) Uani 1 1 d . . . . .
H128 H 0.4394 0.7399 0.6059 0.068 Uiso 1 1 calc R U . . .
C129 C 0.4414(6) 0.6855(5) 0.6264(2) 0.060(4) Uani 1 1 d . . . . .
H129 H 0.4671 0.6958 0.6347 0.072 Uiso 1 1 calc R U . . .
C130 C 0.4179(5) 0.6432(5) 0.6310(2) 0.054(4) Uani 1 1 d . . . . .
H130 H 0.4284 0.6255 0.6425 0.065 Uiso 1 1 calc R U . . .
C131 C 0.3483(5) 0.5754(5) 0.6513(2) 0.049(3) Uani 1 1 d . . . . .
C132 C 0.3484(5) 0.5335(6) 0.6633(2) 0.054(4) Uani 1 1 d . . . . .
H132 H 0.3549 0.5035 0.6579 0.065 Uiso 1 1 calc R U . . .
C133 C 0.3394(5) 0.5341(6) 0.6825(2) 0.058(4) Uani 1 1 d . . . . .
H133 H 0.3420 0.5056 0.6902 0.070 Uiso 1 1 calc R U . . .
C134 C 0.3260(6) 0.5789(7) 0.6908(2) 0.069(4) Uani 1 1 d . . . . .
H134 H 0.3192 0.5802 0.7038 0.083 Uiso 1 1 calc R U . . .
C135 C 0.3237(6) 0.6201(5) 0.6790(2) 0.059(4) Uani 1 1 d . . . . .
H135 H 0.3145 0.6495 0.6841 0.071 Uiso 1 1 calc R U . . .
C136 C 0.3344(5) 0.6194(6) 0.6599(2) 0.060(4) Uani 1 1 d . . . . .
H136 H 0.3326 0.6482 0.6524 0.073 Uiso 1 1 calc R U . . .
C137 C 0.2970(5) 0.5711(5) 0.6107(2) 0.049(3) Uani 1 1 d . . . . .
C138 C 0.2605(5) 0.5856(5) 0.6194(2) 0.054(4) Uani 1 1 d . . . . .
H138 H 0.2635 0.5957 0.6327 0.065 Uiso 1 1 calc R U . . .
C139 C 0.2187(5) 0.5846(6) 0.6074(2) 0.063(4) Uani 1 1 d . . . . .
H139 H 0.1930 0.5934 0.6128 0.076 Uiso 1 1 calc R U . . .
C140 C 0.2153(6) 0.5712(6) 0.5883(3) 0.069(5) Uani 1 1 d . . . . .
H140 H 0.1871 0.5716 0.5806 0.083 Uiso 1 1 calc R U . . .
C141 C 0.2509(5) 0.5569(5) 0.5796(2) 0.048(3) Uani 1 1 d . . . . .
H141 H 0.2473 0.5482 0.5662 0.058 Uiso 1 1 calc R U . . .
C142 C 0.2930(5) 0.5555(4) 0.5911(2) 0.049(3) Uani 1 1 d . . . . .
H142 H 0.3179 0.5444 0.5857 0.059 Uiso 1 1 calc R U . . .
C143 C 0.3842(4) 0.5190(5) 0.62092(19) 0.042(3) Uani 1 1 d . . . . .
C144 C 0.3597(4) 0.4756(5) 0.61467(19) 0.043(3) Uani 1 1 d . . . . .
H144 H 0.3285 0.4759 0.6128 0.051 Uiso 1 1 calc R U . . .
C145 C 0.3824(4) 0.4336(5) 0.6114(2) 0.048(3) Uani 1 1 d . . . . .
H145 H 0.3663 0.4051 0.6078 0.057 Uiso 1 1 calc R U . . .
C146 C 0.4285(5) 0.4326(5) 0.6134(2) 0.053(4) Uani 1 1 d . . . . .
H146 H 0.4433 0.4039 0.6108 0.064 Uiso 1 1 calc R U . . .
C147 C 0.4533(4) 0.4753(5) 0.61948(18) 0.043(3) Uani 1 1 d . . . . .
H147 H 0.4846 0.4746 0.6211 0.051 Uiso 1 1 calc R U . . .
C148 C 0.4302(4) 0.5199(5) 0.62315(19) 0.047(3) Uani 1 1 d . . . . .
H148 H 0.4461 0.5485 0.6269 0.056 Uiso 1 1 calc R U . . .
C149 C 0.3388(4) 0.8504(5) 0.67858(18) 0.042(3) Uani 1 1 d . . . . .
C150 C 0.3325(5) 0.8788(6) 0.6613(2) 0.058(4) Uani 1 1 d . . . . .
H150 H 0.3302 0.8636 0.6489 0.070 Uiso 1 1 calc R U . . .
C151 C 0.3298(6) 0.9277(6) 0.6623(3) 0.072(5) Uani 1 1 d . . . . .
H151 H 0.3246 0.9455 0.6505 0.086 Uiso 1 1 calc R U . . .
C152 C 0.3346(6) 0.9532(6) 0.6806(3) 0.074(5) Uani 1 1 d . . . . .
H152 H 0.3348 0.9873 0.6814 0.088 Uiso 1 1 calc R U . . .
C153 C 0.3391(7) 0.9225(7) 0.6979(3) 0.079(5) Uani 1 1 d . . . . .
H153 H 0.3398 0.9371 0.7104 0.095 Uiso 1 1 calc R U . . .
C154 C 0.3423(6) 0.8753(5) 0.6971(2) 0.063(4) Uani 1 1 d . . . . .
H154 H 0.3471 0.8574 0.7089 0.075 Uiso 1 1 calc R U . . .
C155 C 0.3268(5) 0.7595(5) 0.6994(2) 0.048(3) Uani 1 1 d . . . . .
C156 C 0.2826(6) 0.7736(6) 0.7031(3) 0.075(5) Uani 1 1 d . . . . .
H156 H 0.2649 0.7956 0.6949 0.090 Uiso 1 1 calc R U . . .
C157 C 0.2685(6) 0.7522(6) 0.7196(2) 0.068(4) Uani 1 1 d . . . . .
H157 H 0.2401 0.7601 0.7225 0.081 Uiso 1 1 calc R U . . .
C158 C 0.2941(6) 0.7198(6) 0.7319(3) 0.071(5) Uani 1 1 d . . . . .
H158 H 0.2832 0.7076 0.7431 0.085 Uiso 1 1 calc R U . . .
C159 C 0.3368(7) 0.7046(6) 0.7278(2) 0.080(5) Uani 1 1 d . . . . .
H159 H 0.3530 0.6809 0.7357 0.096 Uiso 1 1 calc R U . . .
C160 C 0.3547(6) 0.7267(6) 0.7113(2) 0.063(4) Uani 1 1 d . . . . .
H160 H 0.3835 0.7194 0.7086 0.075 Uiso 1 1 calc R U . . .
C161 C 0.4059(5) 0.7726(5) 0.6776(2) 0.056(4) Uani 1 1 d . . . . .
C162 C 0.4354(6) 0.8099(6) 0.6805(3) 0.085(6) Uani 1 1 d . . . . .
H162 H 0.4259 0.8420 0.6816 0.102 Uiso 1 1 calc R U . . .
C163 C 0.4832(7) 0.7979(8) 0.6817(4) 0.118(9) Uani 1 1 d . . . . .
H163 H 0.5049 0.8222 0.6845 0.142 Uiso 1 1 calc R U . . .
C164 C 0.4947(7) 0.7541(10) 0.6789(5) 0.149(13) Uani 1 1 d . . . . .
H164 H 0.5243 0.7479 0.6772 0.179 Uiso 1 1 calc R U . . .
C165 C 0.4648(7) 0.7142(7) 0.6782(3) 0.082(6) Uani 1 1 d . . . . .
H165 H 0.4750 0.6820 0.6791 0.098 Uiso 1 1 calc R U . . .
C166 C 0.4210(5) 0.7249(5) 0.6763(2) 0.051(3) Uani 1 1 d . . . . .
H166 H 0.4001 0.6996 0.6739 0.062 Uiso 1 1 calc R U . . .
C167 C 0.3158(5) 0.7588(4) 0.65488(18) 0.044(3) Uani 1 1 d . . . . .
C168 C 0.3330(6) 0.7676(5) 0.6368(2) 0.059(4) Uani 1 1 d . . . . .
H168 H 0.3605 0.7833 0.6370 0.071 Uiso 1 1 calc R U . . .
C169 C 0.3096(6) 0.7532(6) 0.6194(3) 0.067(4) Uani 1 1 d . . . . .
H169 H 0.3197 0.7614 0.6074 0.081 Uiso 1 1 calc R U . . .
C170 C 0.2708(7) 0.7266(7) 0.6191(3) 0.076(5) Uani 1 1 d . . . . .
H170 H 0.2573 0.7130 0.6071 0.092 Uiso 1 1 calc R U . . .
C171 C 0.2510(7) 0.7192(7) 0.6364(3) 0.084(6) Uani 1 1 d . . . . .
H171 H 0.2230 0.7044 0.6359 0.100 Uiso 1 1 calc R U . . .
C172 C 0.2757(5) 0.7357(6) 0.6548(3) 0.064(4) Uani 1 1 d . . . . .
H172 H 0.2645 0.7305 0.6668 0.077 Uiso 1 1 calc R U . . .
C197 C 0.0999(5) 0.6417(6) 0.5472(2) 0.062(4) Uani 1 1 d . . . . .
C198 C 0.1398(5) 0.6676(5) 0.5474(2) 0.051(3) Uani 1 1 d . . . . .
H198 H 0.1511 0.6737 0.5355 0.061 Uiso 1 1 calc R U . . .
C199 C 0.1627(5) 0.6843(6) 0.5654(3) 0.062(4) Uani 1 1 d . . . . .
H199 H 0.1892 0.7021 0.5659 0.074 Uiso 1 1 calc R U . . .
C200 C 0.1448(6) 0.6739(6) 0.5827(3) 0.071(5) Uani 1 1 d . . . . .
H200 H 0.1603 0.6843 0.5949 0.085 Uiso 1 1 calc R U . . .
C201 C 0.1071(6) 0.6502(6) 0.5827(3) 0.073(5) Uani 1 1 d . . . . .
H201 H 0.0960 0.6447 0.5947 0.087 Uiso 1 1 calc R U . . .
C202 C 0.0834(6) 0.6329(6) 0.5648(2) 0.064(4) Uani 1 1 d . . . . .
H202 H 0.0567 0.6156 0.5648 0.077 Uiso 1 1 calc R U . . .
C203 C 0.0299(5) 0.5773(5) 0.5258(2) 0.055(4) Uani 1 1 d . . . . .
C204 C 0.0478(6) 0.5365(5) 0.5362(2) 0.061(4) Uani 1 1 d . . . . .
H204 H 0.0770 0.5381 0.5430 0.074 Uiso 1 1 calc R U . . .
C205 C 0.0237(5) 0.4931(6) 0.5371(2) 0.058(4) Uani 1 1 d . . . . .
H205 H 0.0363 0.4660 0.5441 0.070 Uiso 1 1 calc R U . . .
C206 C -0.0197(5) 0.4921(5) 0.5270(2) 0.054(4) Uani 1 1 d . . . . .
H206 H -0.0367 0.4637 0.5271 0.064 Uiso 1 1 calc R U . . .
C207 C -0.0380(6) 0.5329(6) 0.5170(3) 0.071(5) Uani 1 1 d . . . . .
H207 H -0.0676 0.5318 0.5108 0.085 Uiso 1 1 calc R U . . .
C208 C -0.0137(5) 0.5751(6) 0.5158(2) 0.056(4) Uani 1 1 d . . . . .
H208 H -0.0262 0.6018 0.5085 0.067 Uiso 1 1 calc R U . . .
C209 C 0.0311(5) 0.6843(5) 0.5167(2) 0.057(4) Uani 1 1 d . . . . .
C210 C 0.0301(6) 0.7191(6) 0.5310(3) 0.076(5) Uani 1 1 d . . . . .
H210 H 0.0446 0.7144 0.5439 0.091 Uiso 1 1 calc R U . . .
C211 C 0.0070(9) 0.7613(8) 0.5256(3) 0.114(9) Uani 1 1 d . . . . .
H211 H 0.0106 0.7881 0.5342 0.137 Uiso 1 1 calc R U . . .
C212 C -0.0212(6) 0.7648(7) 0.5080(3) 0.080(5) Uani 1 1 d . . . . .
H212 H -0.0415 0.7906 0.5058 0.096 Uiso 1 1 calc R U . . .
C213 C -0.0193(6) 0.7292(7) 0.4931(3) 0.070(5) Uani 1 1 d . . . . .
H213 H -0.0350 0.7331 0.4803 0.085 Uiso 1 1 calc R U . . .
C214 C 0.0073(5) 0.6872(5) 0.4983(2) 0.052(3) Uani 1 1 d . . . . .
H214 H 0.0083 0.6619 0.4891 0.062 Uiso 1 1 calc R U . . .
C215 C 0.0994(4) 0.6195(5) 0.5037(2) 0.048(3) Uani 1 1 d . . . . .
C216 C 0.1104(5) 0.6578(6) 0.4922(2) 0.060(4) Uani 1 1 d . . . . .
H216 H 0.0995 0.6890 0.4944 0.072 Uiso 1 1 calc R U . . .
C217 C 0.1378(5) 0.6513(5) 0.4770(2) 0.057(4) Uani 1 1 d . . . . .
H217 H 0.1455 0.6771 0.4691 0.069 Uiso 1 1 calc R U . . .
C218 C 0.1532(6) 0.6010(6) 0.4745(2) 0.065(4) Uani 1 1 d . . . . .
H218 H 0.1697 0.5943 0.4641 0.078 Uiso 1 1 calc R U . . .
C219 C 0.1446(6) 0.5644(7) 0.4865(3) 0.076(5) Uani 1 1 d . . . . .
H219 H 0.1573 0.5337 0.4851 0.092 Uiso 1 1 calc R U . . .
C220 C 0.1162(6) 0.5718(6) 0.5015(3) 0.066(4) Uani 1 1 d . . . . .
H220 H 0.1090 0.5460 0.5095 0.080 Uiso 1 1 calc R U . . .
C241 C 0.1890(5) 0.8412(6) 0.4217(2) 0.058(4) Uani 1 1 d . . . . .
C242 C 0.1609(7) 0.8094(6) 0.4292(3) 0.075(5) Uani 1 1 d . . . . .
H242 H 0.1555 0.8139 0.4423 0.090 Uiso 1 1 calc R U . . .
C243 C 0.1400(7) 0.7711(8) 0.4185(3) 0.089(6) Uani 1 1 d . . . . .
H243 H 0.1210 0.7504 0.4244 0.107 Uiso 1 1 calc R U . . .
C244 C 0.1470(7) 0.7634(8) 0.3995(3) 0.098(7) Uani 1 1 d . . . . .
H244 H 0.1319 0.7384 0.3920 0.118 Uiso 1 1 calc R U . . .
C245 C 0.1771(6) 0.7932(6) 0.3911(2) 0.070(5) Uani 1 1 d . . . . .
H245 H 0.1840 0.7867 0.3784 0.085 Uiso 1 1 calc R U . . .
C246 C 0.1970(5) 0.8332(6) 0.4023(2) 0.057(4) Uani 1 1 d . . . . .
H246 H 0.2157 0.8545 0.3966 0.069 Uiso 1 1 calc R U . . .
C291 C 0.2068(7) 0.9448(6) 0.4217(3) 0.077(5) Uani 1 1 d . . . . .
C292 C 0.1765(6) 0.9487(6) 0.4048(2) 0.066(4) Uani 1 1 d . . . . .
H292 H 0.1602 0.9216 0.3995 0.080 Uiso 1 1 calc R U . . .
C293 C 0.1706(8) 0.9938(7) 0.3958(3) 0.088(6) Uani 1 1 d . . . . .
H293 H 0.1473 0.9963 0.3852 0.106 Uiso 1 1 calc R U . . .
C294 C 0.1941(8) 1.0336(8) 0.4003(3) 0.094(7) Uani 1 1 d . . . . .
H294 H 0.1889 1.0628 0.3933 0.112 Uiso 1 1 calc R U . . .
C295 C 0.2346(7) 0.9869(7) 0.4270(3) 0.091(6) Uani 1 1 d . . . . .
H295 H 0.2577 0.9862 0.4378 0.109 Uiso 1 1 calc R U . . .
C296 C 0.2256(10) 1.0283(7) 0.4156(4) 0.116(9) Uani 1 1 d . . . . .
H296 H 0.2438 1.0554 0.4191 0.139 Uiso 1 1 calc R U . . .
C301 C 0.1907(6) 0.8969(7) 0.4589(3) 0.071(5) Uani 1 1 d . . . . .
C302 C 0.2114(7) 0.8783(7) 0.4763(2) 0.075(5) Uani 1 1 d . . . . .
H302 H 0.2379 0.8604 0.4770 0.090 Uiso 1 1 calc R U . . .
C303 C 0.1524(10) 0.9193(10) 0.4586(4) 0.127(9) Uani 1 1 d . . . . .
H303 H 0.1393 0.9331 0.4466 0.152 Uiso 1 1 calc R U . . .
C304 C 0.1292(10) 0.9239(9) 0.4757(4) 0.120(9) Uani 1 1 d . . . . .
H304 H 0.1009 0.9384 0.4744 0.144 Uiso 1 1 calc R U . . .
C305 C 0.1904(11) 0.8874(10) 0.4938(3) 0.134(13) Uani 1 1 d . . . . .
H305 H 0.2061 0.8794 0.5063 0.161 Uiso 1 1 calc R U . . .
C306 C 0.1475(11) 0.9079(8) 0.4930(4) 0.108(8) Uani 1 1 d . . . . .
H306 H 0.1329 0.9097 0.5042 0.130 Uiso 1 1 calc R U . . .
C331 C 0.5448(6) 0.6935(6) 0.5792(3) 0.075(5) Uani 1 1 d . . . . .
C332 C 0.5442(6) 0.6867(6) 0.6000(3) 0.074(5) Uani 1 1 d . . . . .
H332 H 0.5456 0.6558 0.6060 0.089 Uiso 1 1 calc R U . . .
C333 C 0.5414(6) 0.7284(6) 0.6106(3) 0.069(5) Uani 1 1 d . . . . .
H333 H 0.5418 0.7248 0.6243 0.082 Uiso 1 1 calc R U . . .
C334 C 0.5422(6) 0.7368(7) 0.5713(4) 0.094(7) Uani 1 1 d . . . . .
H334 H 0.5436 0.7394 0.5576 0.113 Uiso 1 1 calc R U . . .
C335 C 0.5377(7) 0.7786(8) 0.5817(4) 0.110(8) Uani 1 1 d . . . . .
H335 H 0.5345 0.8091 0.5755 0.132 Uiso 1 1 calc R U . . .
C336 C 0.5380(7) 0.7728(7) 0.6037(3) 0.082(5) Uani 1 1 d . . . . .
H336 H 0.5360 0.7996 0.6120 0.098 Uiso 1 1 calc R U . . .
C341 C 0.5001(5) 0.5976(6) 0.5685(2) 0.060(4) Uani 1 1 d . . . . .
C342 C 0.5091(6) 0.5467(6) 0.5719(3) 0.072(5) Uani 1 1 d . . . . .
H342 H 0.5381 0.5339 0.5734 0.087 Uiso 1 1 calc R U . . .
C343 C 0.4719(6) 0.5177(6) 0.5730(3) 0.076(5) Uani 1 1 d . . . . .
H343 H 0.4758 0.4841 0.5746 0.091 Uiso 1 1 calc R U . . .
C344 C 0.4584(6) 0.6176(6) 0.5681(2) 0.068(5) Uani 1 1 d . . . . .
H344 H 0.4534 0.6511 0.5664 0.082 Uiso 1 1 calc R U . . .
C345 C 0.4228(6) 0.5845(7) 0.5705(3) 0.076(5) Uani 1 1 d . . . . .
H345 H 0.3942 0.5969 0.5712 0.091 Uiso 1 1 calc R U . . .
C346 C 0.4295(6) 0.5367(6) 0.5719(2) 0.061(4) Uani 1 1 d . . . . .
H346 H 0.4052 0.5157 0.5720 0.073 Uiso 1 1 calc R U . . .
C351 C 0.5994(5) 0.6066(6) 0.5690(3) 0.063(4) Uani 1 1 d . . . . .
C352 C 0.6104(7) 0.5691(8) 0.5572(3) 0.095(6) Uani 1 1 d . . . . .
H352 H 0.5897 0.5604 0.5462 0.113 Uiso 1 1 calc R U . . .
C353 C 0.6280(5) 0.6185(7) 0.5860(2) 0.066(4) Uani 1 1 d . . . . .
H353 H 0.6203 0.6430 0.5945 0.079 Uiso 1 1 calc R U . . .
C354 C 0.6506(6) 0.5428(7) 0.5605(3) 0.076(5) Uani 1 1 d . . . . .
H354 H 0.6576 0.5188 0.5517 0.091 Uiso 1 1 calc R U . . .
C355 C 0.6785(6) 0.5541(7) 0.5772(3) 0.076(5) Uani 1 1 d . . . . .
H355 H 0.7045 0.5355 0.5801 0.091 Uiso 1 1 calc R U . . .
C356 C 0.6715(6) 0.5923(7) 0.5907(3) 0.077(5) Uani 1 1 d . . . . .
H356 H 0.6925 0.6003 0.6017 0.092 Uiso 1 1 calc R U . . .
C421 C 0.5962(5) 0.8077(5) 0.7781(2) 0.053(4) Uani 1 1 d . . . . .
C422 C 0.5776(6) 0.7619(7) 0.7817(3) 0.074(5) Uani 1 1 d . . . . .
H422 H 0.5515 0.7503 0.7741 0.089 Uiso 1 1 calc R U . . .
C423 C 0.6330(8) 0.8240(6) 0.7895(3) 0.087(6) Uani 1 1 d . . . . .
H423 H 0.6428 0.8554 0.7871 0.105 Uiso 1 1 calc R U . . .
C424 C 0.6006(7) 0.7353(7) 0.7972(3) 0.077(5) Uani 1 1 d . . . . .
H424 H 0.5887 0.7050 0.7999 0.092 Uiso 1 1 calc R U . . .
C425 C 0.6374(8) 0.7487(9) 0.8084(3) 0.092(7) Uani 1 1 d . . . . .
H425 H 0.6509 0.7281 0.8185 0.111 Uiso 1 1 calc R U . . .
C426 C 0.6578(9) 0.7973(10) 0.8049(4) 0.116(8) Uani 1 1 d . . . . .
H426 H 0.6844 0.8086 0.8122 0.139 Uiso 1 1 calc R U . . .
C431 C 0.2741(5) 0.8762(5) 0.4431(2) 0.049(3) Uani 1 1 d . . . . .
C432 C 0.6228(7) 0.9245(7) 0.7506(3) 0.096(7) Uani 1 1 d . . . . .
H432 H 0.6364 0.9058 0.7416 0.115 Uiso 1 1 calc R U . . .
C433 C 0.5685(6) 0.9345(6) 0.7718(3) 0.073(5) Uani 1 1 d . . . . .
H433 H 0.5443 0.9220 0.7774 0.087 Uiso 1 1 calc R U . . .
C434 C 0.6359(7) 0.9721(8) 0.7539(3) 0.093(6) Uani 1 1 d . . . . .
H434 H 0.6588 0.9848 0.7475 0.111 Uiso 1 1 calc R U . . .
C435 C 0.6155(6) 1.0011(5) 0.7665(2) 0.060(4) Uani 1 1 d . . . . .
H435 H 0.6252 1.0332 0.7688 0.072 Uiso 1 1 calc R U . . .
C436 C 0.5815(6) 0.9835(6) 0.7756(3) 0.071(5) Uani 1 1 d . . . . .
H436 H 0.5673 1.0031 0.7840 0.085 Uiso 1 1 calc R U . . .
C441 C 0.5987(5) 0.8190(6) 0.7346(2) 0.060(4) Uani 1 1 d . . . . .
C442 C 0.5828(8) 0.8379(7) 0.7159(3) 0.090(6) Uani 1 1 d . . . . .
H442 H 0.5609 0.8621 0.7143 0.108 Uiso 1 1 calc R U . . .
C443 C 0.6014(9) 0.8189(10) 0.6991(3) 0.115(8) Uani 1 1 d . . . . .
H443 H 0.5936 0.8331 0.6866 0.138 Uiso 1 1 calc R U . . .
C444 C 0.6248(5) 0.7765(5) 0.7361(3) 0.066(4) Uani 1 1 d . . . . .
H444 H 0.6319 0.7609 0.7484 0.079 Uiso 1 1 calc R U . . .
C445 C 0.6404(5) 0.7574(6) 0.7192(3) 0.068(5) Uani 1 1 d . . . . .
H445 H 0.6573 0.7288 0.7204 0.082 Uiso 1 1 calc R U . . .
C446 C 0.6315(7) 0.7790(6) 0.7013(3) 0.081(5) Uani 1 1 d . . . . .
H446 H 0.6449 0.7680 0.6905 0.097 Uiso 1 1 calc R U . . .
C451 C 0.5911(6) 0.9040(6) 0.7598(3) 0.066(4) Uani 1 1 d . . . . .
C452 C 0.4958(8) 0.7897(9) 0.7420(4) 0.128(10) Uani 1 1 d . . . . .
H452 H 0.5144 0.7667 0.7371 0.153 Uiso 1 1 calc R U . . .
C453 C 0.4469(9) 0.7801(12) 0.7410(4) 0.135(10) Uani 1 1 d . . . . .
H453 H 0.4348 0.7487 0.7394 0.162 Uiso 1 1 calc R U . . .
C454 C 0.4208(7) 0.8210(10) 0.7425(3) 0.096(7) Uani 1 1 d . . . . .
H454 H 0.3904 0.8195 0.7374 0.115 Uiso 1 1 calc R U . . .
C455 C 0.4830(8) 0.8703(8) 0.7535(3) 0.099(7) Uani 1 1 d . . . . .
H455 H 0.4925 0.9016 0.7574 0.119 Uiso 1 1 calc R U . . .
C456 C 0.4360(7) 0.8601(10) 0.7505(4) 0.116(10) Uani 1 1 d . . . . .
H456 H 0.4163 0.8830 0.7545 0.139 Uiso 1 1 calc R U . . .
C471 C 0.5146(6) 0.8358(5) 0.7507(3) 0.065(4) Uani 1 1 d . . . . .
C472 C 0.2926(5) 0.8367(6) 0.4360(2) 0.064(4) Uani 1 1 d . . . . .
H472 H 0.2750 0.8147 0.4278 0.076 Uiso 1 1 calc R U . . .
C473 C 0.2989(6) 0.9063(6) 0.4562(2) 0.066(4) Uani 1 1 d . . . . .
H473 H 0.2860 0.9329 0.4618 0.079 Uiso 1 1 calc R U . . .
C474 C 0.3396(7) 0.8286(7) 0.4411(3) 0.079(5) Uani 1 1 d . . . . .
H474 H 0.3525 0.8026 0.4351 0.094 Uiso 1 1 calc R U . . .
C475 C 0.3648(7) 0.8555(8) 0.4536(3) 0.076(5) Uani 1 1 d . . . . .
H475 H 0.3950 0.8483 0.4574 0.092 Uiso 1 1 calc R U . . .
C501 C 0.3449(7) 0.8958(8) 0.4609(3) 0.084(6) Uani 1 1 d . . . . .
H501 H 0.3627 0.9170 0.4695 0.101 Uiso 1 1 calc R U . . .
C503 C 0.5380(6) 0.6563(7) 0.5371(3) 0.080(5) Uani 1 1 d . . . . .
C504 C 0.5734(6) 0.6589(6) 0.5267(3) 0.075(5) Uani 1 1 d . . . . .
H504 H 0.6024 0.6537 0.5333 0.090 Uiso 1 1 calc R U . . .
C505 C 0.5666(7) 0.6687(7) 0.5071(3) 0.092(7) Uani 1 1 d . . . . .
H505 H 0.5911 0.6703 0.5001 0.110 Uiso 1 1 calc R U . . .
C506 C 0.5244(8) 0.6764(7) 0.4971(3) 0.091(6) Uani 1 1 d . . . . .
H506 H 0.5204 0.6826 0.4834 0.109 Uiso 1 1 calc R U . . .
C507 C 0.4870(6) 0.6751(7) 0.5074(3) 0.080(5) Uani 1 1 d . . . . .
H507 H 0.4584 0.6812 0.5007 0.096 Uiso 1 1 calc R U . . .
C508 C 0.4935(6) 0.6641(7) 0.5285(2) 0.072(5) Uani 1 1 d . . . . .
H508 H 0.4697 0.6623 0.5359 0.086 Uiso 1 1 calc R U . . .
C601 C 0.4435(8) 0.8183(7) 0.3635(5) 0.057(5) Uiso 0.5 1 d D U P A 1
H601 H 0.4181 0.8101 0.3546 0.068 Uiso 0.5 1 calc R U P A 1
C602 C 0.4489(9) 0.8672(7) 0.3688(6) 0.056(5) Uiso 0.5 1 d D U P A 1
H602 H 0.4277 0.8910 0.3643 0.067 Uiso 0.5 1 calc R U P A 1
C603 C 0.4894(9) 0.8784(7) 0.3817(6) 0.054(5) Uiso 0.5 1 d D U P A 1
H603 H 0.4942 0.9110 0.3855 0.065 Uiso 0.5 1 calc R U P A 1
C604 C 0.5221(8) 0.8449(7) 0.3891(6) 0.055(4) Uiso 0.5 1 d D U P A 1
C605 C 0.5132(7) 0.7957(6) 0.3829(4) 0.053(4) Uiso 0.5 1 d D U P A 1
C606 C 0.4735(7) 0.7797(6) 0.3705(4) 0.053(4) Uiso 0.5 1 d D U P A 1
C607 C 0.4676(7) 0.7290(6) 0.3658(4) 0.047(4) Uiso 0.5 1 d D U P A 1
H607 H 0.4428 0.7186 0.3570 0.057 Uiso 0.5 1 calc R U P A 1
C608 C 0.4991(7) 0.6954(6) 0.3744(4) 0.045(4) Uiso 0.5 1 d D U P A 1
H608 H 0.4939 0.6621 0.3723 0.054 Uiso 0.5 1 calc R U P A 1
C609 C 0.5392(7) 0.7112(6) 0.3865(4) 0.045(4) Uiso 0.5 1 d D U P A 1
H609 H 0.5614 0.6886 0.3912 0.054 Uiso 0.5 1 calc R U P A 1
C610 C 0.5451(7) 0.7602(6) 0.3912(4) 0.049(4) Uiso 0.5 1 d D U P A 1
C611 C 0.5809(7) 0.7879(7) 0.4039(4) 0.056(4) Uiso 0.5 1 d D U P A 1
C612 C 0.5669(7) 0.8442(8) 0.4017(4) 0.057(4) Uiso 0.5 1 d D U P A 1
O601 O 0.6137(7) 0.7755(8) 0.4127(3) 0.063(5) Uiso 0.5 1 d . U P A 1
O602 O 0.5919(7) 0.8779(8) 0.4096(3) 0.063(5) Uiso 0.5 1 d . U P A 1
C621 C 0.4538(7) 0.8156(6) 0.3664(4) 0.038(3) Uiso 0.5 1 d D U P B 2
C622 C 0.4595(7) 0.8648(6) 0.3710(5) 0.038(4) Uiso 0.5 1 d D U P B 2
H622 H 0.4368 0.8861 0.3656 0.046 Uiso 0.5 1 calc R U P B 2
C623 C 0.4971(7) 0.8853(6) 0.3834(5) 0.039(4) Uiso 0.5 1 d D U P B 2
H623 H 0.4993 0.9187 0.3863 0.047 Uiso 0.5 1 calc R U P B 2
C624 C 0.5302(7) 0.8524(5) 0.3910(5) 0.045(4) Uiso 0.5 1 d D U P B 2
H624 H 0.5558 0.8650 0.3986 0.054 Uiso 0.5 1 calc R U P B 2
C625 C 0.5282(7) 0.8007(5) 0.3880(4) 0.047(4) Uiso 0.5 1 d D U P B 2
C626 C 0.4889(6) 0.7844(5) 0.3753(4) 0.042(3) Uiso 0.5 1 d D U P B 2
C627 C 0.4809(6) 0.7350(6) 0.3692(4) 0.044(4) Uiso 0.5 1 d D U P B 2
C628 C 0.5140(6) 0.7018(6) 0.3766(4) 0.043(4) Uiso 0.5 1 d D U P B 2
H628 H 0.5098 0.6692 0.3728 0.051 Uiso 0.5 1 calc R U P B 2
C629 C 0.5539(7) 0.7142(6) 0.3896(4) 0.045(4) Uiso 0.5 1 d D U P B 2
H629 H 0.5749 0.6906 0.3945 0.054 Uiso 0.5 1 calc R U P B 2
C630 C 0.5598(6) 0.7632(6) 0.3945(4) 0.046(4) Uiso 0.5 1 d D U P B 2
H630 H 0.5862 0.7723 0.4026 0.055 Uiso 0.5 1 calc R U P B 2
C613 C 0.4370(6) 0.7311(7) 0.3561(3) 0.044(4) Uiso 0.5 1 d D U P B 2
C614 C 0.4184(6) 0.7858(6) 0.3543(3) 0.043(4) Uiso 0.5 1 d D U P B 2
O603 O 0.4188(6) 0.6970(7) 0.3465(3) 0.054(4) Uiso 0.5 1 d . U P B 2
O604 O 0.3835(6) 0.7950(7) 0.3447(3) 0.053(4) Uiso 0.5 1 d . U P B 2
N1 N 0.3206(4) 0.5425(4) 0.36444(16) 0.042(2) Uani 1 1 d . . . . .
N2 N 0.5062(3) 0.5298(3) 0.32856(15) 0.036(2) Uani 1 1 d . . . . .
N3 N 0.3317(4) 0.5937(5) 0.27173(18) 0.060(3) Uani 1 1 d . . . . .
N4 N 0.7445(4) 0.7737(4) 0.49166(19) 0.058(3) Uani 1 1 d . . . . .
N5 N 0.7793(3) 0.7206(4) 0.40395(16) 0.043(3) Uani 1 1 d . . . . .
N6 N 0.6432(3) 0.5931(4) 0.44636(15) 0.039(2) Uani 1 1 d . . . . .
N7 N 0.5656(3) 0.9890(4) 0.47236(15) 0.039(2) Uani 1 1 d . . . . .
N8 N 0.5786(4) 1.0652(3) 0.38334(16) 0.042(3) Uani 1 1 d . . . . .
N9 N 0.7527(4) 0.9902(4) 0.43954(15) 0.050(3) Uani 1 1 d . . . . .
N10 N 0.2787(4) 0.9488(4) 0.35828(15) 0.042(2) Uani 1 1 d . . . . .
N11 N 0.1920(4) 0.7565(4) 0.31576(19) 0.056(3) Uani 1 1 d . . . . .
N12 N 0.3330(4) 0.8784(4) 0.27540(15) 0.044(3) Uani 1 1 d . . . . .
N13 N 0.4520(3) 0.6927(4) 0.41514(16) 0.043(3) Uani 1 1 d . . . . .
H13A H 0.4462 0.7231 0.4171 0.052 Uiso 0.5 1 calc R U P . .
N14 N 0.5034(3) 0.7741(4) 0.43543(14) 0.039(2) Uani 1 1 d . . . . .
H14A H 0.4788 0.7717 0.4273 0.046 Uiso 0.5 1 calc R U P . .
N15 N 0.4342(3) 0.8418(4) 0.41865(15) 0.041(2) Uani 1 1 d . . . . .
H15A H 0.4357 0.8103 0.4193 0.050 Uiso 0.5 1 calc R U P . .
N16 N 0.3838(4) 0.7598(3) 0.39822(15) 0.039(2) Uani 1 1 d . . . . .
H16A H 0.4098 0.7609 0.4055 0.047 Uiso 0.5 1 calc R U P . .
N17 N 0.5929(4) 0.7414(4) 0.34825(15) 0.043(3) Uani 1 1 d . . . . .
H17A H 0.5802 0.7684 0.3441 0.051 Uiso 0.5 1 calc R U P . .
N18 N 0.6064(3) 0.8438(4) 0.35715(14) 0.038(2) Uani 1 1 d . . . . .
H18A H 0.5852 0.8270 0.3504 0.046 Uiso 0.5 1 calc R U P . .
N19 N 0.5208(4) 0.8702(4) 0.33275(14) 0.041(2) Uani 1 1 d . . . . .
H19A H 0.5383 0.8452 0.3337 0.050 Uiso 0.5 1 calc R U P . .
N20 N 0.5070(4) 0.7661(4) 0.32328(15) 0.043(3) Uani 1 1 d . . . . .
H20A H 0.5255 0.7823 0.3317 0.052 Uiso 0.5 1 calc R U P . .
O1 O 0.2634(3) 0.4621(4) 0.36585(15) 0.057(3) Uani 1 1 d . . . . .
O2 O 0.4422(3) 0.4288(3) 0.38492(13) 0.049(2) Uani 1 1 d . . . . .
O3 O 0.5397(3) 0.4321(3) 0.33322(14) 0.048(2) Uani 1 1 d . . . . .
O4 O 0.4728(3) 0.4951(3) 0.25888(12) 0.051(2) Uani 1 1 d . . . . .
O5 O 0.3145(3) 0.5229(4) 0.24034(14) 0.060(3) Uani 1 1 d . . . . .
O6 O 0.2060(3) 0.5209(4) 0.29872(17) 0.063(3) Uani 1 1 d . . . . .
O7 O 0.2757(3) 0.5839(3) 0.30506(16) 0.059(3) Uani 1 1 d . . . . .
O8 O 0.4223(3) 0.5194(3) 0.37287(12) 0.045(2) Uani 1 1 d . . . . .
O9 O 0.4671(3) 0.5600(3) 0.28821(15) 0.055(2) Uani 1 1 d . . . . .
O10 O 0.3547(3) 0.4498(3) 0.36945(11) 0.044(2) Uani 1 1 d . . . . .
O11 O 0.4623(3) 0.4621(3) 0.34756(12) 0.0392(19) Uani 1 1 d . . . . .
O12 O 0.4935(3) 0.4650(3) 0.29794(14) 0.048(2) Uani 1 1 d . . . . .
O13 O 0.3897(3) 0.5211(3) 0.26956(13) 0.047(2) Uani 1 1 d . . . . .
O14 O 0.2719(3) 0.5194(3) 0.27323(14) 0.050(2) Uani 1 1 d . . . . .
O15 O 0.2770(3) 0.5063(3) 0.32991(14) 0.047(2) Uani 1 1 d . . . . .
O16 O 0.3690(3) 0.4866(3) 0.33611(13) 0.041(2) Uani 1 1 d . . . . .
O17 O 0.4214(3) 0.4902(3) 0.31042(13) 0.0397(19) Uani 1 1 d . . . . .
O18 O 0.3399(3) 0.5098(3) 0.30076(13) 0.041(2) Uani 1 1 d . . . . .
O19 O 0.2972(3) 0.4110(3) 0.33591(13) 0.047(2) Uani 1 1 d . . . . .
O20 O 0.4032(3) 0.3916(3) 0.34767(12) 0.042(2) Uani 1 1 d . . . . .
O21 O 0.4576(3) 0.3904(3) 0.32024(13) 0.046(2) Uani 1 1 d . . . . .
O22 O 0.4176(3) 0.4291(3) 0.27592(13) 0.052(2) Uani 1 1 d . . . . .
O23 O 0.3317(4) 0.4445(3) 0.26589(15) 0.062(3) Uani 1 1 d . . . . .
O24 O 0.2687(3) 0.4425(4) 0.29956(14) 0.054(2) Uani 1 1 d . . . . .
O25 O 0.3631(3) 0.4234(3) 0.30833(13) 0.048(2) Uani 1 1 d . . . . .
O26 O 0.2448(4) 0.3489(3) 0.30751(16) 0.062(3) Uani 1 1 d . . . . .
O27 O 0.4238(3) 0.3012(3) 0.33476(15) 0.056(2) Uani 1 1 d . . . . .
O28 O 0.3728(4) 0.3545(3) 0.25512(14) 0.060(3) Uani 1 1 d . . . . .
O29 O 0.3114(3) 0.3655(4) 0.28385(13) 0.057(3) Uani 1 1 d . . . . .
O30 O 0.3394(3) 0.3386(3) 0.32164(14) 0.054(2) Uani 1 1 d . . . . .
O31 O 0.3989(3) 0.3443(3) 0.29580(13) 0.049(2) Uani 1 1 d . . . . .
O32 O 0.7958(3) 0.7363(4) 0.52716(15) 0.059(3) Uani 1 1 d . . . . .
O33 O 0.8864(4) 0.7908(4) 0.46657(17) 0.066(3) Uani 1 1 d . . . . .
O34 O 0.8712(3) 0.6941(4) 0.40514(16) 0.062(3) Uani 1 1 d . . . . .
O35 O 0.7508(3) 0.5466(3) 0.39440(13) 0.050(2) Uani 1 1 d . . . . .
O36 O 0.6735(3) 0.4933(3) 0.44928(13) 0.045(2) Uani 1 1 d . . . . .
O37 O 0.6870(3) 0.6046(3) 0.51698(12) 0.052(2) Uani 1 1 d . . . . .
O38 O 0.6561(3) 0.6529(3) 0.48292(14) 0.050(2) Uani 1 1 d . . . . .
O39 O 0.7969(3) 0.7963(3) 0.45825(15) 0.059(3) Uani 1 1 d . . . . .
O40 O 0.7143(3) 0.6333(3) 0.40048(13) 0.045(2) Uani 1 1 d . . . . .
O41 O 0.8337(3) 0.7523(3) 0.49326(15) 0.059(3) Uani 1 1 d . . . . .
O42 O 0.8361(3) 0.7274(3) 0.43847(15) 0.054(2) Uani 1 1 d . . . . .
O43 O 0.8069(3) 0.6248(3) 0.40506(14) 0.051(2) Uani 1 1 d . . . . .
O44 O 0.7154(3) 0.5664(3) 0.43020(12) 0.043(2) Uani 1 1 d . . . . .
O45 O 0.6884(3) 0.5596(3) 0.48035(13) 0.046(2) Uani 1 1 d . . . . .
O46 O 0.7387(3) 0.6769(3) 0.50104(12) 0.046(2) Uani 1 1 d . . . . .
O47 O 0.7847(3) 0.6975(3) 0.46955(13) 0.044(2) Uani 1 1 d . . . . .
O48 O 0.7759(3) 0.6503(3) 0.43650(13) 0.045(2) Uani 1 1 d . . . . .
O49 O 0.7311(3) 0.6253(3) 0.46409(12) 0.0390(19) Uani 1 1 d . . . . .
O50 O 0.8271(3) 0.6573(3) 0.50812(13) 0.051(2) Uani 1 1 d . . . . .
O51 O 0.8792(3) 0.6898(3) 0.47166(14) 0.048(2) Uani 1 1 d . . . . .
O52 O 0.8719(3) 0.6382(3) 0.43848(15) 0.051(2) Uani 1 1 d . . . . .
O53 O 0.8016(3) 0.5509(3) 0.43315(13) 0.043(2) Uani 1 1 d . . . . .
O54 O 0.7603(3) 0.5212(3) 0.46220(13) 0.045(2) Uani 1 1 d . . . . .
O55 O 0.7699(3) 0.5867(3) 0.50210(13) 0.046(2) Uani 1 1 d . . . . .
O56 O 0.8150(3) 0.6123(3) 0.46846(13) 0.047(2) Uani 1 1 d . . . . .
O57 O 0.8486(3) 0.5641(3) 0.52565(14) 0.056(3) Uani 1 1 d . . . . .
O58 O 0.9497(3) 0.6260(4) 0.46862(16) 0.059(3) Uani 1 1 d . . . . .
O59 O 0.8386(3) 0.4682(4) 0.45302(14) 0.055(2) Uani 1 1 d . . . . .
O60 O 0.8330(3) 0.5287(3) 0.48755(14) 0.047(2) Uani 1 1 d . . . . .
O61 O 0.8885(3) 0.6059(3) 0.49435(15) 0.052(2) Uani 1 1 d . . . . .
O62 O 0.8810(3) 0.5566(3) 0.45922(14) 0.047(2) Uani 1 1 d . . . . .
O63 O 0.5725(3) 1.0513(3) 0.50554(13) 0.049(2) Uani 1 1 d . . . . .
O64 O 0.4755(3) 1.1136(3) 0.43676(14) 0.053(2) Uani 1 1 d . . . . .
O65 O 0.5518(3) 1.1646(3) 0.38097(13) 0.048(2) Uani 1 1 d . . . . .
O66 O 0.7298(4) 1.1246(3) 0.38361(14) 0.058(3) Uani 1 1 d . . . . .
O67 O 0.8167(3) 1.0692(3) 0.44524(13) 0.053(2) Uani 1 1 d . . . . .
O68 O 0.7305(3) 1.0179(3) 0.50825(14) 0.056(2) Uani 1 1 d . . . . .
O69 O 0.7051(3) 0.9687(3) 0.47418(13) 0.053(2) Uani 1 1 d . . . . .
O70 O 0.5180(3) 1.0277(3) 0.43306(13) 0.047(2) Uani 1 1 d . . . . .
O71 O 0.6783(3) 1.0460(4) 0.38780(13) 0.054(2) Uani 1 1 d . . . . .
O72 O 0.5354(3) 1.0815(3) 0.46817(12) 0.041(2) Uani 1 1 d . . . . .
O73 O 0.5482(3) 1.1076(3) 0.41454(13) 0.047(2) Uani 1 1 d . . . . .
O74 O 0.6401(3) 1.1392(3) 0.38781(13) 0.049(2) Uani 1 1 d . . . . .
O75 O 0.7349(3) 1.0757(3) 0.42006(13) 0.048(2) Uani 1 1 d . . . . .
O76 O 0.7622(3) 1.0472(3) 0.47307(13) 0.045(2) Uani 1 1 d . . . . .
O77 O 0.6458(3) 1.0325(3) 0.48625(13) 0.044(2) Uani 1 1 d . . . . .
O78 O 0.6028(3) 1.0683(3) 0.44979(11) 0.0376(19) Uani 1 1 d . . . . .
O79 O 0.6403(3) 1.0909(3) 0.41991(11) 0.0391(19) Uani 1 1 d . . . . .
O80 O 0.6872(3) 1.0573(3) 0.45146(12) 0.041(2) Uani 1 1 d . . . . .
O81 O 0.6152(3) 1.1245(3) 0.48853(12) 0.0399(19) Uani 1 1 d . . . . .
O82 O 0.5589(3) 1.1615(3) 0.44758(13) 0.049(2) Uani 1 1 d . . . . .
O83 O 0.5988(3) 1.1896(3) 0.41709(13) 0.047(2) Uani 1 1 d . . . . .
O84 O 0.7037(3) 1.1667(3) 0.41902(13) 0.044(2) Uani 1 1 d . . . . .
O85 O 0.7521(3) 1.1359(3) 0.45166(13) 0.047(2) Uani 1 1 d . . . . .
O86 O 0.7008(3) 1.1070(3) 0.48829(12) 0.044(2) Uani 1 1 d . . . . .
O87 O 0.6539(3) 1.1429(3) 0.45109(12) 0.043(2) Uani 1 1 d . . . . .
O88 O 0.6834(3) 1.1888(3) 0.50903(12) 0.046(2) Uani 1 1 d . . . . .
O89 O 0.5698(3) 1.2611(3) 0.44389(14) 0.052(2) Uani 1 1 d . . . . .
O90 O 0.7520(3) 1.2394(3) 0.44030(15) 0.057(3) Uani 1 1 d . . . . .
O91 O 0.7131(3) 1.1986(3) 0.47271(13) 0.048(2) Uani 1 1 d . . . . .
O92 O 0.6252(3) 1.2110(3) 0.47318(13) 0.044(2) Uani 1 1 d . . . . .
O93 O 0.6603(3) 1.2346(3) 0.44062(13) 0.047(2) Uani 1 1 d . . . . .
O94 O 0.2401(4) 1.0436(4) 0.35370(16) 0.063(3) Uani 1 1 d . . . . .
O95 O 0.1315(3) 0.8896(3) 0.36243(14) 0.053(2) Uani 1 1 d . . . . .
O96 O 0.0975(3) 0.7690(4) 0.30853(16) 0.058(3) Uani 1 1 d . . . . .
O97 O 0.1881(3) 0.7790(3) 0.24435(14) 0.050(2) Uani 1 1 d . . . . .
O98 O 0.2898(3) 0.9131(3) 0.23775(12) 0.049(2) Uani 1 1 d . . . . .
O99 O 0.3227(3) 1.0475(3) 0.29617(14) 0.051(2) Uani 1 1 d . . . . .
O100 O 0.2167(3) 0.8663(3) 0.35968(13) 0.052(2) Uani 1 1 d . . . . .
O101 O 0.2396(3) 0.7661(3) 0.27998(14) 0.051(2) Uani 1 1 d . . . . .
O102 O 0.3462(3) 0.9561(3) 0.30809(13) 0.048(2) Uani 1 1 d . . . . .
O103 O 0.1887(3) 0.9609(4) 0.35181(13) 0.051(2) Uani 1 1 d . . . . .
O104 O 0.1544(3) 0.8398(3) 0.32869(13) 0.047(2) Uani 1 1 d . . . . .
O105 O 0.1492(3) 0.7855(3) 0.27895(15) 0.057(2) Uani 1 1 d . . . . .
O106 O 0.2463(3) 0.8533(3) 0.26129(12) 0.043(2) Uani 1 1 d . . . . .
O107 O 0.2983(3) 0.9727(3) 0.27053(13) 0.043(2) Uani 1 1 d . . . . .
O108 O 0.2742(3) 0.9959(3) 0.32248(13) 0.045(2) Uani 1 1 d . . . . .
O109 O 0.1879(3) 1.0199(3) 0.31773(13) 0.047(2) Uani 1 1 d . . . . .
O110 O 0.1230(3) 0.9277(3) 0.32277(14) 0.049(2) Uani 1 1 d . . . . .
O111 O 0.1048(3) 0.8643(3) 0.29463(15) 0.052(2) Uani 1 1 d . . . . .
O112 O 0.1597(3) 0.8683(3) 0.25716(12) 0.043(2) Uani 1 1 d . . . . .
O113 O 0.2127(3) 0.9419(3) 0.25162(13) 0.047(2) Uani 1 1 d . . . . .
O114 O 0.2327(3) 1.0195(3) 0.28742(13) 0.046(2) Uani 1 1 d . . . . .
O115 O 0.2164(3) 0.9160(3) 0.32344(12) 0.042(2) Uani 1 1 d . . . . .
O116 O 0.2024(3) 0.8515(3) 0.29650(13) 0.043(2) Uani 1 1 d . . . . .
O117 O 0.2563(3) 0.9198(3) 0.29289(12) 0.041(2) Uani 1 1 d . . . . .
O118 O 0.1742(3) 0.9376(3) 0.28959(12) 0.045(2) Uani 1 1 d . . . . .
O119 O 0.0421(3) 0.9414(4) 0.29926(15) 0.060(3) Uani 1 1 d . . . . .
O120 O 0.1223(3) 0.9393(4) 0.23008(13) 0.056(3) Uani 1 1 d . . . . .
O121 O 0.1638(3) 1.0861(3) 0.28515(15) 0.054(2) Uani 1 1 d . . . . .
O122 O 0.1134(3) 1.0036(4) 0.29494(14) 0.054(2) Uani 1 1 d . . . . .
O123 O 0.0951(3) 0.9315(3) 0.26714(14) 0.051(2) Uani 1 1 d . . . . .
O124 O 0.1526(3) 1.0036(3) 0.26168(14) 0.048(2) Uani 1 1 d . . . . .
P1 P 0.37325(11) 0.47837(11) 0.31378(5) 0.0377(7) Uani 1 1 d . . . . .
P2 P 0.77588(11) 0.64627(12) 0.45953(5) 0.0410(8) Uani 1 1 d . . . . .
P3 P 0.64593(11) 1.08928(11) 0.44300(5) 0.0377(7) Uani 1 1 d . . . . .
P4 P 0.21267(11) 0.90556(12) 0.30069(5) 0.0403(7) Uani 1 1 d . . . . .
P5 P 0.33650(16) 0.58265(15) 0.49271(6) 0.0612(10) Uani 1 1 d . . . . .
P6 P 0.35295(12) 0.57307(12) 0.62578(5) 0.0425(8) Uani 1 1 d . . . . .
P7 P 0.34676(13) 0.78485(13) 0.67745(5) 0.0481(8) Uani 1 1 d . . . . .
P9 P 0.06498(13) 0.63006(14) 0.52354(6) 0.0507(9) Uani 1 1 d . . . . .
P11 P 0.57343(14) 0.84224(14) 0.75563(6) 0.0554(10) Uani 1 1 d . . . . .
P12 P 0.21514(15) 0.88927(15) 0.43620(6) 0.0600(10) Uani 1 1 d . . . . .
P13 P 0.54608(16) 0.63839(16) 0.56389(7) 0.0641(11) Uani 1 1 d . . . . .
Mo1 Mo 0.30411(4) 0.46660(4) 0.35061(2) 0.0427(3) Uani 1 1 d . . . . .
Mo2 Mo 0.41622(4) 0.45971(4) 0.36507(2) 0.0397(3) Uani 1 1 d . . . . .
Mo3 Mo 0.48653(4) 0.44821(4) 0.32461(2) 0.0393(3) Uani 1 1 d . . . . .
Mo4 Mo 0.45046(4) 0.50195(4) 0.28012(2) 0.0434(3) Uani 1 1 d . . . . .
Mo5 Mo 0.32806(4) 0.51001(4) 0.26506(2) 0.0487(3) Uani 1 1 d . . . . .
Mo6 Mo 0.26366(4) 0.52340(5) 0.30171(2) 0.0490(3) Uani 1 1 d . . . . .
Mo7 Mo 0.29202(4) 0.38446(4) 0.30704(2) 0.0493(3) Uani 1 1 d . . . . .
Mo8 Mo 0.39977(4) 0.35424(4) 0.32600(2) 0.0444(3) Uani 1 1 d . . . . .
Mo9 Mo 0.37333(5) 0.38646(4) 0.27698(2) 0.0497(3) Uani 1 1 d . . . . .
Mo10 Mo 0.79334(4) 0.71180(4) 0.50410(2) 0.0500(3) Uani 1 1 d . . . . .
Mo11 Mo 0.83940(4) 0.75641(4) 0.46509(2) 0.0498(3) Uani 1 1 d . . . . .
Mo12 Mo 0.83739(4) 0.67521(4) 0.42117(2) 0.0462(3) Uani 1 1 d . . . . .
Mo13 Mo 0.75344(4) 0.59252(4) 0.41162(2) 0.0420(3) Uani 1 1 d . . . . .
Mo14 Mo 0.70475(4) 0.54445(4) 0.45513(2) 0.0404(3) Uani 1 1 d . . . . .
Mo15 Mo 0.70204(4) 0.62082(4) 0.49433(2) 0.0458(3) Uani 1 1 d . . . . .
Mo16 Mo 0.82844(4) 0.58354(4) 0.50246(2) 0.0488(3) Uani 1 1 d . . . . .
Mo17 Mo 0.89334(4) 0.62689(4) 0.46909(2) 0.0481(3) Uani 1 1 d . . . . .
Mo18 Mo 0.82579(4) 0.52851(4) 0.45692(2) 0.0441(3) Uani 1 1 d . . . . .
Mo19 Mo 0.59091(4) 1.06494(4) 0.48384(2) 0.0386(2) Uani 1 1 d . . . . .
Mo20 Mo 0.52819(4) 1.08817(4) 0.43933(2) 0.0419(3) Uani 1 1 d . . . . .
Mo21 Mo 0.58688(4) 1.13978(4) 0.39951(2) 0.0414(3) Uani 1 1 d . . . . .
Mo22 Mo 0.69339(4) 1.10189(4) 0.39847(2) 0.0450(3) Uani 1 1 d . . . . .
Mo23 Mo 0.76102(4) 1.07293(4) 0.44704(2) 0.0435(3) Uani 1 1 d . . . . .
Mo24 Mo 0.70860(4) 1.02708(4) 0.48392(2) 0.0417(3) Uani 1 1 d . . . . .
Mo25 Mo 0.67389(4) 1.16442(4) 0.48584(2) 0.0403(3) Uani 1 1 d . . . . .
Mo26 Mo 0.60007(4) 1.20830(4) 0.44695(2) 0.0416(3) Uani 1 1 d . . . . .
Mo27 Mo 0.71128(4) 1.19654(4) 0.44224(2) 0.0422(3) Uani 1 1 d . . . . .
Mo28 Mo 0.22728(4) 0.99571(4) 0.33789(2) 0.0426(3) Uani 1 1 d . . . . .
Mo29 Mo 0.17124(4) 0.89304(4) 0.34664(2) 0.0459(3) Uani 1 1 d . . . . .
Mo30 Mo 0.13612(4) 0.81160(4) 0.30363(2) 0.0460(3) Uani 1 1 d . . . . .
Mo31 Mo 0.20157(4) 0.80529(4) 0.26713(2) 0.0448(3) Uani 1 1 d . . . . .
Mo32 Mo 0.26729(4) 0.91595(4) 0.25912(2) 0.0405(3) Uani 1 1 d . . . . .
Mo33 Mo 0.30066(4) 0.99110(4) 0.29827(2) 0.0419(3) Uani 1 1 d . . . . .
Mo34 Mo 0.09818(4) 0.93906(4) 0.29774(2) 0.0463(3) Uani 1 1 d . . . . .
Mo35 Mo 0.14448(4) 0.93186(4) 0.25450(2) 0.0464(3) Uani 1 1 d . . . . .
Mo36 Mo 0.17359(4) 1.02488(4) 0.28709(2) 0.0450(3) Uani 1 1 d . . . . .

loop_
_atom_site_aniso_label
_atom_site_aniso_U_11
_atom_site_aniso_U_22
_atom_site_aniso_U_33
_atom_site_aniso_U_23
_atom_site_aniso_U_13
_atom_site_aniso_U_12
C1 0.051(8) 0.042(7) 0.024(6) -0.007(5) -0.004(5) 0.004(6)
C2 0.050(8) 0.040(7) 0.046(8) 0.005(6) 0.009(6) -0.002(6)
C3 0.036(7) 0.040(7) 0.031(6) -0.001(5) -0.009(5) 0.011(5)
C4 0.041(7) 0.042(7) 0.034(7) -0.007(5) -0.009(5) -0.004(6)
C5 0.067(9) 0.039(8) 0.060(10) -0.014(7) 0.015(8) -0.014(7)
C6 0.028(6) 0.035(7) 0.043(7) -0.006(5) 0.001(5) -0.013(5)
C7 0.055(8) 0.043(7) 0.030(6) -0.010(5) 0.006(6) 0.002(6)
C8 0.049(7) 0.035(7) 0.026(6) -0.005(5) 0.007(5) -0.001(5)
C9 0.043(7) 0.033(7) 0.034(6) -0.004(5) 0.005(5) -0.006(5)
C10 0.058(9) 0.049(8) 0.050(8) -0.009(7) 0.008(7) -0.007(7)
C11 0.068(10) 0.037(8) 0.068(10) 0.013(7) -0.008(8) -0.005(7)
C12 0.065(10) 0.070(12) 0.069(11) 0.018(9) -0.003(9) 0.010(9)
C13 0.051(10) 0.059(10) 0.113(16) -0.004(10) 0.011(10) -0.005(8)
C14 0.066(11) 0.057(10) 0.097(14) -0.014(10) 0.023(10) -0.014(9)
C15 0.081(12) 0.076(12) 0.053(10) 0.004(9) 0.002(9) -0.017(9)
C16 0.049(8) 0.039(8) 0.065(10) -0.005(7) -0.007(7) 0.004(6)
C17 0.068(10) 0.047(9) 0.091(13) 0.019(9) 0.015(9) 0.020(8)
C18 0.081(13) 0.058(11) 0.091(14) -0.006(10) -0.023(10) -0.001(9)
C19 0.102(14) 0.033(8) 0.120(17) -0.029(9) 0.024(13) 0.016(9)
C20 0.091(13) 0.045(9) 0.081(12) -0.018(8) 0.016(10) -0.008(8)
C21 0.063(9) 0.041(7) 0.045(8) 0.000(6) 0.014(7) 0.015(7)
C22 0.039(7) 0.042(7) 0.056(9) -0.014(6) 0.000(6) 0.009(6)
C23 0.065(9) 0.034(7) 0.037(7) 0.009(5) 0.012(6) -0.005(6)
C24 0.048(8) 0.071(10) 0.044(8) 0.000(7) -0.005(6) 0.012(7)
C25 0.038(8) 0.070(10) 0.065(10) -0.006(8) 0.002(7) -0.008(7)
C26 0.059(8) 0.031(6) 0.021(6) 0.008(5) -0.007(5) -0.002(6)
C27 0.049(8) 0.054(8) 0.044(8) 0.005(6) 0.017(6) 0.014(7)
C28 0.049(8) 0.030(6) 0.037(7) -0.006(5) -0.004(6) 0.004(6)
C29 0.062(8) 0.024(6) 0.035(7) 0.001(5) -0.001(6) 0.002(6)
C30 0.048(8) 0.025(6) 0.051(8) -0.001(6) 0.005(6) -0.003(5)
C31 0.061(9) 0.064(9) 0.029(7) 0.002(6) 0.014(6) 0.011(7)
C32 0.047(8) 0.036(7) 0.041(7) -0.016(6) -0.004(6) -0.006(6)
C33 0.042(7) 0.040(7) 0.031(6) 0.006(5) -0.003(5) 0.009(6)
C34 0.050(7) 0.017(6) 0.052(8) -0.003(5) 0.008(6) -0.005(5)
C35 0.066(9) 0.044(7) 0.022(6) 0.002(5) 0.005(6) 0.003(6)
C36 0.063(9) 0.032(7) 0.050(8) -0.007(6) -0.009(7) 0.000(6)
C37 0.059(8) 0.059(8) 0.015(5) -0.005(5) 0.006(5) -0.008(7)
C38 0.041(7) 0.063(9) 0.043(8) 0.000(7) -0.005(6) -0.010(7)
C39 0.078(10) 0.040(8) 0.042(8) 0.003(6) 0.010(7) -0.004(7)
C40 0.079(10) 0.024(6) 0.025(6) -0.001(5) -0.002(6) -0.003(6)
C41 0.091(12) 0.064(10) 0.036(8) 0.005(7) -0.004(8) -0.013(9)
C42 0.091(13) 0.033(8) 0.089(13) -0.014(8) 0.007(10) 0.013(8)
C43 0.115(14) 0.028(8) 0.066(11) -0.013(7) 0.022(10) -0.015(9)
C44 0.133(16) 0.047(10) 0.044(9) -0.005(7) 0.009(10) 0.005(10)
C45 0.079(11) 0.046(9) 0.038(8) -0.004(6) -0.012(7) -0.008(7)
C46 0.049(7) 0.022(6) 0.036(7) -0.009(5) -0.005(5) 0.006(5)
C47 0.039(7) 0.039(7) 0.043(7) -0.003(6) 0.007(6) 0.006(6)
C48 0.044(7) 0.036(7) 0.047(8) 0.009(6) -0.001(6) -0.010(6)
C49 0.045(8) 0.066(9) 0.028(7) -0.004(6) -0.010(5) 0.014(7)
C50 0.049(8) 0.039(7) 0.037(7) 0.002(6) -0.005(6) 0.000(6)
C51 0.068(10) 0.063(10) 0.053(9) -0.006(8) 0.004(8) -0.008(8)
C52 0.062(9) 0.055(9) 0.043(8) 0.007(7) -0.020(7) 0.006(7)
C53 0.060(10) 0.081(12) 0.060(10) -0.008(9) -0.018(8) 0.014(9)
C54 0.076(12) 0.082(12) 0.072(12) 0.016(10) 0.000(10) 0.032(10)
C55 0.063(9) 0.037(8) 0.066(10) 0.013(7) -0.019(7) -0.001(7)
C56 0.064(9) 0.042(7) 0.035(7) 0.004(6) 0.016(6) 0.005(6)
C57 0.039(7) 0.045(7) 0.030(6) 0.000(5) -0.010(5) -0.015(6)
C58 0.045(7) 0.066(9) 0.018(6) -0.005(6) 0.013(5) -0.001(6)
C59 0.052(8) 0.033(7) 0.057(9) 0.005(6) 0.008(7) 0.009(6)
C60 0.038(7) 0.026(6) 0.057(8) 0.007(6) 0.003(6) 0.005(5)
C61 0.047(8) 0.040(7) 0.040(7) -0.011(6) 0.003(6) 0.000(6)
C62 0.034(7) 0.035(7) 0.051(8) -0.005(6) 0.005(6) -0.001(5)
C63 0.056(8) 0.037(7) 0.032(7) -0.011(5) -0.004(6) -0.003(6)
C64 0.059(9) 0.026(6) 0.054(8) -0.023(6) 0.000(7) 0.008(6)
C65 0.032(6) 0.041(7) 0.044(7) 0.001(6) 0.000(5) -0.001(5)
C66 0.037(7) 0.045(7) 0.026(6) -0.009(5) 0.003(5) -0.004(5)
C67 0.050(7) 0.028(6) 0.027(6) 0.006(5) -0.005(5) -0.015(5)
C68 0.037(7) 0.048(8) 0.046(8) 0.001(6) -0.007(6) 0.004(6)
C69 0.041(7) 0.031(7) 0.030(6) -0.002(5) -0.023(5) -0.013(5)
C70 0.046(7) 0.035(7) 0.032(6) -0.008(5) -0.006(5) 0.001(6)
C71 0.031(6) 0.042(7) 0.021(5) 0.004(5) -0.005(4) -0.006(5)
C72 0.038(7) 0.032(6) 0.036(7) 0.004(5) 0.000(5) 0.004(5)
C73 0.060(8) 0.040(7) 0.036(7) 0.002(6) 0.009(6) -0.005(6)
C74 0.052(8) 0.024(6) 0.043(7) 0.002(5) -0.003(6) 0.013(5)
C75 0.038(7) 0.025(6) 0.039(7) -0.003(5) -0.001(5) -0.001(5)
C76 0.056(8) 0.035(7) 0.033(7) 0.002(5) 0.004(6) 0.010(6)
C77 0.053(8) 0.053(8) 0.033(7) -0.008(6) -0.003(6) 0.000(7)
C78 0.035(7) 0.045(8) 0.053(8) -0.008(6) -0.014(6) 0.003(6)
C79 0.050(8) 0.040(8) 0.045(8) 0.001(6) -0.008(6) -0.001(6)
C80 0.064(9) 0.030(7) 0.033(7) -0.006(5) -0.013(6) -0.011(6)
C81 0.039(7) 0.038(7) 0.038(7) -0.006(5) 0.001(5) 0.007(5)
C82 0.027(6) 0.044(7) 0.030(6) -0.002(5) -0.006(5) -0.008(5)
C83 0.045(7) 0.047(8) 0.033(7) -0.008(6) -0.015(5) 0.008(6)
C84 0.031(7) 0.041(7) 0.066(9) -0.012(7) -0.001(6) 0.005(6)
C85 0.033(6) 0.039(7) 0.032(6) 0.007(5) 0.009(5) 0.005(5)
C86 0.056(8) 0.027(6) 0.025(6) -0.003(5) 0.013(5) 0.002(5)
C87 0.043(7) 0.034(7) 0.030(6) -0.002(5) -0.002(5) 0.003(5)
C88 0.050(8) 0.067(10) 0.037(7) -0.012(7) -0.005(6) -0.013(7)
C89 0.052(8) 0.021(6) 0.038(7) -0.006(5) -0.001(6) 0.007(5)
C90 0.067(9) 0.042(8) 0.037(7) 0.000(6) 0.001(6) 0.009(7)
C91 0.053(8) 0.033(7) 0.038(7) -0.007(5) 0.002(6) -0.005(6)
C92 0.063(9) 0.043(8) 0.040(7) -0.009(6) 0.012(6) 0.007(7)
C93 0.062(9) 0.053(9) 0.041(8) 0.000(6) -0.013(7) -0.028(7)
C94 0.065(9) 0.026(6) 0.037(7) -0.008(5) 0.000(6) 0.008(6)
C95 0.065(9) 0.044(8) 0.027(6) -0.001(6) -0.001(6) -0.003(7)
C96 0.064(8) 0.038(7) 0.025(6) -0.015(5) 0.003(6) -0.013(6)
C97 0.045(7) 0.056(8) 0.021(6) -0.009(5) -0.007(5) 0.006(6)
C98 0.062(8) 0.026(6) 0.032(6) 0.009(5) 0.004(6) -0.003(6)
C99 0.054(8) 0.025(6) 0.043(7) -0.003(5) -0.010(6) -0.009(6)
C100 0.053(8) 0.041(7) 0.033(7) 0.002(5) 0.008(6) 0.009(6)
C101 0.071(11) 0.073(11) 0.041(8) -0.004(8) -0.004(7) 0.000(8)
C102 0.061(10) 0.064(10) 0.075(12) -0.007(9) 0.016(9) -0.009(8)
C103 0.086(13) 0.071(12) 0.122(18) 0.004(12) 0.055(13) 0.017(10)
C104 0.104(15) 0.071(12) 0.086(14) -0.028(10) 0.043(12) -0.009(11)
C105 0.093(13) 0.045(9) 0.066(11) -0.006(8) 0.020(9) 0.001(8)
C106 0.083(12) 0.081(12) 0.058(10) 0.007(9) 0.016(9) -0.015(10)
C107 0.067(10) 0.063(10) 0.038(8) 0.004(7) -0.001(7) 0.004(8)
C108 0.139(17) 0.051(10) 0.054(10) -0.005(8) 0.038(11) 0.002(10)
C109 0.135(18) 0.078(13) 0.114(18) 0.000(12) 0.080(16) -0.005(12)
C110 0.114(16) 0.093(15) 0.082(14) 0.028(11) 0.050(13) 0.010(12)
C111 0.108(14) 0.054(10) 0.065(11) 0.012(8) 0.022(10) 0.003(9)
C112 0.091(12) 0.050(9) 0.077(12) 0.026(8) 0.022(10) 0.016(9)
C113 0.067(10) 0.068(10) 0.052(9) 0.009(8) 0.001(8) 0.005(8)
C114 0.113(15) 0.060(10) 0.049(10) 0.001(8) 0.006(10) 0.000(10)
C115 0.101(14) 0.097(14) 0.042(9) 0.004(9) -0.004(9) 0.023(12)
C116 0.086(12) 0.061(10) 0.060(10) 0.012(8) 0.017(9) 0.005(9)
C117 0.075(11) 0.094(13) 0.055(10) -0.001(9) 0.010(9) 0.000(10)
C118 0.056(9) 0.069(11) 0.068(11) 0.002(9) 0.007(8) -0.002(8)
C119 0.116(15) 0.051(10) 0.056(10) 0.007(8) 0.026(10) 0.002(9)
C120 0.085(13) 0.061(11) 0.081(13) 0.014(9) 0.023(10) -0.008(9)
C121 0.081(12) 0.060(10) 0.070(11) 0.007(9) 0.005(9) 0.023(9)
C122 0.085(13) 0.113(16) 0.048(10) 0.023(10) 0.005(9) -0.031(12)
C123 0.083(14) 0.089(15) 0.110(18) -0.003(13) 0.004(12) -0.039(12)
C124 0.092(14) 0.095(14) 0.071(13) -0.021(11) 0.017(11) -0.021(12)
C125 0.044(7) 0.029(6) 0.034(7) 0.001(5) -0.007(5) 0.001(5)
C126 0.058(9) 0.035(7) 0.052(9) -0.005(6) -0.005(7) 0.005(6)
C127 0.051(9) 0.059(10) 0.060(10) -0.012(8) -0.014(7) 0.005(7)
C128 0.069(10) 0.044(8) 0.059(10) -0.004(7) 0.018(8) -0.007(7)
C129 0.074(10) 0.043(8) 0.060(10) 0.011(7) 0.004(8) 0.010(7)
C130 0.079(10) 0.034(7) 0.051(9) 0.016(6) 0.009(8) 0.002(7)
C131 0.049(8) 0.059(9) 0.035(7) -0.013(6) -0.011(6) -0.003(7)
C132 0.067(9) 0.063(9) 0.031(7) 0.003(7) 0.004(6) -0.004(7)
C133 0.060(9) 0.075(11) 0.041(8) 0.012(7) 0.010(7) 0.005(8)
C134 0.072(11) 0.086(12) 0.047(9) -0.006(9) -0.002(8) -0.002(9)
C135 0.092(12) 0.043(8) 0.043(8) -0.006(7) 0.011(8) 0.019(8)
C136 0.074(10) 0.053(9) 0.052(9) -0.001(7) -0.001(8) -0.010(8)
C137 0.073(10) 0.039(7) 0.035(7) -0.009(6) 0.005(7) 0.001(7)
C138 0.065(9) 0.055(9) 0.039(8) 0.005(6) -0.001(7) 0.025(7)
C139 0.046(8) 0.085(12) 0.056(10) -0.010(8) -0.006(7) 0.016(8)
C140 0.057(10) 0.085(12) 0.061(11) 0.011(9) -0.013(8) 0.018(9)
C141 0.050(8) 0.035(7) 0.051(8) 0.006(6) -0.018(7) -0.001(6)
C142 0.069(9) 0.020(6) 0.057(9) -0.011(6) 0.002(7) -0.003(6)
C143 0.049(8) 0.040(7) 0.037(7) 0.008(6) 0.010(6) 0.002(6)
C144 0.043(7) 0.044(7) 0.039(7) 0.006(6) 0.001(6) 0.005(6)
C145 0.032(7) 0.056(9) 0.050(8) -0.002(7) -0.012(6) 0.007(6)
C146 0.056(9) 0.058(9) 0.045(8) 0.013(7) 0.007(7) 0.007(7)
C147 0.033(7) 0.058(8) 0.035(7) 0.001(6) -0.002(5) -0.001(6)
C148 0.049(8) 0.056(8) 0.035(7) -0.001(6) 0.004(6) -0.021(7)
C149 0.048(7) 0.047(8) 0.028(6) -0.007(6) -0.002(5) 0.002(6)
C150 0.060(9) 0.059(10) 0.054(9) -0.004(7) 0.007(7) 0.005(7)
C151 0.100(13) 0.047(9) 0.064(11) -0.021(8) -0.004(9) 0.010(9)
C152 0.093(13) 0.063(11) 0.062(11) -0.005(9) 0.004(9) 0.016(9)
C153 0.113(15) 0.081(13) 0.042(9) 0.002(9) 0.006(9) 0.002(11)
C154 0.109(13) 0.047(9) 0.035(8) -0.009(6) 0.023(8) -0.003(8)
C155 0.064(9) 0.048(8) 0.035(7) 0.006(6) 0.011(6) -0.013(7)
C156 0.101(14) 0.056(10) 0.073(12) 0.001(8) 0.028(10) -0.024(9)
C157 0.081(11) 0.079(12) 0.044(9) -0.003(8) 0.010(8) -0.006(9)
C158 0.084(12) 0.057(10) 0.074(12) 0.009(9) 0.023(10) -0.014(9)
C159 0.128(17) 0.062(11) 0.048(10) 0.025(8) 0.012(10) 0.023(10)
C160 0.080(11) 0.060(10) 0.050(9) -0.023(8) 0.019(8) -0.001(8)
C161 0.062(9) 0.051(9) 0.054(9) -0.006(7) 0.010(7) -0.001(7)
C162 0.087(13) 0.055(10) 0.121(17) -0.017(10) 0.043(12) 0.005(9)
C163 0.081(15) 0.066(13) 0.20(3) -0.020(16) 0.012(16) 0.008(11)
C164 0.071(14) 0.14(2) 0.25(4) -0.10(2) 0.073(18) -0.006(15)
C165 0.110(16) 0.069(12) 0.061(11) -0.019(9) -0.010(10) 0.031(11)
C166 0.056(9) 0.047(8) 0.052(9) -0.015(7) 0.011(7) 0.011(7)
C167 0.068(9) 0.033(7) 0.030(7) 0.009(5) -0.001(6) 0.000(6)
C168 0.075(10) 0.043(8) 0.059(10) -0.011(7) 0.009(8) 0.003(7)
C169 0.084(12) 0.055(10) 0.060(10) -0.014(8) -0.002(9) 0.003(9)
C170 0.091(13) 0.069(11) 0.065(12) 0.007(9) -0.001(10) 0.009(10)
C171 0.081(13) 0.068(12) 0.098(16) -0.004(11) -0.001(11) -0.019(10)
C172 0.074(11) 0.058(9) 0.064(10) -0.004(8) 0.024(9) -0.014(8)
C197 0.057(9) 0.073(11) 0.053(9) 0.004(8) 0.000(7) 0.002(8)
C198 0.057(9) 0.048(8) 0.052(9) 0.004(7) 0.018(7) -0.004(7)
C199 0.055(9) 0.064(10) 0.066(11) 0.000(8) 0.004(8) -0.015(8)
C200 0.062(10) 0.072(11) 0.069(12) -0.003(9) -0.022(9) 0.008(9)
C201 0.093(13) 0.066(11) 0.057(10) 0.004(8) 0.005(9) -0.001(10)
C202 0.076(11) 0.072(11) 0.044(9) 0.003(8) 0.002(8) -0.004(9)
C203 0.051(8) 0.055(9) 0.060(9) 0.010(7) 0.017(7) 0.013(7)
C204 0.076(11) 0.050(9) 0.059(10) -0.002(7) 0.012(8) -0.001(8)
C205 0.049(9) 0.064(10) 0.060(10) 0.007(8) 0.001(7) -0.011(7)
C206 0.071(10) 0.050(8) 0.039(8) -0.017(6) 0.004(7) -0.015(7)
C207 0.069(11) 0.054(10) 0.088(13) 0.014(9) 0.001(9) 0.004(8)
C208 0.054(9) 0.063(10) 0.047(9) -0.003(7) -0.006(7) 0.005(7)
C209 0.052(9) 0.053(9) 0.063(10) 0.002(7) 0.003(7) -0.005(7)
C210 0.089(13) 0.075(12) 0.058(10) 0.001(9) -0.013(9) 0.039(10)
C211 0.18(2) 0.084(15) 0.072(14) -0.005(11) -0.025(15) 0.056(15)
C212 0.072(12) 0.068(11) 0.100(15) 0.010(11) 0.020(11) 0.025(9)
C213 0.075(11) 0.085(12) 0.049(9) 0.004(9) 0.000(8) -0.004(9)
C214 0.052(8) 0.056(9) 0.045(8) -0.002(7) 0.000(6) 0.006(7)
C215 0.041(7) 0.059(9) 0.042(8) 0.002(7) 0.004(6) 0.001(6)
C216 0.069(10) 0.062(10) 0.051(9) 0.001(7) 0.010(8) 0.015(8)
C217 0.069(10) 0.053(9) 0.049(9) 0.002(7) 0.009(7) -0.012(7)
C218 0.099(13) 0.064(10) 0.031(7) 0.003(7) 0.009(8) -0.007(9)
C219 0.084(12) 0.074(12) 0.077(12) -0.011(10) 0.030(10) 0.005(9)
C220 0.077(11) 0.057(10) 0.062(10) 0.014(8) -0.001(8) -0.007(8)
C241 0.067(10) 0.058(9) 0.047(9) -0.005(7) -0.001(7) -0.002(8)
C242 0.110(15) 0.063(11) 0.051(10) -0.009(8) 0.003(10) 0.001(10)
C243 0.104(15) 0.109(16) 0.056(11) -0.009(11) 0.020(10) -0.009(12)
C244 0.112(16) 0.095(15) 0.090(15) -0.022(12) 0.019(13) -0.051(13)
C245 0.092(13) 0.066(11) 0.047(9) 0.001(8) -0.011(9) 0.005(9)
C246 0.043(8) 0.092(12) 0.034(7) -0.002(7) -0.004(6) -0.007(8)
C291 0.100(14) 0.057(10) 0.069(12) -0.015(9) -0.002(10) 0.000(9)
C292 0.076(11) 0.073(11) 0.048(9) 0.007(8) 0.002(8) 0.014(9)
C293 0.128(18) 0.070(13) 0.072(13) 0.010(10) 0.035(12) 0.038(13)
C294 0.128(19) 0.086(16) 0.061(12) 0.024(11) -0.010(12) 0.020(13)
C295 0.109(16) 0.066(12) 0.087(15) 0.018(10) -0.027(12) -0.014(11)
C296 0.19(3) 0.048(12) 0.103(19) -0.014(12) 0.014(18) 0.000(14)
C301 0.066(11) 0.080(12) 0.065(11) -0.006(9) 0.007(9) 0.006(9)
C302 0.107(14) 0.085(12) 0.035(8) 0.008(8) 0.016(9) -0.041(10)
C303 0.18(3) 0.13(2) 0.081(16) 0.016(15) 0.046(17) 0.043(19)
C304 0.15(2) 0.12(2) 0.10(2) 0.022(16) 0.049(18) 0.038(17)
C305 0.21(3) 0.16(2) 0.050(11) -0.057(13) 0.049(15) -0.14(2)
C306 0.16(2) 0.084(15) 0.091(18) -0.015(13) 0.056(18) -0.008(16)
C331 0.096(13) 0.049(10) 0.077(13) -0.017(9) 0.009(10) -0.001(9)
C332 0.089(13) 0.056(10) 0.080(13) -0.002(9) 0.024(10) -0.006(9)
C333 0.080(11) 0.057(10) 0.073(11) -0.022(9) 0.023(9) -0.002(8)
C334 0.075(13) 0.052(11) 0.14(2) 0.017(12) -0.017(12) -0.020(9)
C335 0.108(17) 0.074(15) 0.14(2) 0.011(14) -0.028(15) 0.039(12)
C336 0.095(14) 0.053(11) 0.097(16) -0.008(10) 0.012(12) 0.007(9)
C341 0.064(10) 0.075(11) 0.036(8) 0.003(7) -0.008(7) 0.001(8)
C342 0.084(12) 0.058(10) 0.070(12) -0.003(8) -0.005(9) 0.021(9)
C343 0.082(13) 0.055(10) 0.093(14) 0.023(9) 0.018(10) -0.004(9)
C344 0.081(12) 0.068(11) 0.058(10) 0.001(8) 0.017(9) 0.028(9)
C345 0.069(11) 0.077(13) 0.086(13) -0.011(10) 0.026(10) -0.023(9)
C346 0.077(11) 0.054(10) 0.051(9) -0.012(7) 0.011(8) -0.006(8)
C351 0.065(10) 0.055(9) 0.068(11) -0.004(8) 0.005(8) 0.016(8)
C352 0.098(15) 0.098(15) 0.089(15) -0.005(12) 0.021(12) 0.022(12)
C353 0.063(10) 0.086(12) 0.044(9) 0.006(8) -0.007(7) 0.013(9)
C354 0.067(11) 0.086(13) 0.073(12) 0.000(10) 0.004(9) 0.034(10)
C355 0.076(12) 0.092(13) 0.062(11) 0.016(10) 0.018(9) 0.012(10)
C356 0.091(13) 0.078(12) 0.064(11) 0.008(9) 0.018(10) 0.011(10)
C421 0.051(8) 0.052(9) 0.053(9) 0.009(7) -0.008(7) -0.005(7)
C422 0.063(10) 0.083(12) 0.080(13) 0.001(10) 0.023(9) 0.006(9)
C423 0.15(2) 0.043(9) 0.064(12) -0.005(8) 0.004(12) 0.015(11)
C424 0.098(14) 0.071(12) 0.068(12) 0.034(10) 0.036(11) 0.035(11)
C425 0.101(16) 0.14(2) 0.047(11) 0.018(11) 0.031(11) 0.048(15)
C426 0.12(2) 0.13(2) 0.087(17) -0.006(16) 0.003(14) -0.011(17)
C431 0.065(9) 0.043(8) 0.041(8) 0.002(6) 0.014(7) -0.009(7)
C432 0.097(14) 0.082(13) 0.125(18) -0.009(12) 0.070(14) -0.012(11)
C433 0.077(11) 0.052(10) 0.093(14) -0.015(9) 0.023(10) -0.022(8)
C434 0.092(14) 0.099(15) 0.097(16) -0.007(12) 0.048(12) -0.032(12)
C435 0.083(11) 0.045(8) 0.055(9) -0.002(7) 0.018(8) -0.005(8)
C436 0.077(11) 0.073(11) 0.063(11) -0.009(9) 0.016(9) -0.020(9)
C441 0.061(9) 0.069(10) 0.050(9) -0.002(8) 0.008(7) 0.008(8)
C442 0.138(18) 0.064(11) 0.072(13) 0.002(10) 0.027(12) 0.027(11)
C443 0.15(2) 0.13(2) 0.065(14) 0.004(13) 0.021(14) 0.027(17)
C444 0.069(10) 0.046(9) 0.079(12) 0.006(8) -0.002(9) 0.005(8)
C445 0.057(10) 0.056(10) 0.093(14) -0.002(10) 0.016(9) 0.002(8)
C446 0.111(15) 0.054(10) 0.083(14) -0.018(10) 0.031(12) -0.002(10)
C451 0.082(12) 0.056(10) 0.060(10) 0.002(8) 0.015(9) -0.009(8)
C452 0.103(18) 0.110(18) 0.16(3) -0.083(18) -0.016(16) 0.015(14)
C453 0.11(2) 0.16(3) 0.13(2) 0.00(2) 0.004(17) -0.05(2)
C454 0.064(12) 0.14(2) 0.087(15) 0.003(14) 0.008(11) 0.029(14)
C455 0.134(18) 0.110(16) 0.062(12) -0.059(11) 0.050(12) -0.028(14)
C456 0.089(15) 0.14(2) 0.13(2) -0.078(17) 0.059(14) -0.055(15)
C471 0.078(11) 0.039(8) 0.078(12) -0.019(8) 0.012(9) -0.007(8)
C472 0.062(10) 0.064(10) 0.065(10) 0.019(8) 0.005(8) 0.017(8)
C473 0.082(12) 0.059(10) 0.056(10) -0.009(8) 0.010(9) -0.005(9)
C474 0.091(14) 0.086(13) 0.060(11) 0.001(10) 0.011(10) -0.015(11)
C475 0.081(12) 0.103(15) 0.048(10) 0.025(10) 0.019(9) 0.003(11)
C501 0.083(13) 0.115(17) 0.049(10) 0.018(11) -0.006(9) -0.036(12)
C503 0.066(11) 0.097(14) 0.077(13) 0.017(11) 0.010(10) 0.005(10)
C504 0.074(12) 0.074(12) 0.079(13) 0.003(10) 0.016(10) 0.005(9)
C505 0.072(12) 0.095(14) 0.117(18) 0.056(13) 0.043(12) 0.035(11)
C506 0.15(2) 0.092(14) 0.039(9) -0.012(9) 0.028(11) 0.004(14)
C507 0.061(11) 0.102(14) 0.069(12) 0.025(10) -0.020(9) -0.011(10)
C508 0.061(10) 0.116(14) 0.038(8) 0.009(9) 0.008(7) -0.014(10)
N1 0.049(6) 0.037(6) 0.042(6) 0.001(5) 0.011(5) -0.010(5)
N2 0.034(5) 0.034(5) 0.038(6) 0.005(4) -0.006(4) 0.001(4)
N3 0.073(8) 0.065(8) 0.044(7) -0.002(6) 0.019(6) -0.002(7)
N4 0.075(9) 0.040(7) 0.061(8) 0.009(6) 0.015(7) 0.005(6)
N5 0.036(6) 0.054(7) 0.037(6) -0.009(5) -0.005(5) -0.006(5)
N6 0.040(6) 0.032(6) 0.039(6) -0.010(5) -0.009(5) 0.002(4)
N7 0.042(6) 0.035(6) 0.038(6) -0.002(4) -0.008(5) -0.011(5)
N8 0.067(7) 0.014(5) 0.041(6) -0.009(4) -0.011(5) -0.005(4)
N9 0.068(8) 0.057(7) 0.025(5) 0.007(5) 0.007(5) 0.012(6)
N10 0.050(6) 0.043(6) 0.030(5) 0.003(5) -0.003(5) 0.007(5)
N11 0.060(8) 0.052(8) 0.056(8) 0.006(6) 0.011(6) 0.003(6)
N12 0.056(7) 0.048(6) 0.030(6) -0.004(5) 0.009(5) 0.004(5)
N13 0.048(6) 0.038(6) 0.044(6) 0.000(5) 0.011(5) -0.001(5)
N14 0.043(6) 0.043(6) 0.029(5) -0.003(5) 0.002(4) -0.003(5)
N15 0.051(6) 0.043(6) 0.031(5) 0.007(5) 0.009(5) 0.004(5)
N16 0.052(6) 0.035(6) 0.033(5) 0.006(4) 0.015(5) 0.006(5)
N17 0.068(7) 0.034(6) 0.028(5) -0.008(4) 0.012(5) -0.002(5)
N18 0.041(6) 0.049(6) 0.020(5) 0.003(4) -0.005(4) 0.004(5)
N19 0.055(7) 0.041(6) 0.024(5) 0.005(4) -0.008(5) 0.008(5)
N20 0.053(7) 0.048(7) 0.028(5) -0.002(5) 0.002(5) 0.007(5)
O1 0.060(6) 0.062(6) 0.052(6) -0.002(5) 0.024(5) 0.001(5)
O2 0.066(6) 0.044(5) 0.034(5) -0.003(4) 0.000(4) -0.001(4)
O3 0.061(6) 0.035(5) 0.047(5) -0.004(4) 0.005(4) -0.001(4)
O4 0.075(6) 0.054(6) 0.025(4) 0.005(4) 0.014(4) -0.004(5)
O5 0.072(7) 0.068(7) 0.036(5) 0.009(5) -0.011(5) -0.019(5)
O6 0.049(6) 0.071(7) 0.071(7) 0.000(6) 0.007(5) 0.004(5)
O7 0.058(6) 0.051(6) 0.062(7) -0.001(5) -0.014(5) -0.004(5)
O8 0.057(5) 0.046(5) 0.029(4) -0.007(4) -0.002(4) 0.001(4)
O9 0.059(6) 0.045(5) 0.058(6) -0.009(5) 0.003(5) -0.006(4)
O10 0.073(6) 0.040(5) 0.017(4) -0.002(3) 0.000(4) -0.001(4)
O11 0.061(5) 0.027(4) 0.027(4) 0.000(3) -0.003(4) -0.006(4)
O12 0.069(6) 0.028(4) 0.049(5) 0.003(4) 0.017(5) -0.013(4)
O13 0.044(5) 0.054(6) 0.039(5) 0.006(4) -0.006(4) -0.004(4)
O14 0.053(6) 0.051(6) 0.043(5) 0.006(4) -0.008(4) -0.007(4)
O15 0.037(5) 0.054(5) 0.047(5) 0.005(4) 0.001(4) -0.012(4)
O16 0.048(5) 0.034(4) 0.040(5) 0.001(4) 0.004(4) -0.007(4)
O17 0.048(5) 0.026(4) 0.043(5) 0.004(4) -0.003(4) -0.002(4)
O18 0.043(5) 0.040(5) 0.039(5) 0.001(4) 0.000(4) 0.002(4)
O19 0.054(5) 0.050(5) 0.034(5) -0.003(4) -0.005(4) -0.011(4)
O20 0.053(5) 0.035(5) 0.035(5) 0.002(4) 0.001(4) 0.002(4)
O21 0.059(6) 0.037(5) 0.042(5) -0.004(4) 0.004(4) 0.011(4)
O22 0.070(6) 0.053(6) 0.034(5) -0.003(4) 0.011(4) 0.003(5)
O23 0.087(8) 0.040(5) 0.051(6) 0.014(5) -0.016(5) -0.005(5)
O24 0.056(6) 0.064(6) 0.038(5) 0.005(5) -0.007(4) -0.009(5)
O25 0.064(6) 0.045(5) 0.034(5) -0.004(4) 0.002(4) -0.002(4)
O26 0.075(7) 0.047(6) 0.060(7) -0.002(5) 0.001(5) -0.004(5)
O27 0.072(7) 0.040(5) 0.056(6) -0.005(4) 0.013(5) -0.002(5)
O28 0.091(8) 0.049(6) 0.035(5) -0.006(4) -0.004(5) -0.018(5)
O29 0.082(7) 0.058(6) 0.027(5) -0.009(4) -0.004(4) -0.017(5)
O30 0.078(7) 0.035(5) 0.049(6) 0.005(4) 0.004(5) -0.012(5)
O31 0.056(6) 0.046(5) 0.042(5) -0.009(4) -0.004(4) -0.004(4)
O32 0.068(7) 0.054(6) 0.051(6) -0.015(5) -0.007(5) 0.013(5)
O33 0.074(7) 0.049(6) 0.070(7) -0.010(5) -0.002(6) -0.003(5)
O34 0.051(6) 0.069(7) 0.060(7) 0.013(5) -0.010(5) 0.001(5)
O35 0.064(6) 0.051(5) 0.031(5) -0.008(4) -0.008(4) 0.008(5)
O36 0.052(5) 0.036(5) 0.045(5) -0.002(4) 0.001(4) 0.005(4)
O37 0.078(7) 0.053(6) 0.022(4) 0.001(4) -0.002(4) -0.004(5)
O38 0.072(6) 0.033(5) 0.045(5) -0.003(4) 0.003(5) 0.000(4)
O39 0.068(7) 0.051(6) 0.056(6) -0.003(5) 0.000(5) 0.018(5)
O40 0.045(5) 0.047(5) 0.041(5) -0.010(4) -0.003(4) -0.008(4)
O41 0.067(6) 0.047(6) 0.052(6) -0.012(5) -0.030(5) 0.024(5)
O42 0.061(6) 0.033(5) 0.063(6) 0.009(4) -0.010(5) -0.009(4)
O43 0.054(6) 0.052(6) 0.045(5) 0.004(4) 0.004(4) 0.014(4)
O44 0.055(5) 0.036(5) 0.035(5) -0.003(4) -0.003(4) 0.002(4)
O45 0.053(5) 0.042(5) 0.044(5) -0.001(4) 0.012(4) 0.000(4)
O46 0.061(6) 0.039(5) 0.032(5) -0.006(4) -0.009(4) 0.009(4)
O47 0.044(5) 0.046(5) 0.040(5) -0.008(4) -0.003(4) 0.007(4)
O48 0.035(5) 0.053(5) 0.043(5) 0.001(4) -0.006(4) 0.009(4)
O49 0.044(5) 0.034(4) 0.035(5) 0.003(4) -0.010(4) 0.003(4)
O50 0.066(6) 0.044(5) 0.038(5) 0.003(4) -0.007(4) 0.004(4)
O51 0.046(5) 0.048(5) 0.046(5) 0.002(4) -0.011(4) 0.012(4)
O52 0.044(5) 0.036(5) 0.074(7) -0.007(5) 0.004(5) 0.001(4)
O53 0.052(5) 0.033(5) 0.043(5) -0.004(4) 0.005(4) 0.003(4)
O54 0.039(5) 0.045(5) 0.047(5) 0.005(4) -0.007(4) 0.004(4)
O55 0.061(6) 0.032(5) 0.045(5) -0.011(4) 0.004(4) -0.001(4)
O56 0.053(5) 0.040(5) 0.042(5) 0.000(4) -0.018(4) 0.001(4)
O57 0.070(6) 0.046(5) 0.042(5) 0.003(4) -0.022(5) 0.009(5)
O58 0.045(5) 0.062(6) 0.062(7) -0.012(5) -0.019(5) -0.009(5)
O59 0.058(6) 0.063(6) 0.044(6) 0.008(5) 0.004(5) 0.012(5)
O60 0.049(5) 0.039(5) 0.051(6) 0.003(4) -0.005(4) 0.006(4)
O61 0.045(5) 0.047(5) 0.058(6) -0.012(5) -0.008(4) 0.008(4)
O62 0.042(5) 0.043(5) 0.051(6) -0.014(4) -0.007(4) 0.007(4)
O63 0.076(6) 0.046(5) 0.031(5) -0.002(4) 0.024(4) -0.008(5)
O64 0.065(6) 0.049(5) 0.043(5) -0.008(4) -0.001(5) -0.002(5)
O65 0.050(5) 0.051(5) 0.036(5) -0.004(4) -0.010(4) 0.009(4)
O66 0.087(7) 0.050(6) 0.042(6) 0.014(4) 0.021(5) -0.005(5)
O67 0.083(7) 0.040(5) 0.034(5) 0.001(4) -0.004(5) -0.002(5)
O68 0.068(6) 0.052(6) 0.045(6) 0.003(4) -0.005(5) 0.002(5)
O69 0.075(7) 0.046(5) 0.034(5) 0.004(4) 0.000(4) 0.010(5)
O70 0.065(6) 0.030(5) 0.041(5) -0.009(4) -0.007(4) -0.011(4)
O71 0.067(6) 0.060(6) 0.035(5) -0.009(4) 0.005(4) -0.004(5)
O72 0.051(5) 0.039(5) 0.030(4) -0.008(4) 0.001(4) -0.004(4)
O73 0.057(6) 0.043(5) 0.037(5) 0.000(4) -0.007(4) -0.004(4)
O74 0.064(6) 0.042(5) 0.036(5) 0.001(4) -0.006(4) -0.018(4)
O75 0.067(6) 0.036(5) 0.042(5) -0.004(4) 0.014(4) 0.000(4)
O76 0.062(6) 0.039(5) 0.035(5) -0.002(4) 0.008(4) -0.002(4)
O77 0.044(5) 0.048(5) 0.039(5) -0.007(4) 0.002(4) 0.002(4)
O78 0.045(5) 0.042(5) 0.024(4) 0.000(3) -0.004(3) -0.005(4)
O79 0.059(5) 0.035(5) 0.019(4) 0.002(3) -0.007(4) 0.004(4)
O80 0.052(5) 0.038(5) 0.030(4) 0.003(4) -0.001(4) 0.010(4)
O81 0.054(5) 0.035(4) 0.032(4) -0.001(4) 0.007(4) -0.008(4)
O82 0.077(6) 0.041(5) 0.031(5) 0.002(4) 0.015(4) 0.002(4)
O83 0.060(6) 0.039(5) 0.043(5) 0.009(4) 0.005(4) -0.001(4)
O84 0.060(6) 0.027(4) 0.040(5) 0.005(4) -0.006(4) -0.008(4)
O85 0.051(5) 0.054(6) 0.034(5) -0.005(4) -0.002(4) -0.013(4)
O86 0.053(5) 0.048(5) 0.030(4) 0.007(4) 0.005(4) -0.011(4)
O87 0.062(6) 0.041(5) 0.026(4) -0.005(4) 0.003(4) -0.009(4)
O88 0.070(6) 0.036(5) 0.029(5) 0.003(4) -0.005(4) 0.002(4)
O89 0.063(6) 0.043(5) 0.047(6) -0.008(4) -0.005(5) -0.002(4)
O90 0.073(7) 0.049(6) 0.050(6) -0.002(5) 0.014(5) -0.009(5)
O91 0.068(6) 0.032(5) 0.041(5) 0.000(4) -0.006(4) -0.016(4)
O92 0.052(5) 0.032(5) 0.047(5) 0.002(4) 0.004(4) -0.007(4)
O93 0.067(6) 0.030(5) 0.042(5) 0.008(4) 0.003(4) 0.002(4)
O94 0.069(7) 0.062(6) 0.057(7) -0.006(5) 0.007(5) 0.010(5)
O95 0.059(6) 0.062(6) 0.041(5) 0.008(4) 0.014(4) -0.003(5)
O96 0.059(6) 0.053(6) 0.061(7) 0.002(5) 0.008(5) -0.004(5)
O97 0.050(5) 0.052(6) 0.045(5) -0.011(4) 0.000(4) -0.010(4)
O98 0.058(6) 0.067(6) 0.022(4) 0.004(4) 0.001(4) 0.008(5)
O99 0.050(5) 0.057(6) 0.044(5) 0.006(4) 0.000(4) 0.002(4)
O100 0.066(6) 0.050(6) 0.038(5) 0.013(4) 0.000(4) 0.009(5)
O101 0.062(6) 0.038(5) 0.047(6) -0.002(4) -0.007(4) 0.002(4)
O102 0.061(6) 0.051(5) 0.032(5) 0.001(4) 0.010(4) 0.010(4)
O103 0.046(5) 0.068(6) 0.036(5) 0.011(4) 0.001(4) 0.018(5)
O104 0.050(5) 0.055(6) 0.034(5) 0.014(4) -0.001(4) 0.011(4)
O105 0.057(6) 0.053(6) 0.062(7) -0.008(5) 0.012(5) -0.005(5)
O106 0.059(6) 0.039(5) 0.031(4) -0.002(4) 0.009(4) -0.003(4)
O107 0.038(5) 0.051(5) 0.040(5) 0.010(4) 0.003(4) 0.013(4)
O108 0.038(5) 0.053(5) 0.042(5) 0.005(4) 0.001(4) 0.010(4)
O109 0.050(5) 0.048(5) 0.040(5) 0.007(4) -0.004(4) 0.003(4)
O110 0.052(5) 0.045(5) 0.047(5) -0.001(4) 0.003(4) 0.007(4)
O111 0.047(5) 0.052(6) 0.056(6) -0.006(5) 0.005(4) -0.002(4)
O112 0.051(5) 0.044(5) 0.032(5) -0.005(4) -0.002(4) 0.008(4)
O113 0.044(5) 0.060(6) 0.035(5) 0.011(4) -0.002(4) 0.012(4)
O114 0.053(5) 0.040(5) 0.044(5) -0.001(4) 0.006(4) -0.001(4)
O115 0.048(5) 0.051(5) 0.024(4) -0.009(4) -0.002(4) 0.001(4)
O116 0.049(5) 0.040(5) 0.038(5) 0.004(4) -0.003(4) -0.006(4)
O117 0.049(5) 0.042(5) 0.030(4) 0.003(4) -0.006(4) 0.000(4)
O118 0.060(6) 0.048(5) 0.024(4) 0.000(4) -0.003(4) 0.008(4)
O119 0.053(6) 0.069(7) 0.055(6) -0.011(5) -0.003(5) 0.009(5)
O120 0.049(5) 0.080(7) 0.030(5) 0.009(5) -0.024(4) 0.015(5)
O121 0.063(6) 0.040(5) 0.058(6) 0.008(4) 0.000(5) 0.013(4)
O122 0.050(5) 0.070(6) 0.041(5) -0.002(5) 0.004(4) 0.010(5)
O123 0.037(5) 0.061(6) 0.051(6) -0.006(5) -0.005(4) 0.001(4)
O124 0.053(5) 0.032(5) 0.057(6) -0.003(4) 0.008(4) 0.011(4)
P1 0.0469(19) 0.0307(16) 0.0338(17) 0.0003(13) 0.0004(14) -0.0022(14)
P2 0.0447(19) 0.0342(17) 0.0406(18) -0.0008(14) -0.0058(14) 0.0006(14)
P3 0.0516(19) 0.0316(16) 0.0286(16) 0.0001(13) 0.0010(14) -0.0044(14)
P4 0.0450(19) 0.0408(18) 0.0331(17) -0.0003(14) -0.0016(14) 0.0041(15)
P5 0.081(3) 0.058(2) 0.045(2) -0.0004(18) 0.010(2) -0.006(2)
P6 0.053(2) 0.0419(19) 0.0309(17) -0.0029(14) 0.0015(15) -0.0001(15)
P7 0.058(2) 0.046(2) 0.0406(19) 0.0001(16) 0.0102(16) 0.0005(17)
P9 0.056(2) 0.051(2) 0.044(2) 0.0021(17) 0.0028(17) 0.0008(17)
P11 0.069(3) 0.049(2) 0.049(2) 0.0070(17) 0.0127(19) -0.0021(19)
P12 0.079(3) 0.059(2) 0.041(2) -0.0012(18) 0.0046(19) -0.007(2)
P13 0.077(3) 0.060(3) 0.056(3) 0.008(2) 0.009(2) 0.002(2)
Mo1 0.0495(7) 0.0381(6) 0.0401(6) -0.0001(5) 0.0044(5) -0.0060(5)
Mo2 0.0493(6) 0.0366(6) 0.0320(6) -0.0005(5) 0.0019(5) -0.0023(5)
Mo3 0.0479(6) 0.0333(6) 0.0359(6) 0.0000(5) 0.0027(5) 0.0026(5)
Mo4 0.0568(7) 0.0381(6) 0.0351(6) 0.0029(5) 0.0056(5) -0.0017(5)
Mo5 0.0576(7) 0.0475(7) 0.0375(6) 0.0054(5) -0.0057(5) -0.0053(6)
Mo6 0.0466(7) 0.0502(7) 0.0475(7) 0.0043(6) -0.0030(5) -0.0014(5)
Mo7 0.0598(8) 0.0440(7) 0.0423(7) -0.0019(5) 0.0006(6) -0.0133(6)
Mo8 0.0631(8) 0.0325(6) 0.0367(6) 0.0009(5) 0.0042(5) -0.0019(5)
Mo9 0.0710(8) 0.0415(7) 0.0351(6) -0.0031(5) 0.0030(6) -0.0081(6)
Mo10 0.0583(8) 0.0422(7) 0.0448(7) -0.0081(5) -0.0089(6) 0.0051(6)
Mo11 0.0512(7) 0.0390(6) 0.0545(8) -0.0034(5) -0.0082(6) -0.0001(5)
Mo12 0.0416(6) 0.0466(7) 0.0478(7) -0.0007(5) -0.0027(5) 0.0015(5)
Mo13 0.0437(6) 0.0416(6) 0.0384(6) -0.0036(5) -0.0019(5) 0.0008(5)
Mo14 0.0446(6) 0.0358(6) 0.0387(6) -0.0026(5) -0.0014(5) 0.0058(5)
Mo15 0.0557(7) 0.0425(6) 0.0375(6) -0.0035(5) 0.0005(5) 0.0066(5)
Mo16 0.0568(7) 0.0430(7) 0.0422(7) -0.0022(5) -0.0081(5) 0.0082(6)
Mo17 0.0447(7) 0.0440(7) 0.0508(7) -0.0031(5) -0.0098(5) 0.0023(5)
Mo18 0.0439(6) 0.0401(6) 0.0446(7) -0.0033(5) -0.0061(5) 0.0068(5)
Mo19 0.0523(7) 0.0325(6) 0.0304(5) -0.0038(4) 0.0036(5) -0.0033(5)
Mo20 0.0506(7) 0.0380(6) 0.0353(6) -0.0027(5) -0.0004(5) -0.0046(5)
Mo21 0.0596(7) 0.0328(6) 0.0299(6) -0.0007(4) -0.0010(5) -0.0025(5)
Mo22 0.0597(7) 0.0439(6) 0.0312(6) 0.0001(5) 0.0056(5) -0.0021(5)
Mo23 0.0519(7) 0.0426(6) 0.0350(6) -0.0004(5) 0.0025(5) 0.0006(5)
Mo24 0.0526(7) 0.0365(6) 0.0347(6) 0.0015(5) 0.0014(5) 0.0005(5)
Mo25 0.0534(7) 0.0348(6) 0.0307(6) -0.0026(4) -0.0009(5) -0.0042(5)
Mo26 0.0562(7) 0.0323(6) 0.0341(6) -0.0008(5) -0.0008(5) -0.0020(5)
Mo27 0.0550(7) 0.0359(6) 0.0344(6) -0.0006(5) 0.0024(5) -0.0076(5)
Mo28 0.0487(7) 0.0421(6) 0.0358(6) -0.0002(5) 0.0018(5) 0.0070(5)
Mo29 0.0506(7) 0.0515(7) 0.0355(6) 0.0039(5) 0.0051(5) 0.0036(5)
Mo30 0.0449(7) 0.0480(7) 0.0439(7) 0.0018(5) 0.0020(5) -0.0018(5)
Mo31 0.0500(7) 0.0451(7) 0.0376(6) -0.0039(5) 0.0005(5) -0.0004(5)
Mo32 0.0452(6) 0.0443(6) 0.0307(6) 0.0026(5) 0.0011(5) 0.0040(5)
Mo33 0.0459(6) 0.0412(6) 0.0375(6) 0.0015(5) 0.0020(5) 0.0004(5)
Mo34 0.0428(6) 0.0513(7) 0.0431(7) 0.0025(5) 0.0003(5) 0.0065(5)
Mo35 0.0480(7) 0.0510(7) 0.0375(6) 0.0040(5) -0.0030(5) 0.0063(5)
Mo36 0.0486(7) 0.0418(6) 0.0426(7) 0.0047(5) -0.0001(5) 0.0076(5)

loop_
_atom_type_symbol
_atom_type_description
_atom_type_scat_dispersion_real
_atom_type_scat_dispersion_imag
_atom_type_scat_source
C C 0.0033 0.0016 'International Tables Vol C Tables 4.2.6.8 and 6.1.1.4'
H H 0.0000 0.0000 'International Tables Vol C Tables 4.2.6.8 and 6.1.1.4'
N N 0.0061 0.0033 'International Tables Vol C Tables 4.2.6.8 and 6.1.1.4'
O O 0.0106 0.0060 'International Tables Vol C Tables 4.2.6.8 and 6.1.1.4'
P P 0.1023 0.0942 'International Tables Vol C Tables 4.2.6.8 and 6.1.1.4'
Mo Mo -1.6832 0.6857 'International Tables Vol C Tables 4.2.6.8 and 6.1.1.4'

loop_
_geom_angle_atom_site_label_1
_geom_angle_atom_site_label_2
_geom_angle_atom_site_label_3
_geom_angle
N1 C1 C2 124.3(11)
N1 C1 H1 117.8
C2 C1 H1 117.8
C3 C2 C1 118.5(12)
C3 C2 H2 120.8
C1 C2 H2 120.8
C2 C3 C4 119.9(12)
C2 C3 C61 121.5(12)
C4 C3 C61 118.4(11)
C3 C4 C5 116.1(12)
C3 C4 H4 121.9
C5 C4 H4 121.9
N1 C5 C4 124.7(13)
N1 C5 H5 117.6
C4 C5 H5 117.6
N2 C6 C7 124.0(11)
N2 C6 H6 118.0
C7 C6 H6 118.0
C6 C7 C8 119.0(11)
C6 C7 H7 120.5
C8 C7 H7 120.5
C9 C8 C7 116.0(11)
C9 C8 C81 124.1(11)
C7 C8 C81 119.5(10)
C8 C9 C10 121.1(12)
C8 C9 H9 119.4
C10 C9 H9 119.4
N2 C10 C9 123.1(13)
N2 C10 H10 118.5
C9 C10 H10 118.5
C12 C11 N3 125.0(16)
C12 C11 H11 117.5
N3 C11 H11 117.5
C11 C12 C13 120.0(16)
C11 C12 H12 120.0
C13 C12 H12 120.0
C14 C13 C12 116.8(17)
C14 C13 H13 121.6
C12 C13 H13 121.6
C15 C14 C13 120.3(19)
C15 C14 H14 119.8
C13 C14 H14 119.8
C14 C15 N3 124.8(18)
C14 C15 H15 117.6
N3 C15 H15 117.6
N4 C16 C17 120.5(14)
N4 C16 H16 119.7
C17 C16 H16 119.7
C18 C17 C16 122.8(18)
C18 C17 H17 118.6
C16 C17 H17 118.6
C17 C18 C19 118.7(17)
C17 C18 H18 120.7
C19 C18 H18 120.7
C18 C19 C20 118.8(15)
C18 C19 H19 120.6
C20 C19 H19 120.6
N4 C20 C19 119.8(17)
N4 C20 H20 120.1
C19 C20 H20 120.1
C22 C21 N5 123.7(13)
C22 C21 H21 118.1
N5 C21 H21 118.1
C21 C22 C23 121.5(13)
C21 C22 H22 119.3
C23 C22 H22 119.3
C22 C23 C24 118.0(13)
C22 C23 C96 125.1(12)
C24 C23 C96 116.7(12)
C23 C24 C25 117.3(14)
C23 C24 H24 121.3
C25 C24 H24 121.3
N5 C25 C24 124.0(14)
N5 C25 H25 118.0
C24 C25 H25 118.0
C27 C26 N6 123.5(11)
C27 C26 H26 118.3
N6 C26 H26 118.3
C26 C27 C28 122.0(13)
C26 C27 H27 119.0
C28 C27 H27 119.0
C27 C28 C29 114.7(11)
C27 C28 C66 124.5(12)
C29 C28 C66 120.7(11)
C30 C29 C28 119.8(11)
C30 C29 H29 120.1
C28 C29 H29 120.1
N6 C30 C29 125.7(12)
N6 C30 H30 117.1
C29 C30 H30 117.1
C32 C31 N7 123.4(13)
C32 C31 H31 118.3
N7 C31 H31 118.3
C33 C32 C31 119.6(12)
C33 C32 H32 120.2
C31 C32 H32 120.2
C34 C33 C32 119.6(12)
C34 C33 C71 119.4(11)
C32 C33 C71 120.7(11)
C33 C34 C35 119.3(12)
C33 C34 H34 120.4
C35 C34 H34 120.4
N7 C35 C34 122.9(12)
N7 C35 H35 118.6
C34 C35 H35 118.6
N8 C36 C37 125.4(13)
N8 C36 H36 117.3
C37 C36 H36 117.3
C36 C37 C38 116.9(12)
C36 C37 H37 121.6
C38 C37 H37 121.6
C39 C38 C37 119.0(13)
C39 C38 C91 119.5(13)
C37 C38 C91 121.5(12)
C38 C39 C40 118.3(13)
C38 C39 H39 120.9
C40 C39 H39 120.9
N8 C40 C39 124.0(12)
N8 C40 H40 118.0
C39 C40 H40 118.0
C42 C41 N9 123.7(16)
C42 C41 H41 118.1
N9 C41 H41 118.1
C41 C42 C43 116.0(16)
C41 C42 H42 122.0
C43 C42 H42 122.0
C44 C43 C42 119.9(14)
C44 C43 H43 120.1
C42 C43 H43 120.1
C45 C44 C43 120.7(18)
C45 C44 H44 119.7
C43 C44 H44 119.7
N9 C45 C44 123.0(16)
N9 C45 H45 118.5
C44 C45 H45 118.5
C47 C46 N10 124.8(11)
C47 C46 H46 117.6
N10 C46 H46 117.6
C46 C47 C48 117.8(12)
C46 C47 H47 121.1
C48 C47 H47 121.1
C47 C48 C49 120.6(12)
C47 C48 C76 123.0(12)
C49 C48 C76 116.3(12)
C48 C49 C50 116.4(12)
C48 C49 H49 121.8
C50 C49 H49 121.8
N10 C50 C49 123.9(12)
N10 C50 H50 118.1
C49 C50 H50 118.1
N11 C51 C52 123.9(15)
N11 C51 H51 118.1
C52 C51 H51 118.1
C51 C52 C53 121.1(15)
C51 C52 H52 119.4
C53 C52 H52 119.4
C54 C53 C52 116.2(16)
C54 C53 H53 121.9
C52 C53 H53 121.9
C53 C54 C55 120.8(18)
C53 C54 H54 119.6
C55 C54 H54 119.6
N11 C55 C54 122.0(15)
N11 C55 H55 119.0
C54 C55 H55 119.0
N12 C56 C57 123.1(12)
N12 C56 H56 118.5
C57 C56 H56 118.5
C56 C57 C58 120.8(12)
C56 C57 H57 119.6
C58 C57 H57 119.6
C59 C58 C57 112.8(12)
C59 C58 C86 126.4(11)
C57 C58 C86 120.2(11)
C60 C59 C58 122.1(12)
C60 C59 H59 119.0
C58 C59 H59 119.0
N12 C60 C59 123.3(12)
N12 C60 H60 118.4
C59 C60 H60 118.4
C80 C61 C62 129.4(11)
C80 C61 C3 118.4(11)
C62 C61 C3 112.0(10)
C63 C62 N13 108.7(11)
C63 C62 C61 128.2(11)
N13 C62 C61 123.0(11)
C64 C63 C62 108.3(11)
C64 C63 H63 125.8
C62 C63 H63 125.8
C63 C64 C65 109.7(11)
C63 C64 H64 125.2
C65 C64 H64 125.2
C66 C65 N13 127.7(12)
C66 C65 C64 127.2(12)
N13 C65 C64 105.1(11)
C65 C66 C28 118.8(11)
C65 C66 C67 125.4(12)
C28 C66 C67 115.5(10)
N14 C67 C68 109.4(10)
N14 C67 C66 124.7(10)
C68 C67 C66 125.7(11)
C69 C68 C67 109.1(11)
C69 C68 H68 125.5
C67 C68 H68 125.5
C68 C69 C70 104.5(10)
C68 C69 H69 127.8
C70 C69 H69 127.8
N14 C70 C71 127.2(11)
N14 C70 C69 110.2(10)
C71 C70 C69 122.5(10)
C70 C71 C72 124.2(11)
C70 C71 C33 121.0(10)
C72 C71 C33 114.9(10)
N15 C72 C73 107.8(10)
N15 C72 C71 125.1(10)
C73 C72 C71 127.0(11)
C74 C73 C72 108.7(11)
C74 C73 H73 125.7
C72 C73 H73 125.7
C73 C74 C75 106.7(11)
C73 C74 H74 126.6
C75 C74 H74 126.6
N15 C75 C76 123.1(10)
N15 C75 C74 110.2(10)
C76 C75 C74 126.6(11)
C77 C76 C75 127.8(12)
C77 C76 C48 116.9(12)
C75 C76 C48 115.3(11)
C76 C77 N16 126.9(12)
C76 C77 C78 126.6(13)
N16 C77 C78 106.5(11)
C79 C78 C77 109.2(12)
C79 C78 H78 125.4
C77 C78 H78 125.4
C78 C79 C80 107.0(12)
C78 C79 H79 126.5
C80 C79 H79 126.5
N16 C80 C61 120.3(11)
N16 C80 C79 111.7(11)
C61 C80 C79 127.9(11)
C100 C81 C82 128.4(12)
C100 C81 C8 114.6(11)
C82 C81 C8 116.8(11)
N20 C82 C81 124.3(11)
N20 C82 C83 108.9(10)
C81 C82 C83 126.6(11)
C84 C83 C82 106.8(11)
C84 C83 H83 126.6
C82 C83 H83 126.6
C83 C84 C85 107.8(11)
C83 C84 H84 126.1
C85 C84 H84 126.1
N20 C85 C86 125.5(11)
N20 C85 C84 109.2(10)
C86 C85 C84 125.2(11)
C87 C86 C85 124.5(12)
C87 C86 C58 118.9(11)
C85 C86 C58 116.5(11)
C86 C87 N19 129.1(11)
C86 C87 C88 127.6(12)
N19 C87 C88 103.3(10)
C89 C88 C87 110.9(12)
C89 C88 H88 124.5
C87 C88 H88 124.5
C88 C89 C90 107.1(12)
C88 C89 H89 126.5
C90 C89 H89 126.5
N19 C90 C89 106.0(12)
N19 C90 C91 125.9(12)
C89 C90 C91 128.0(12)
C92 C91 C90 126.0(12)
C92 C91 C38 118.3(12)
C90 C91 C38 115.5(12)
N18 C92 C91 125.8(13)
N18 C92 C93 111.6(12)
C91 C92 C93 122.5(12)
C94 C93 C92 104.8(12)
C94 C93 H93 127.6
C92 C93 H93 127.6
C93 C94 C95 108.5(12)
C93 C94 H94 125.7
C95 C94 H94 125.7
C96 C95 N18 123.9(12)
C96 C95 C94 125.6(13)
N18 C95 C94 110.4(11)
C97 C96 C95 127.8(13)
C97 C96 C23 112.6(11)
C95 C96 C23 119.4(11)
C96 C97 N17 123.3(12)
C96 C97 C98 131.6(12)
N17 C97 C98 105.1(11)
C99 C98 C97 109.8(12)
C99 C98 H98 125.1
C97 C98 H98 125.1
C98 C99 C100 110.0(11)
C98 C99 H99 125.0
C100 C99 H99 125.0
C81 C100 N17 125.9(12)
C81 C100 C99 127.8(12)
N17 C100 C99 106.4(11)
C102 C101 C106 118.3(15)
C102 C101 P5 122.6(13)
C106 C101 P5 119.1(13)
C103 C102 C101 121.5(17)
C103 C102 H102 119.2
C101 C102 H102 119.2
C104 C103 C102 119.5(18)
C104 C103 H103 120.2
C102 C103 H103 120.2
C103 C104 C105 120.9(16)
C103 C104 H104 119.5
C105 C104 H104 119.5
C106 C105 C104 120.0(17)
C106 C105 H105 120.0
C104 C105 H105 120.0
C105 C106 C101 119.6(17)
C105 C106 H106 120.2
C101 C106 H106 120.2
C112 C107 C108 119.6(15)
C112 C107 P5 119.0(12)
C108 C107 P5 121.0(12)
C107 C108 C109 117.6(16)
C107 C108 H108 121.2
C109 C108 H108 121.2
C110 C109 C108 120.8(19)
C110 C109 H109 119.6
C108 C109 H109 119.6
C109 C110 C111 120.3(18)
C109 C110 H110 119.9
C111 C110 H110 119.9
C112 C111 C110 121.3(18)
C112 C111 H111 119.3
C110 C111 H111 119.3
C111 C112 C107 120.2(16)
C111 C112 H112 119.9
C107 C112 H112 119.9
C114 C113 C118 117.7(16)
C114 C113 P5 120.9(13)
C118 C113 P5 121.3(12)
C113 C114 C115 119.4(17)
C113 C114 H114 120.3
C115 C114 H114 120.3
C116 C115 C114 122.3(17)
C116 C115 H115 118.8
C114 C115 H115 118.8
C117 C116 C115 118.4(18)
C117 C116 H116 120.8
C115 C116 H116 120.8
C116 C117 C118 120.3(18)
C116 C117 H117 119.8
C118 C117 H117 119.8
C113 C118 C117 121.6(17)
C113 C118 H118 119.2
C117 C118 H118 119.2
C120 C119 C124 116.4(19)
C120 C119 P5 124.4(16)
C124 C119 P5 119.0(14)
C119 C120 C121 122(2)
C119 C120 H120 119.1
C121 C120 H120 119.1
C122 C121 C120 119.7(19)
C122 C121 H121 120.2
C120 C121 H121 120.2
C121 C122 C123 123(2)
C121 C122 H122 118.5
C123 C122 H122 118.5
C122 C123 C124 114.4(19)
C122 C123 H123 122.8
C124 C123 H123 122.8
C123 C124 C119 124.7(19)
C123 C124 H124 117.7
C119 C124 H124 117.7
C126 C125 C130 117.6(12)
C126 C125 P6 124.4(10)
C130 C125 P6 118.0(9)
C125 C126 C127 123.8(14)
C125 C126 H126 118.1
C127 C126 H126 118.1
C126 C127 C128 121.0(15)
C126 C127 H127 119.5
C128 C127 H127 119.5
C129 C128 C127 117.8(14)
C129 C128 H128 121.1
C127 C128 H128 121.1
C128 C129 C130 118.4(15)
C128 C129 H129 120.8
C130 C129 H129 120.8
C125 C130 C129 121.4(13)
C125 C130 H130 119.3
C129 C130 H130 119.3
C132 C131 C136 115.3(13)
C132 C131 P6 123.3(11)
C136 C131 P6 120.1(11)
C133 C132 C131 124.0(15)
C133 C132 H132 118.0
C131 C132 H132 118.0
C132 C133 C134 119.3(15)
C132 C133 H133 120.3
C134 C133 H133 120.3
C135 C134 C133 117.8(15)
C135 C134 H134 121.1
C133 C134 H134 121.1
C136 C135 C134 122.3(14)
C136 C135 H135 118.9
C134 C135 H135 118.9
C135 C136 C131 121.1(14)
C135 C136 H136 119.5
C131 C136 H136 119.5
C138 C137 C142 122.2(14)
C138 C137 P6 118.6(10)
C142 C137 P6 119.1(11)
C137 C138 C139 117.0(14)
C137 C138 H138 121.5
C139 C138 H138 121.5
C140 C139 C138 120.5(15)
C140 C139 H139 119.8
C138 C139 H139 119.8
C139 C140 C141 123.0(15)
C139 C140 H140 118.5
C141 C140 H140 118.5
C140 C141 C142 118.9(14)
C140 C141 H141 120.6
C142 C141 H141 120.6
C137 C142 C141 118.4(14)
C137 C142 H142 120.8
C141 C142 H142 120.8
C148 C143 C144 121.3(12)
C148 C143 P6 120.6(10)
C144 C143 P6 118.1(9)
C145 C144 C143 119.7(12)
C145 C144 H144 120.1
C143 C144 H144 120.1
C144 C145 C146 121.2(13)
C144 C145 H145 119.4
C146 C145 H145 119.4
C145 C146 C147 119.9(13)
C145 C146 H146 120.0
C147 C146 H146 120.0
C146 C147 C148 119.9(11)
C146 C147 H147 120.1
C148 C147 H147 120.1
C143 C148 C147 118.0(12)
C143 C148 H148 121.0
C147 C148 H148 121.0
C150 C149 C154 117.0(13)
C150 C149 P7 121.4(10)
C154 C149 P7 121.4(11)
C151 C150 C149 121.1(15)
C151 C150 H150 119.4
C149 C150 H150 119.4
C150 C151 C152 122.5(17)
C150 C151 H151 118.7
C152 C151 H151 118.7
C151 C152 C153 114.3(16)
C151 C152 H152 122.9
C153 C152 H152 122.9
C154 C153 C152 123.4(17)
C154 C153 H153 118.3
C152 C153 H153 118.3
C153 C154 C149 121.4(15)
C153 C154 H154 119.3
C149 C154 H154 119.3
C160 C155 C156 124.4(13)
C160 C155 P7 118.1(11)
C156 C155 P7 117.5(11)
C157 C156 C155 115.1(17)
C157 C156 H156 122.4
C155 C156 H156 122.4
C158 C157 C156 123.5(18)
C158 C157 H157 118.2
C156 C157 H157 118.2
C157 C158 C159 121.3(16)
C157 C158 H158 119.4
C159 C158 H158 119.4
C158 C159 C160 118.6(15)
C158 C159 H159 120.7
C160 C159 H159 120.7
C155 C160 C159 116.9(15)
C155 C160 H160 121.5
C159 C160 H160 121.5
C162 C161 C166 120.2(15)
C162 C161 P7 119.3(12)
C166 C161 P7 120.3(11)
C161 C162 C163 117.5(16)
C161 C162 H162 121.3
C163 C162 H162 121.3
C164 C163 C162 119(2)
C164 C163 H163 120.3
C162 C163 H163 120.3
C163 C164 C165 123(2)
C163 C164 H164 118.4
C165 C164 H164 118.4
C166 C165 C164 116.7(17)
C166 C165 H165 121.6
C164 C165 H165 121.6
C165 C166 C161 121.8(15)
C165 C166 H166 119.1
C161 C166 H166 119.1
C172 C167 C168 120.6(14)
C172 C167 P7 122.3(11)
C168 C167 P7 116.8(11)
C169 C168 C167 119.8(16)
C169 C168 H168 120.1
C167 C168 H168 120.1
C168 C169 C170 120.4(18)
C168 C169 H169 119.8
C170 C169 H169 119.8
C169 C170 C171 121.8(18)
C169 C170 H170 119.1
C171 C170 H170 119.1
C170 C171 C172 116.7(17)
C170 C171 H171 121.6
C172 C171 H171 121.6
C167 C172 C171 120.2(15)
C167 C172 H172 119.9
C171 C172 H172 119.9
C202 C197 C198 120.0(15)
C202 C197 P9 119.8(13)
C198 C197 P9 119.2(12)
C199 C198 C197 119.7(14)
C199 C198 H198 120.1
C197 C198 H198 120.1
C200 C199 C198 117.9(14)
C200 C199 H199 121.1
C198 C199 H199 121.1
C201 C200 C199 123.1(17)
C201 C200 H200 118.5
C199 C200 H200 118.5
C200 C201 C202 120.2(18)
C200 C201 H201 119.9
C202 C201 H201 119.9
C197 C202 C201 119.2(17)
C197 C202 H202 120.4
C201 C202 H202 120.4
C204 C203 C208 118.9(14)
C204 C203 P9 119.8(12)
C208 C203 P9 121.2(11)
C203 C204 C205 122.5(16)
C203 C204 H204 118.7
C205 C204 H204 118.7
C206 C205 C204 117.3(15)
C206 C205 H205 121.4
C204 C205 H205 121.4
C207 C206 C205 120.5(14)
C207 C206 H206 119.7
C205 C206 H206 119.7
C208 C207 C206 121.8(16)
C208 C207 H207 119.1
C206 C207 H207 119.1
C207 C208 C203 119.0(15)
C207 C208 H208 120.5
C203 C208 H208 120.5
C214 C209 C210 123.5(15)
C214 C209 P9 119.3(12)
C210 C209 P9 117.2(12)
C209 C210 C211 117.7(17)
C209 C210 H210 121.2
C211 C210 H210 121.2
C212 C211 C210 121(2)
C212 C211 H211 119.3
C210 C211 H211 119.3
C211 C212 C213 119.5(17)
C211 C212 H212 120.3
C213 C212 H212 120.3
C212 C213 C214 117.6(16)
C212 C213 H213 121.2
C214 C213 H213 121.2
C209 C214 C213 119.1(14)
C209 C214 H214 120.5
C213 C214 H214 120.5
C216 C215 C220 121.5(13)
C216 C215 P9 120.2(11)
C220 C215 P9 118.2(11)
C215 C216 C217 121.9(14)
C215 C216 H216 119.1
C217 C216 H216 119.1
C216 C217 C218 115.2(13)
C216 C217 H217 122.4
C218 C217 H217 122.4
C219 C218 C217 122.7(15)
C219 C218 H218 118.7
C217 C218 H218 118.7
C218 C219 C220 120.8(17)
C218 C219 H219 119.6
C220 C219 H219 119.6
C215 C220 C219 117.7(15)
C215 C220 H220 121.2
C219 C220 H220 121.2
C242 C241 C246 117.1(15)
C242 C241 P12 121.4(13)
C246 C241 P12 121.5(13)
C241 C242 C243 123.5(17)
C241 C242 H242 118.2
C243 C242 H242 118.2
C244 C243 C242 120(2)
C244 C243 H243 120.1
C242 C243 H243 120.1
C243 C244 C245 119.6(19)
C243 C244 H244 120.2
C245 C244 H244 120.2
C244 C245 C246 119.0(17)
C244 C245 H245 120.5
C246 C245 H245 120.5
C241 C246 C245 120.8(15)
C241 C246 H246 119.6
C245 C246 H246 119.6
C292 C291 C295 116.3(17)
C292 C291 P12 123.1(14)
C295 C291 P12 120.5(14)
C291 C292 C293 118.2(19)
C291 C292 H292 120.9
C293 C292 H292 120.9
C294 C293 C292 127(2)
C294 C293 H293 116.3
C292 C293 H293 116.3
C296 C294 C293 114(2)
C296 C294 H294 123.1
C293 C294 H294 123.1
C296 C295 C291 117.2(19)
C296 C295 H295 121.4
C291 C295 H295 121.4
C294 C296 C295 127(2)
C294 C296 H296 116.7
C295 C296 H296 116.7
C303 C301 C302 119(2)
C303 C301 P12 120.4(17)
C302 C301 P12 120.3(14)
C301 C302 C305 117(2)
C301 C302 H302 121.7
C305 C302 H302 121.7
C301 C303 C304 124(2)
C301 C303 H303 118.1
C304 C303 H303 118.1
C306 C304 C303 120(3)
C306 C304 H304 120.0
C303 C304 H304 120.0
C306 C305 C302 123(3)
C306 C305 H305 118.4
C302 C305 H305 118.4
C304 C306 C305 116(2)
C304 C306 H306 121.8
C305 C306 H306 121.8
C334 C331 C332 121.4(18)
C334 C331 P13 121.5(18)
C332 C331 P13 117.0(13)
C333 C332 C331 114.9(17)
C333 C332 H332 122.6
C331 C332 H332 122.6
C336 C333 C332 127.2(19)
C336 C333 H333 116.4
C332 C333 H333 116.4
C331 C334 C335 124(2)
C331 C334 H334 118.1
C335 C334 H334 118.1
C334 C335 C336 116(2)
C334 C335 H335 121.9
C336 C335 H335 121.9
C333 C336 C335 116.5(18)
C333 C336 H336 121.7
C335 C336 H336 121.7
C344 C341 C342 123.0(16)
C344 C341 P13 117.9(13)
C342 C341 P13 119.1(13)
C343 C342 C341 115.3(16)
C343 C342 H342 122.3
C341 C342 H342 122.3
C346 C343 C342 122.5(16)
C346 C343 H343 118.7
C342 C343 H343 118.7
C341 C344 C345 116.5(16)
C341 C344 H344 121.7
C345 C344 H344 121.7
C346 C345 C344 121.5(17)
C346 C345 H345 119.2
C344 C345 H345 119.2
C345 C346 C343 120.6(17)
C345 C346 H346 119.7
C343 C346 H346 119.7
C352 C351 C353 119.2(17)
C352 C351 P13 122.0(15)
C353 C351 P13 118.6(12)
C351 C352 C354 125(2)
C351 C352 H352 117.7
C354 C352 H352 117.7
C351 C353 C356 119.7(16)
C351 C353 H353 120.1
C356 C353 H353 120.1
C355 C354 C352 116.2(19)
C355 C354 H354 121.9
C352 C354 H354 121.9
C354 C355 C356 125.1(18)
C354 C355 H355 117.4
C356 C355 H355 117.4
C355 C356 C353 114.9(18)
C355 C356 H356 122.6
C353 C356 H356 122.6
C423 C421 C422 121.0(15)
C423 C421 P11 119.3(12)
C422 C421 P11 119.3(12)
C424 C422 C421 115.6(18)
C424 C422 H422 122.2
C421 C422 H422 122.2
C421 C423 C426 124.7(19)
C421 C423 H423 117.7
C426 C423 H423 117.7
C425 C424 C422 126(2)
C425 C424 H424 117.0
C422 C424 H424 117.0
C424 C425 C426 119(2)
C424 C425 H425 120.3
C426 C425 H425 120.3
C423 C426 C425 113(2)
C423 C426 H426 123.4
C425 C426 H426 123.4
C472 C431 C473 120.4(16)
C472 C431 P12 120.8(12)
C473 C431 P12 118.7(12)
C451 C432 C434 122.1(18)
C451 C432 H432 118.9
C434 C432 H432 118.9
C451 C433 C436 121.4(16)
C451 C433 H433 119.3
C436 C433 H433 119.3
C432 C434 C435 120.4(16)
C432 C434 H434 119.8
C435 C434 H434 119.8
C436 C435 C434 120.6(16)
C436 C435 H435 119.7
C434 C435 H435 119.7
C435 C436 C433 117.8(16)
C435 C436 H436 121.1
C433 C436 H436 121.1
C442 C441 C444 119.4(16)
C442 C441 P11 117.1(13)
C444 C441 P11 121.9(13)
C441 C442 C443 117.7(19)
C441 C442 H442 121.1
C443 C442 H442 121.1
C446 C443 C442 121(2)
C446 C443 H443 119.5
C442 C443 H443 119.5
C445 C444 C441 120.3(16)
C445 C444 H444 119.9
C441 C444 H444 119.9
C446 C445 C444 121.8(16)
C446 C445 H445 119.1
C444 C445 H445 119.1
C445 C446 C443 118.5(18)
C445 C446 H446 120.8
C443 C446 H446 120.8
C432 C451 C433 117.3(16)
C432 C451 P11 122.7(15)
C433 C451 P11 119.6(12)
C471 C452 C453 119(2)
C471 C452 H452 120.3
C453 C452 H452 120.3
C454 C453 C452 115(2)
C454 C453 H453 122.4
C452 C453 H453 122.4
C456 C454 C453 123(2)
C456 C454 H454 118.5
C453 C454 H454 118.5
C471 C455 C456 122.8(19)
C471 C455 H455 118.6
C456 C455 H455 118.6
C454 C456 C455 121(2)
C454 C456 H456 119.3
C455 C456 H456 119.3
C455 C471 C452 114.1(17)
C455 C471 P11 127.2(13)
C452 C471 P11 118.7(13)
C431 C472 C474 119.3(17)
C431 C472 H472 120.4
C474 C472 H472 120.4
C431 C473 C501 117.5(16)
C431 C473 H473 121.3
C501 C473 H473 121.3
C475 C474 C472 123(2)
C475 C474 H474 118.5
C472 C474 H474 118.5
C474 C475 C501 117(2)
C474 C475 H475 121.7
C501 C475 H475 121.7
C475 C501 C473 122.9(18)
C475 C501 H501 118.5
C473 C501 H501 118.5
C504 C503 C508 123.8(18)
C504 C503 P13 120.7(15)
C508 C503 P13 115.3(13)
C505 C504 C503 120.0(19)
C505 C504 H504 120.0
C503 C504 H504 120.0
C504 C505 C506 121.1(18)
C504 C505 H505 119.4
C506 C505 H505 119.4
C505 C506 C507 120.5(17)
C505 C506 H506 119.8
C507 C506 H506 119.8
C506 C507 C508 119.2(16)
C506 C507 H507 120.4
C508 C507 H507 120.4
C503 C508 C507 115.3(15)
C503 C508 H508 122.4
C507 C508 H508 122.4
C602 C601 C606 125.6(16)
C602 C601 H601 117.2
C606 C601 H601 117.2
C601 C602 C603 115.1(16)
C601 C602 H602 122.5
C603 C602 H602 122.5
C604 C603 C602 125.5(16)
C604 C603 H603 117.2
C602 C603 H603 117.2
C603 C604 C605 115.0(15)
C603 C604 C612 139.1(16)
C605 C604 C612 105.9(16)
C606 C605 C604 124.8(14)
C606 C605 C610 119.1(14)
C604 C605 C610 116.0(15)
C605 C606 C601 113.9(14)
C605 C606 C607 119.6(14)
C601 C606 C607 126.5(15)
C608 C607 C606 119.7(15)
C608 C607 H607 120.1
C606 C607 H607 120.1
C607 C608 C609 120.8(15)
C607 C608 H608 119.6
C609 C608 H608 119.6
C610 C609 C608 119.6(15)
C610 C609 H609 120.2
C608 C609 H609 120.2
C609 C610 C605 120.8(15)
C609 C610 C611 133.2(15)
C605 C610 C611 106.0(15)
O601 C611 C610 131(2)
O601 C611 C612 122.7(18)
C610 C611 C612 106.0(17)
O602 C612 C604 132(2)
O602 C612 C611 122.1(17)
C604 C612 C611 105.8(17)
C622 C621 C626 115.0(13)
C622 C621 C614 135.2(14)
C626 C621 C614 109.8(14)
C621 C622 C623 125.3(14)
C621 C622 H622 117.3
C623 C622 H622 117.3
C624 C623 C622 115.4(14)
C624 C623 H623 122.3
C622 C623 H623 122.3
C623 C624 C625 125.3(14)
C623 C624 H624 117.3
C625 C624 H624 117.3
C624 C625 C630 131.0(13)
C624 C625 C626 114.0(13)
C630 C625 C626 114.9(13)
C627 C626 C621 111.1(13)
C627 C626 C625 124.1(12)
C621 C626 C625 124.8(13)
C628 C627 C626 115.8(13)
C628 C627 C613 134.4(13)
C626 C627 C613 109.8(14)
C627 C628 C629 124.4(14)
C627 C628 H628 117.8
C629 C628 H628 117.8
C630 C629 C628 116.5(14)
C630 C629 H629 121.8
C628 C629 H629 121.8
C629 C630 C625 124.4(13)
C629 C630 H630 117.8
C625 C630 H630 117.8
O603 C613 C627 131.7(17)
O603 C613 C614 123.3(15)
C627 C613 C614 104.6(14)
O604 C614 C621 134.2(18)
O604 C614 C613 121.2(15)
C621 C614 C613 104.7(15)
C1 N1 C5 116.1(11)
C1 N1 Mo1 123.6(8)
C5 N1 Mo1 119.7(8)
C6 N2 C10 116.3(11)
C6 N2 Mo3 122.5(8)
C10 N2 Mo3 120.4(9)
C15 N3 C11 113.1(14)
C15 N3 Mo5 124.9(11)
C11 N3 Mo5 121.3(10)
C20 N4 C16 118.8(14)
C20 N4 Mo10 118.3(12)
C16 N4 Mo10 122.1(9)
C21 N5 C25 115.3(12)
C21 N5 Mo12 125.4(9)
C25 N5 Mo12 119.1(9)
C30 N6 C26 114.4(10)
C30 N6 Mo14 125.0(9)
C26 N6 Mo14 120.4(8)
C35 N7 C31 114.8(11)
C35 N7 Mo19 120.5(8)
C31 N7 Mo19 124.4(9)
C40 N8 C36 116.3(10)
C40 N8 Mo21 120.6(8)
C36 N8 Mo21 123.0(8)
C45 N9 C41 116.5(13)
C45 N9 Mo23 124.5(10)
C41 N9 Mo23 118.6(10)
C50 N10 C46 116.4(10)
C50 N10 Mo28 120.5(8)
C46 N10 Mo28 122.7(8)
C51 N11 C55 115.9(13)
C51 N11 Mo30 124.0(10)
C55 N11 Mo30 119.2(10)
C60 N12 C56 117.8(12)
C60 N12 Mo32 124.0(9)
C56 N12 Mo32 118.0(9)
C62 N13 C65 108.1(10)
C62 N13 H13A 125.9
C65 N13 H13A 125.9
C70 N14 C67 106.7(10)
C70 N14 H14A 126.6
C67 N14 H14A 126.6
C75 N15 C72 106.4(10)
C75 N15 H15A 126.8
C72 N15 H15A 126.8
C80 N16 C77 105.5(11)
C80 N16 H16A 127.2
C77 N16 H16A 127.2
C100 N17 C97 108.8(10)
C100 N17 H17A 125.6
C97 N17 H17A 125.6
C92 N18 C95 104.6(11)
C92 N18 H18A 127.7
C95 N18 H18A 127.7
C87 N19 C90 112.7(10)
C87 N19 H19A 123.6
C90 N19 H19A 123.6
C85 N20 C82 107.3(10)
C85 N20 H20A 126.4
C82 N20 H20A 126.4
Mo1 O10 Mo2 123.9(4)
Mo3 O11 Mo2 154.7(5)
Mo3 O12 Mo4 124.4(5)
Mo5 O13 Mo4 151.9(5)
Mo5 O14 Mo6 122.6(5)
Mo1 O15 Mo6 151.7(5)
P1 O16 Mo2 129.5(5)
P1 O16 Mo1 123.8(5)
Mo2 O16 Mo1 91.2(3)
P1 O17 Mo3 126.0(4)
P1 O17 Mo4 129.2(5)
Mo3 O17 Mo4 91.7(3)
P1 O18 Mo6 130.6(5)
P1 O18 Mo5 125.7(5)
Mo6 O18 Mo5 91.2(3)
Mo1 O19 Mo7 143.1(5)
Mo8 O20 Mo2 155.4(5)
Mo3 O21 Mo8 141.2(5)
Mo9 O22 Mo4 154.6(5)
Mo5 O23 Mo9 142.9(6)
Mo7 O24 Mo6 153.7(5)
P1 O25 Mo7 125.5(5)
P1 O25 Mo9 124.4(5)
Mo7 O25 Mo9 90.4(3)
P1 O25 Mo8 125.0(5)
Mo7 O25 Mo8 90.8(3)
Mo9 O25 Mo8 90.1(3)
Mo7 O29 Mo9 121.6(5)
Mo8 O30 Mo7 122.5(4)
Mo9 O31 Mo8 124.0(5)
Mo10 O41 Mo11 124.9(5)
Mo12 O42 Mo11 153.1(5)
Mo12 O43 Mo13 123.0(5)
Mo14 O44 Mo13 153.3(5)
Mo14 O45 Mo15 124.5(5)
Mo10 O46 Mo15 154.1(5)
P2 O47 Mo10 124.7(5)
P2 O47 Mo11 129.6(5)
Mo10 O47 Mo11 91.9(3)
P2 O48 Mo13 129.0(5)
P2 O48 Mo12 125.0(5)
Mo13 O48 Mo12 92.6(3)
P2 O49 Mo15 130.0(5)
P2 O49 Mo14 124.2(5)
Mo15 O49 Mo14 91.2(3)
Mo10 O50 Mo16 144.0(5)
Mo17 O51 Mo11 155.8(5)
Mo12 O52 Mo17 143.7(5)
Mo18 O53 Mo13 156.4(5)
Mo14 O54 Mo18 143.0(5)
Mo16 O55 Mo15 154.4(5)
P2 O56 Mo17 126.9(5)
P2 O56 Mo16 125.5(5)
Mo17 O56 Mo16 90.3(3)
P2 O56 Mo18 124.1(5)
Mo17 O56 Mo18 89.2(3)
Mo16 O56 Mo18 89.3(3)
Mo16 O60 Mo18 123.7(4)
Mo17 O61 Mo16 122.2(5)
Mo18 O62 Mo17 123.1(4)
Mo19 O72 Mo20 123.1(4)
Mo21 O73 Mo20 153.4(5)
Mo21 O74 Mo22 123.6(5)
Mo23 O75 Mo22 152.7(5)
Mo23 O76 Mo24 123.4(5)
Mo19 O77 Mo24 154.0(5)
P3 O78 Mo20 129.8(5)
P3 O78 Mo19 123.3(4)
Mo20 O78 Mo19 91.8(3)
P3 O79 Mo22 130.2(5)
P3 O79 Mo21 124.7(5)
Mo22 O79 Mo21 92.0(3)
P3 O80 Mo23 125.3(5)
P3 O80 Mo24 129.7(5)
Mo23 O80 Mo24 92.5(3)
Mo19 O81 Mo25 141.4(5)
Mo26 O82 Mo20 153.7(5)
Mo21 O83 Mo26 142.9(5)
Mo27 O84 Mo22 155.4(4)
Mo23 O85 Mo27 143.7(5)
Mo25 O86 Mo24 156.7(5)
P3 O87 Mo26 126.0(5)
P3 O87 Mo27 124.1(5)
Mo26 O87 Mo27 90.8(3)
P3 O87 Mo25 124.8(5)
Mo26 O87 Mo25 90.2(3)
Mo27 O87 Mo25 90.2(3)
Mo25 O91 Mo27 123.0(4)
Mo26 O92 Mo25 123.8(5)
Mo27 O93 Mo26 123.0(4)
Mo28 O103 Mo29 124.7(5)
Mo30 O104 Mo29 154.6(5)
Mo30 O105 Mo31 122.5(5)
Mo32 O106 Mo31 153.3(5)
Mo32 O107 Mo33 123.4(4)
Mo28 O108 Mo33 155.5(5)
Mo28 O109 Mo36 143.8(5)
Mo34 O110 Mo29 155.2(5)
Mo30 O111 Mo34 145.0(5)
Mo35 O112 Mo31 157.0(5)
Mo32 O113 Mo35 141.9(5)
Mo36 O114 Mo33 155.1(5)
P4 O115 Mo29 131.1(5)
P4 O115 Mo28 124.0(5)
Mo29 O115 Mo28 91.8(3)
P4 O116 Mo31 130.9(5)
P4 O116 Mo30 123.9(5)
Mo31 O116 Mo30 90.9(3)
P4 O117 Mo32 124.6(5)
P4 O117 Mo33 130.5(5)
Mo32 O117 Mo33 91.8(3)
P4 O118 Mo36 126.3(5)
P4 O118 Mo35 125.6(5)
Mo36 O118 Mo35 89.8(3)
P4 O118 Mo34 124.1(5)
Mo36 O118 Mo34 90.1(3)
Mo35 O118 Mo34 89.7(3)
Mo34 O122 Mo36 122.9(5)
Mo35 O123 Mo34 123.1(4)
Mo36 O124 Mo35 123.0(5)
O18 P1 O17 111.0(5)
O18 P1 O16 110.2(5)
O17 P1 O16 108.9(5)
O18 P1 O25 108.6(5)
O17 P1 O25 108.8(5)
O16 P1 O25 109.2(5)
O49 P2 O56 109.8(5)
O49 P2 O47 110.3(5)
O56 P2 O47 107.1(5)
O49 P2 O48 110.6(5)
O56 P2 O48 108.7(5)
O47 P2 O48 110.2(5)
O79 P3 O78 109.4(5)
O79 P3 O80 110.7(5)
O78 P3 O80 110.1(5)
O79 P3 O87 108.3(5)
O78 P3 O87 109.5(5)
O80 P3 O87 108.7(5)
O116 P4 O117 110.0(5)
O116 P4 O115 110.3(5)
O117 P4 O115 110.5(5)
O116 P4 O118 109.7(5)
O117 P4 O118 107.9(5)
O115 P4 O118 108.5(5)
C113 P5 C101 111.7(8)
C113 P5 C119 109.1(8)
C101 P5 C119 112.9(8)
C113 P5 C107 108.1(7)
C101 P5 C107 110.2(8)
C119 P5 C107 104.6(8)
C131 P6 C125 109.3(6)
C131 P6 C143 109.0(6)
C125 P6 C143 111.5(6)
C131 P6 C137 110.4(6)
C125 P6 C137 107.0(6)
C143 P6 C137 109.6(6)
C149 P7 C161 108.6(7)
C149 P7 C155 106.4(6)
C161 P7 C155 111.4(7)
C149 P7 C167 111.6(6)
C161 P7 C167 108.6(7)
C155 P7 C167 110.2(6)
C203 P9 C197 109.7(7)
C203 P9 C209 111.0(7)
C197 P9 C209 108.5(7)
C203 P9 C215 109.5(7)
C197 P9 C215 110.8(7)
C209 P9 C215 107.3(7)
C471 P11 C451 113.2(8)
C471 P11 C441 109.8(8)
C451 P11 C441 107.9(8)
C471 P11 C421 110.6(8)
C451 P11 C421 106.7(8)
C441 P11 C421 108.6(7)
C241 P12 C291 108.1(8)
C241 P12 C431 110.0(7)
C291 P12 C431 111.2(8)
C241 P12 C301 110.8(8)
C291 P12 C301 108.8(9)
C431 P12 C301 107.9(7)
C351 P13 C331 112.0(8)
C351 P13 C341 110.2(8)
C331 P13 C341 109.0(8)
C351 P13 C503 107.6(8)
C331 P13 C503 108.9(9)
C341 P13 C503 109.2(8)
O1 Mo1 O19 103.5(4)
O1 Mo1 O15 102.5(4)
O19 Mo1 O15 94.2(4)
O1 Mo1 O10 98.9(4)
O19 Mo1 O10 100.6(4)
O15 Mo1 O10 150.3(4)
O1 Mo1 N1 87.2(4)
O19 Mo1 N1 168.8(4)
O15 Mo1 N1 80.0(4)
O10 Mo1 N1 80.8(4)
O1 Mo1 O16 165.2(4)
O19 Mo1 O16 90.3(3)
O15 Mo1 O16 81.7(3)
O10 Mo1 O16 72.8(3)
N1 Mo1 O16 79.4(3)
O2 Mo2 O8 102.4(4)
O2 Mo2 O10 98.9(4)
O8 Mo2 O10 98.6(4)
O2 Mo2 O11 102.2(4)
O8 Mo2 O11 95.7(4)
O10 Mo2 O11 151.3(3)
O2 Mo2 O20 91.7(4)
O8 Mo2 O20 165.6(4)
O10 Mo2 O20 82.1(3)
O11 Mo2 O20 78.0(3)
O2 Mo2 O16 166.6(4)
O8 Mo2 O16 89.1(3)
O10 Mo2 O16 72.2(3)
O11 Mo2 O16 83.3(3)
O20 Mo2 O16 77.4(3)
O3 Mo3 O21 103.9(4)
O3 Mo3 O11 103.6(4)
O21 Mo3 O11 94.5(4)
O3 Mo3 O12 99.4(4)
O21 Mo3 O12 99.8(4)
O11 Mo3 O12 149.0(4)
O3 Mo3 N2 89.9(4)
O21 Mo3 N2 166.1(4)
O11 Mo3 N2 80.2(3)
O12 Mo3 N2 79.4(4)
O3 Mo3 O17 164.7(4)
O21 Mo3 O17 90.3(3)
O11 Mo3 O17 80.6(3)
O12 Mo3 O17 72.2(4)
N2 Mo3 O17 76.2(3)
O4 Mo4 O9 103.8(5)
O4 Mo4 O12 99.2(4)
O9 Mo4 O12 98.3(4)
O4 Mo4 O13 100.8(4)
O9 Mo4 O13 94.8(4)
O12 Mo4 O13 152.6(4)
O4 Mo4 O22 90.9(4)
O9 Mo4 O22 165.0(4)
O12 Mo4 O22 81.8(3)
O13 Mo4 O22 79.3(4)
O4 Mo4 O17 165.6(4)
O9 Mo4 O17 88.7(4)
O12 Mo4 O17 71.7(3)
O13 Mo4 O17 84.8(3)
O22 Mo4 O17 77.0(3)
O5 Mo5 O23 104.0(5)
O5 Mo5 O13 102.8(4)
O23 Mo5 O13 95.9(5)
O5 Mo5 O14 99.3(5)
O23 Mo5 O14 100.5(5)
O13 Mo5 O14 148.4(4)
O5 Mo5 N3 89.1(5)
O23 Mo5 N3 166.5(5)
O13 Mo5 N3 77.9(4)
O14 Mo5 N3 80.1(4)
O5 Mo5 O18 167.0(4)
O23 Mo5 O18 88.1(4)
O13 Mo5 O18 80.4(3)
O14 Mo5 O18 73.4(3)
N3 Mo5 O18 79.1(4)
O7 Mo6 O6 104.2(5)
O7 Mo6 O15 95.3(4)
O6 Mo6 O15 99.8(4)
O7 Mo6 O14 97.4(5)
O6 Mo6 O14 98.5(5)
O15 Mo6 O14 154.4(4)
O7 Mo6 O24 163.9(4)
O6 Mo6 O24 91.7(4)
O15 Mo6 O24 79.6(4)
O14 Mo6 O24 82.1(4)
O7 Mo6 O18 88.1(4)
O6 Mo6 O18 165.9(4)
O15 Mo6 O18 85.6(3)
O14 Mo6 O18 72.8(3)
O24 Mo6 O18 76.3(3)
O26 Mo7 O24 102.3(5)
O26 Mo7 O29 102.8(5)
O24 Mo7 O29 99.9(4)
O26 Mo7 O30 99.6(4)
O24 Mo7 O30 154.7(4)
O29 Mo7 O30 87.4(4)
O26 Mo7 O19 97.6(4)
O24 Mo7 O19 85.9(4)
O29 Mo7 O19 157.0(4)
O30 Mo7 O19 78.8(4)
O26 Mo7 O25 171.7(4)
O24 Mo7 O25 85.9(4)
O29 Mo7 O25 76.2(4)
O30 Mo7 O25 72.2(3)
O19 Mo7 O25 82.1(3)
O27 Mo8 O20 103.4(4)
O27 Mo8 O30 102.7(4)
O20 Mo8 O30 101.8(4)
O27 Mo8 O31 100.3(4)
O20 Mo8 O31 152.3(4)
O30 Mo8 O31 86.4(4)
O27 Mo8 O21 98.3(4)
O20 Mo8 O21 85.9(4)
O30 Mo8 O21 155.1(4)
O31 Mo8 O21 76.8(3)
O27 Mo8 O25 170.7(4)
O20 Mo8 O25 85.8(3)
O30 Mo8 O25 74.5(4)
O31 Mo8 O25 70.9(3)
O21 Mo8 O25 82.6(3)
O28 Mo9 O22 102.4(4)
O28 Mo9 O31 103.4(4)
O22 Mo9 O31 101.5(4)
O28 Mo9 O29 98.9(4)
O22 Mo9 O29 153.6(4)
O31 Mo9 O29 88.5(4)
O28 Mo9 O23 98.4(5)
O22 Mo9 O23 84.4(4)
O31 Mo9 O23 155.4(4)
O29 Mo9 O23 77.1(4)
O28 Mo9 O25 170.4(4)
O22 Mo9 O25 87.2(4)
O31 Mo9 O25 75.0(4)
O29 Mo9 O25 71.7(3)
O23 Mo9 O25 81.5(4)
O32 Mo10 O50 103.8(4)
O32 Mo10 O41 100.4(5)
O50 Mo10 O41 99.5(4)
O32 Mo10 O46 103.0(5)
O50 Mo10 O46 93.6(4)
O41 Mo10 O46 149.5(4)
O32 Mo10 N4 89.3(5)
O50 Mo10 N4 166.6(4)
O41 Mo10 N4 80.8(4)
O46 Mo10 N4 80.3(4)
O32 Mo10 O47 165.8(4)
O50 Mo10 O47 89.6(4)
O41 Mo10 O47 72.3(4)
O46 Mo10 O47 80.5(3)
N4 Mo10 O47 77.7(4)
O33 Mo11 O39 104.6(5)
O33 Mo11 O41 99.5(5)
O39 Mo11 O41 97.8(4)
O33 Mo11 O42 102.3(5)
O39 Mo11 O42 94.1(4)
O41 Mo11 O42 151.6(4)
O33 Mo11 O51 91.1(4)
O39 Mo11 O51 163.8(4)
O41 Mo11 O51 82.9(4)
O42 Mo11 O51 78.7(4)
O33 Mo11 O47 165.5(4)
O39 Mo11 O47 87.7(4)
O41 Mo11 O47 71.0(4)
O42 Mo11 O47 84.0(3)
O51 Mo11 O47 77.2(3)
O34 Mo12 O52 104.6(4)
O34 Mo12 O42 104.0(5)
O52 Mo12 O42 94.9(4)
O34 Mo12 O43 98.1(5)
O52 Mo12 O43 98.9(4)
O42 Mo12 O43 150.0(4)
O34 Mo12 N5 89.7(4)
O52 Mo12 N5 165.6(4)
O42 Mo12 N5 79.8(4)
O43 Mo12 N5 80.4(4)
O34 Mo12 O48 165.4(4)
O52 Mo12 O48 88.2(4)
O42 Mo12 O48 81.7(4)
O43 Mo12 O48 72.4(4)
N5 Mo12 O48 77.9(3)
O35 Mo13 O40 102.5(4)
O35 Mo13 O43 98.0(4)
O40 Mo13 O43 98.4(4)
O35 Mo13 O44 101.2(4)
O40 Mo13 O44 95.1(4)
O43 Mo13 O44 153.5(4)
O35 Mo13 O53 91.9(4)
O40 Mo13 O53 164.9(4)
O43 Mo13 O53 84.0(3)
O44 Mo13 O53 77.3(3)
O35 Mo13 O48 165.8(4)
O40 Mo13 O48 89.3(3)
O43 Mo13 O48 72.1(4)
O44 Mo13 O48 85.5(3)
O53 Mo13 O48 77.2(3)
O36 Mo14 O54 103.6(4)
O36 Mo14 O44 102.4(4)
O54 Mo14 O44 94.8(4)
O36 Mo14 O45 100.6(4)
O54 Mo14 O45 101.0(4)
O44 Mo14 O45 148.1(4)
O36 Mo14 N6 91.0(4)
O54 Mo14 N6 165.2(4)
O44 Mo14 N6 79.3(4)
O45 Mo14 N6 78.5(4)
O36 Mo14 O49 165.8(4)
O54 Mo14 O49 89.8(3)
O44 Mo14 O49 80.7(3)
O45 Mo14 O49 71.9(3)
N6 Mo14 O49 75.9(3)
O37 Mo15 O38 103.5(5)
O37 Mo15 O46 102.3(4)
O38 Mo15 O46 95.7(4)
O37 Mo15 O45 98.5(4)
O38 Mo15 O45 96.9(4)
O46 Mo15 O45 152.4(4)
O37 Mo15 O55 91.8(4)
O38 Mo15 O55 164.5(4)
O46 Mo15 O55 78.4(3)
O45 Mo15 O55 83.0(3)
O37 Mo15 O49 166.6(4)
O38 Mo15 O49 87.6(4)
O46 Mo15 O49 83.6(3)
O45 Mo15 O49 72.5(3)
O55 Mo15 O49 77.5(3)
O57 Mo16 O55 104.8(5)
O57 Mo16 O60 102.1(4)
O55 Mo16 O60 100.8(4)
O57 Mo16 O50 98.7(4)
O55 Mo16 O50 84.7(4)
O60 Mo16 O50 156.3(4)
O57 Mo16 O61 97.3(5)
O55 Mo16 O61 153.9(4)
O60 Mo16 O61 87.6(4)
O50 Mo16 O61 78.5(4)
O57 Mo16 O56 168.7(4)
O55 Mo16 O56 86.5(4)
O60 Mo16 O56 75.9(4)
O50 Mo16 O56 81.5(3)
O61 Mo16 O56 71.6(3)
O58 Mo17 O51 105.5(5)
O58 Mo17 O61 103.0(5)
O51 Mo17 O61 99.2(4)
O58 Mo17 O62 96.7(4)
O51 Mo17 O62 154.0(4)
O61 Mo17 O62 88.5(4)
O58 Mo17 O52 98.7(4)
O51 Mo17 O52 84.8(4)
O61 Mo17 O52 155.8(4)
O62 Mo17 O52 78.6(4)
O58 Mo17 O56 169.3(4)
O51 Mo17 O56 85.1(4)
O61 Mo17 O56 75.8(4)
O62 Mo17 O56 72.8(3)
O52 Mo17 O56 80.9(3)
O59 Mo18 O53 105.3(4)
O59 Mo18 O62 101.3(4)
O53 Mo18 O62 100.6(4)
O59 Mo18 O60 99.4(4)
O53 Mo18 O60 152.0(4)
O62 Mo18 O60 87.0(4)
O59 Mo18 O54 100.0(4)
O53 Mo18 O54 84.9(4)
O62 Mo18 O54 155.7(4)
O60 Mo18 O54 78.0(4)
O59 Mo18 O56 169.8(4)
O53 Mo18 O56 84.8(3)
O62 Mo18 O56 74.9(3)
O60 Mo18 O56 71.1(3)
O54 Mo18 O56 82.1(3)
O63 Mo19 O81 102.9(4)
O63 Mo19 O77 102.5(4)
O81 Mo19 O77 94.7(4)
O63 Mo19 O72 99.6(4)
O81 Mo19 O72 100.8(4)
O77 Mo19 O72 149.4(4)
O63 Mo19 N7 87.7(4)
O81 Mo19 N7 169.3(4)
O77 Mo19 N7 81.2(4)
O72 Mo19 N7 78.7(4)
O63 Mo19 O78 164.9(4)
O81 Mo19 O78 91.2(3)
O77 Mo19 O78 81.4(3)
O72 Mo19 O78 72.1(3)
N7 Mo19 O78 78.3(3)
O64 Mo20 O70 103.5(4)
O64 Mo20 O73 101.4(4)
O70 Mo20 O73 96.7(4)
O64 Mo20 O72 96.3(4)
O70 Mo20 O72 98.5(4)
O73 Mo20 O72 153.2(4)
O64 Mo20 O82 90.3(4)
O70 Mo20 O82 166.0(4)
O73 Mo20 O82 78.6(3)
O72 Mo20 O82 81.4(3)
O64 Mo20 O78 164.8(4)
O70 Mo20 O78 88.9(4)
O73 Mo20 O78 85.5(3)
O72 Mo20 O78 72.9(3)
O82 Mo20 O78 77.6(3)
O65 Mo21 O83 103.5(4)
O65 Mo21 O73 102.9(4)
O83 Mo21 O73 94.5(4)
O65 Mo21 O74 100.1(4)
O83 Mo21 O74 100.4(4)
O73 Mo21 O74 148.8(4)
O65 Mo21 N8 89.4(4)
O83 Mo21 N8 166.6(4)
O73 Mo21 N8 79.0(4)
O74 Mo21 N8 80.5(4)
O65 Mo21 O79 166.2(4)
O83 Mo21 O79 89.3(3)
O73 Mo21 O79 81.0(3)
O74 Mo21 O79 72.1(3)
N8 Mo21 O79 78.2(3)
O66 Mo22 O71 103.3(5)
O66 Mo22 O75 100.3(4)
O71 Mo22 O75 95.3(4)
O66 Mo22 O74 99.0(4)
O71 Mo22 O74 98.9(4)
O75 Mo22 O74 152.7(4)
O66 Mo22 O84 91.9(4)
O71 Mo22 O84 164.5(4)
O75 Mo22 O84 78.9(3)
O74 Mo22 O84 81.4(3)
O66 Mo22 O79 166.1(4)
O71 Mo22 O79 89.0(4)
O75 Mo22 O79 84.8(3)
O74 Mo22 O79 72.3(3)
O84 Mo22 O79 76.3(3)
O67 Mo23 O85 104.3(4)
O67 Mo23 O75 102.4(4)
O85 Mo23 O75 94.5(4)
O67 Mo23 O76 99.0(4)
O85 Mo23 O76 100.4(4)
O75 Mo23 O76 150.0(4)
O67 Mo23 N9 90.2(4)
O85 Mo23 N9 165.2(4)
O75 Mo23 N9 79.0(4)
O76 Mo23 N9 80.1(4)
O67 Mo23 O80 165.6(4)
O85 Mo23 O80 89.0(4)
O75 Mo23 O80 81.7(3)
O76 Mo23 O80 72.7(3)
N9 Mo23 O80 76.9(4)
O68 Mo24 O69 103.2(4)
O68 Mo24 O77 100.5(4)
O69 Mo24 O77 95.4(4)
O68 Mo24 O76 100.3(4)
O69 Mo24 O76 97.3(4)
O77 Mo24 O76 152.5(4)
O68 Mo24 O86 92.9(4)
O69 Mo24 O86 163.6(4)
O77 Mo24 O86 77.9(3)
O76 Mo24 O86 83.2(3)
O68 Mo24 O80 166.5(4)
O69 Mo24 O80 88.6(4)
O77 Mo24 O80 84.7(3)
O76 Mo24 O80 71.3(3)
O86 Mo24 O80 76.0(3)
O88 Mo25 O86 104.4(4)
O88 Mo25 O91 102.3(4)
O86 Mo25 O91 100.4(4)
O88 Mo25 O92 99.2(4)
O86 Mo25 O92 152.8(4)
O91 Mo25 O92 87.3(4)
O88 Mo25 O81 99.1(4)
O86 Mo25 O81 84.9(4)
O91 Mo25 O81 155.9(4)
O92 Mo25 O81 78.3(3)
O88 Mo25 O87 170.0(4)
O86 Mo25 O87 85.5(3)
O91 Mo25 O87 75.1(3)
O92 Mo25 O87 71.2(3)
O81 Mo25 O87 82.0(3)
O89 Mo26 O82 104.4(4)
O89 Mo26 O92 103.0(4)
O82 Mo26 O92 101.5(4)
O89 Mo26 O93 98.7(4)
O82 Mo26 O93 153.2(4)
O92 Mo26 O93 86.1(4)
O89 Mo26 O83 98.9(4)
O82 Mo26 O83 86.0(4)
O92 Mo26 O83 154.2(4)
O93 Mo26 O83 77.2(4)
O89 Mo26 O87 170.0(4)
O82 Mo26 O87 85.6(4)
O92 Mo26 O87 74.8(3)
O93 Mo26 O87 71.5(3)
O83 Mo26 O87 81.3(3)
O90 Mo27 O84 104.6(4)
O90 Mo27 O93 102.1(4)
O84 Mo27 O93 102.0(4)
O90 Mo27 O91 98.1(4)
O84 Mo27 O91 153.1(3)
O93 Mo27 O91 87.0(4)
O90 Mo27 O85 99.7(4)
O84 Mo27 O85 84.3(4)
O93 Mo27 O85 154.9(4)
O91 Mo27 O85 77.7(4)
O90 Mo27 O87 169.2(4)
O84 Mo27 O87 86.1(3)
O93 Mo27 O87 74.7(3)
O91 Mo27 O87 71.7(3)
O85 Mo27 O87 81.6(3)
O94 Mo28 O109 105.1(5)
O94 Mo28 O103 100.3(5)
O109 Mo28 O103 100.3(4)
O94 Mo28 O108 103.0(5)
O109 Mo28 O108 92.6(4)
O103 Mo28 O108 149.3(4)
O94 Mo28 N10 88.8(4)
O109 Mo28 N10 165.7(4)
O103 Mo28 N10 80.1(4)
O108 Mo28 N10 80.7(4)
O94 Mo28 O115 164.7(4)
O109 Mo28 O115 89.3(4)
O103 Mo28 O115 71.3(4)
O108 Mo28 O115 81.2(3)
N10 Mo28 O115 77.2(3)
O100 Mo29 O95 103.7(5)
O100 Mo29 O104 97.1(4)
O95 Mo29 O104 101.9(4)
O100 Mo29 O103 98.0(4)
O95 Mo29 O103 97.8(4)
O104 Mo29 O103 151.4(4)
O100 Mo29 O110 164.2(4)
O95 Mo29 O110 91.9(4)
O104 Mo29 O110 77.1(3)
O103 Mo29 O110 81.8(3)
O100 Mo29 O115 87.7(4)
O95 Mo29 O115 165.9(4)
O104 Mo29 O115 84.5(3)
O103 Mo29 O115 72.0(3)
O110 Mo29 O115 77.2(3)
O96 Mo30 O111 106.0(4)
O96 Mo30 O104 103.1(4)
O111 Mo30 O104 92.8(4)
O96 Mo30 O105 98.4(5)
O111 Mo30 O105 99.7(4)
O104 Mo30 O105 151.1(4)
O96 Mo30 N11 88.3(5)
O111 Mo30 N11 165.5(4)
O104 Mo30 N11 80.9(4)
O105 Mo30 N11 80.6(4)
O96 Mo30 O116 164.3(4)
O111 Mo30 O116 88.7(4)
O104 Mo30 O116 81.2(3)
O105 Mo30 O116 73.2(4)
N11 Mo30 O116 77.4(4)
O97 Mo31 O101 104.6(4)
O97 Mo31 O105 98.7(4)
O101 Mo31 O105 98.1(5)
O97 Mo31 O106 100.6(4)
O101 Mo31 O106 95.2(4)
O105 Mo31 O106 152.9(4)
O97 Mo31 O112 90.0(4)
O101 Mo31 O112 164.9(4)
O105 Mo31 O112 83.1(4)
O106 Mo31 O112 78.1(3)
O97 Mo31 O116 165.3(4)
O101 Mo31 O116 89.0(4)
O105 Mo31 O116 73.4(4)
O106 Mo31 O116 83.4(3)
O112 Mo31 O116 76.9(3)
O98 Mo32 O113 103.9(4)
O98 Mo32 O106 102.1(4)
O113 Mo32 O106 94.5(4)
O98 Mo32 O107 98.6(4)
O113 Mo32 O107 99.7(4)
O106 Mo32 O107 151.1(4)
O98 Mo32 O117 164.5(4)
O113 Mo32 O117 90.4(3)
O106 Mo32 O117 82.3(3)
O107 Mo32 O117 72.7(3)
O98 Mo32 N12 88.1(4)
O113 Mo32 N12 167.8(4)
O106 Mo32 N12 80.4(4)
O107 Mo32 N12 80.5(4)
O117 Mo32 N12 78.0(3)
O99 Mo33 O102 103.8(4)
O99 Mo33 O108 102.9(4)
O102 Mo33 O108 96.5(4)
O99 Mo33 O107 96.7(4)
O102 Mo33 O107 98.4(4)
O108 Mo33 O107 151.7(4)
O99 Mo33 O114 90.5(4)
O102 Mo33 O114 165.5(4)
O108 Mo33 O114 77.5(3)
O107 Mo33 O114 82.3(3)
O99 Mo33 O117 163.5(4)
O102 Mo33 O117 90.1(4)
O108 Mo33 O117 83.9(3)
O107 Mo33 O117 72.2(3)
O114 Mo33 O117 76.2(3)
O119 Mo34 O110 103.6(5)
O119 Mo34 O122 103.5(5)
O110 Mo34 O122 100.9(4)
O119 Mo34 O111 98.9(4)
O110 Mo34 O111 83.7(4)
O122 Mo34 O111 155.3(4)
O119 Mo34 O123 99.2(4)
O110 Mo34 O123 152.6(4)
O122 Mo34 O123 88.3(4)
O111 Mo34 O123 77.9(4)
O119 Mo34 O118 170.4(4)
O110 Mo34 O118 86.0(4)
O122 Mo34 O118 74.7(3)
O111 Mo34 O118 81.5(3)
O123 Mo34 O118 71.4(3)
O120 Mo35 O112 105.7(4)
O120 Mo35 O123 102.8(4)
O112 Mo35 O123 99.3(4)
O120 Mo35 O124 97.7(4)
O112 Mo35 O124 152.9(4)
O123 Mo35 O124 88.4(4)
O120 Mo35 O113 98.5(4)
O112 Mo35 O113 84.1(4)
O123 Mo35 O113 156.5(4)
O124 Mo35 O113 79.1(4)
O120 Mo35 O118 169.3(4)
O112 Mo35 O118 84.9(3)
O123 Mo35 O118 75.7(4)
O124 Mo35 O118 71.8(3)
O113 Mo35 O118 81.6(3)
O121 Mo36 O114 104.1(4)
O121 Mo36 O124 102.0(4)
O114 Mo36 O124 101.3(4)
O121 Mo36 O122 98.6(4)
O114 Mo36 O122 153.3(4)
O124 Mo36 O122 87.3(4)
O121 Mo36 O109 98.7(4)
O114 Mo36 O109 85.2(4)
O124 Mo36 O109 156.0(4)
O122 Mo36 O109 77.7(4)
O121 Mo36 O118 170.5(4)
O114 Mo36 O118 85.4(3)
O124 Mo36 O118 75.4(3)
O122 Mo36 O118 72.3(3)
O109 Mo36 O118 82.2(3)

loop_
_geom_bond_atom_site_label_1
_geom_bond_atom_site_label_2
_geom_bond_distance
C1 N1 1.325(16)
C1 C2 1.413(18)
C1 H1 0.9300
C2 C3 1.353(17)
C2 H2 0.9300
C3 C4 1.411(17)
C3 C61 1.528(17)
C4 C5 1.417(17)
C4 H4 0.9300
C5 N1 1.339(17)
C5 H5 0.9300
C6 N2 1.326(15)
C6 C7 1.351(17)
C6 H6 0.9300
C7 C8 1.427(17)
C7 H7 0.9300
C8 C9 1.337(16)
C8 C81 1.531(17)
C9 C10 1.367(18)
C9 H9 0.9300
C10 N2 1.334(16)
C10 H10 0.9300
C11 C12 1.30(2)
C11 N3 1.367(19)
C11 H11 0.9300
C12 C13 1.39(2)
C12 H12 0.9300
C13 C14 1.36(2)
C13 H13 0.9300
C14 C15 1.32(2)
C14 H14 0.9300
C15 N3 1.36(2)
C15 H15 0.9300
C16 N4 1.360(18)
C16 C17 1.374(19)
C16 H16 0.9300
C17 C18 1.31(2)
C17 H17 0.9300
C18 C19 1.38(2)
C18 H18 0.9300
C19 C20 1.44(2)
C19 H19 0.9300
C20 N4 1.339(19)
C20 H20 0.9300
C21 C22 1.327(18)
C21 N5 1.355(16)
C21 H21 0.9300
C22 C23 1.385(18)
C22 H22 0.9300
C23 C24 1.385(19)
C23 C96 1.526(19)
C24 C25 1.40(2)
C24 H24 0.9300
C25 N5 1.369(18)
C25 H25 0.9300
C26 C27 1.337(17)
C26 N6 1.384(16)
C26 H26 0.9300
C27 C28 1.371(18)
C27 H27 0.9300
C28 C29 1.391(18)
C28 C66 1.440(17)
C29 C30 1.382(17)
C29 H29 0.9300
C30 N6 1.282(15)
C30 H30 0.9300
C31 C32 1.351(18)
C31 N7 1.372(16)
C31 H31 0.9300
C32 C33 1.342(17)
C32 H32 0.9300
C33 C34 1.318(17)
C33 C71 1.527(17)
C34 C35 1.408(17)
C34 H34 0.9300
C35 N7 1.316(16)
C35 H35 0.9300
C36 N8 1.350(17)
C36 C37 1.351(18)
C36 H36 0.9300
C37 C38 1.414(19)
C37 H37 0.9300
C38 C39 1.376(19)
C38 C91 1.494(19)
C39 C40 1.388(18)
C39 H39 0.9300
C40 N8 1.318(15)
C40 H40 0.9300
C41 C42 1.36(2)
C41 N9 1.390(19)
C41 H41 0.9300
C42 C43 1.40(2)
C42 H42 0.9300
C43 C44 1.36(2)
C43 H43 0.9300
C44 C45 1.33(2)
C44 H44 0.9300
C45 N9 1.329(18)
C45 H45 0.9300
C46 C47 1.349(17)
C46 N10 1.357(15)
C46 H46 0.9300
C47 C48 1.385(17)
C47 H47 0.9300
C48 C49 1.393(18)
C48 C76 1.534(17)
C49 C50 1.404(17)
C49 H49 0.9300
C50 N10 1.337(16)
C50 H50 0.9300
C51 N11 1.331(19)
C51 C52 1.33(2)
C51 H51 0.9300
C52 C53 1.37(2)
C52 H52 0.9300
C53 C54 1.34(2)
C53 H53 0.9300
C54 C55 1.39(2)
C54 H54 0.9300
C55 N11 1.333(18)
C55 H55 0.9300
C56 N12 1.328(17)
C56 C57 1.380(18)
C56 H56 0.9300
C57 C58 1.419(17)
C57 H57 0.9300
C58 C59 1.401(18)
C58 C86 1.469(18)
C59 C60 1.377(18)
C59 H59 0.9300
C60 N12 1.298(16)
C60 H60 0.9300
C61 C80 1.406(18)
C61 C62 1.409(18)
C62 C63 1.397(17)
C62 N13 1.401(16)
C63 C64 1.359(18)
C63 H63 0.9300
C64 C65 1.443(17)
C64 H64 0.9300
C65 C66 1.342(16)
C65 N13 1.421(16)
C66 C67 1.458(16)
C67 N14 1.393(16)
C67 C68 1.424(17)
C68 C69 1.363(17)
C68 H68 0.9300
C69 C70 1.491(16)
C69 H69 0.9300
C70 N14 1.352(15)
C70 C71 1.388(17)
C71 C72 1.417(16)
C72 N15 1.407(16)
C72 C73 1.415(17)
C73 C74 1.368(18)
C73 H73 0.9300
C74 C75 1.410(16)
C74 H74 0.9300
C75 N15 1.377(15)
C75 C76 1.396(17)
C76 C77 1.380(18)
C77 N16 1.399(17)
C77 C78 1.467(18)
C78 C79 1.302(18)
C78 H78 0.9300
C79 C80 1.411(18)
C79 H79 0.9300
C80 N16 1.362(15)
C81 C100 1.361(18)
C81 C82 1.404(17)
C82 N20 1.376(16)
C82 C83 1.456(16)
C83 C84 1.332(18)
C83 H83 0.9300
C84 C85 1.453(17)
C84 H84 0.9300
C85 N20 1.353(15)
C85 C86 1.415(16)
C86 C87 1.360(17)
C87 N19 1.372(15)
C87 C88 1.411(19)
C88 C89 1.374(17)
C88 H88 0.9300
C89 C90 1.399(18)
C89 H89 0.9300
C90 N19 1.377(17)
C90 C91 1.415(19)
C91 C92 1.399(19)
C92 N18 1.338(16)
C92 C93 1.475(19)
C93 C94 1.337(19)
C93 H93 0.9300
C94 C95 1.415(18)
C94 H94 0.9300
C95 C96 1.393(18)
C95 N18 1.397(16)
C96 C97 1.384(17)
C97 N17 1.409(16)
C97 C98 1.440(17)
C98 C99 1.301(17)
C98 H98 0.9300
C99 C100 1.422(17)
C99 H99 0.9300
C100 N17 1.388(16)
C101 C102 1.38(2)
C101 C106 1.41(2)
C101 P5 1.790(16)
C102 C103 1.37(2)
C102 H102 0.9300
C103 C104 1.36(3)
C103 H103 0.9300
C104 C105 1.38(2)
C104 H104 0.9300
C105 C106 1.37(2)
C105 H105 0.9300
C106 H106 0.9300
C107 C112 1.40(2)
C107 C108 1.42(2)
C107 P5 1.819(16)
C108 C109 1.42(2)
C108 H108 0.9300
C109 C110 1.35(2)
C109 H109 0.9300
C110 C111 1.39(2)
C110 H110 0.9300
C111 C112 1.34(2)
C111 H111 0.9300
C112 H112 0.9300
C113 C114 1.39(2)
C113 C118 1.40(2)
C113 P5 1.765(17)
C114 C115 1.42(2)
C114 H114 0.9300
C115 C116 1.38(2)
C115 H115 0.9300
C116 C117 1.37(2)
C116 H116 0.9300
C117 C118 1.42(2)
C117 H117 0.9300
C118 H118 0.9300
C119 C120 1.35(2)
C119 C124 1.40(3)
C119 P5 1.816(19)
C120 C121 1.39(2)
C120 H120 0.9300
C121 C122 1.35(2)
C121 H121 0.9300
C122 C123 1.39(3)
C122 H122 0.9300
C123 C124 1.40(3)
C123 H123 0.9300
C124 H124 0.9300
C125 C126 1.319(18)
C125 C130 1.379(19)
C125 P6 1.788(12)
C126 C127 1.33(2)
C126 H126 0.9300
C127 C128 1.39(2)
C127 H127 0.9300
C128 C129 1.38(2)
C128 H128 0.9300
C129 C130 1.411(19)
C129 H129 0.9300
C130 H130 0.9300
C131 C132 1.40(2)
C131 C136 1.42(2)
C131 P6 1.745(14)
C132 C133 1.359(19)
C132 H132 0.9300
C133 C134 1.43(2)
C133 H133 0.9300
C134 C135 1.38(2)
C134 H134 0.9300
C135 C136 1.37(2)
C135 H135 0.9300
C136 H136 0.9300
C137 C138 1.372(19)
C137 C142 1.380(18)
C137 P6 1.839(15)
C138 C139 1.40(2)
C138 H138 0.9300
C139 C140 1.33(2)
C139 H139 0.9300
C140 C141 1.35(2)
C140 H140 0.9300
C141 C142 1.387(19)
C141 H141 0.9300
C142 H142 0.9300
C143 C148 1.370(18)
C143 C144 1.425(18)
C143 P6 1.804(13)
C144 C145 1.368(18)
C144 H144 0.9300
C145 C146 1.373(18)
C145 H145 0.9300
C146 C147 1.412(19)
C146 H146 0.9300
C147 C148 1.440(19)
C147 H147 0.9300
C148 H148 0.9300
C149 C150 1.388(19)
C149 C154 1.412(17)
C149 P7 1.806(13)
C150 C151 1.34(2)
C150 H150 0.9300
C151 C152 1.41(2)
C151 H151 0.9300
C152 C153 1.43(2)
C152 H152 0.9300
C153 C154 1.29(2)
C153 H153 0.9300
C154 H154 0.9300
C155 C160 1.40(2)
C155 C156 1.44(2)
C155 P7 1.810(13)
C156 C157 1.38(2)
C156 H156 0.9300
C157 C158 1.37(2)
C157 H157 0.9300
C158 C159 1.41(2)
C158 H158 0.9300
C159 C160 1.44(2)
C159 H159 0.9300
C160 H160 0.9300
C161 C162 1.35(2)
C161 C166 1.387(19)
C161 P7 1.807(15)
C162 C163 1.46(3)
C162 H162 0.9300
C163 C164 1.27(3)
C163 H163 0.9300
C164 C165 1.41(3)
C164 H164 0.9300
C165 C166 1.34(2)
C165 H165 0.9300
C166 H166 0.9300
C167 C172 1.36(2)
C167 C168 1.409(19)
C167 P7 1.813(13)
C168 C169 1.34(2)
C168 H168 0.9300
C169 C170 1.37(2)
C169 H169 0.9300
C170 C171 1.40(3)
C170 H170 0.9300
C171 C172 1.43(2)
C171 H171 0.9300
C172 H172 0.9300
C197 C202 1.37(2)
C197 C198 1.39(2)
C197 P9 1.812(16)
C198 C199 1.38(2)
C198 H198 0.9300
C199 C200 1.38(2)
C199 H199 0.9300
C200 C201 1.31(2)
C200 H200 0.9300
C201 C202 1.39(2)
C201 H201 0.9300
C202 H202 0.9300
C203 C204 1.39(2)
C203 C208 1.39(2)
C203 P9 1.802(15)
C204 C205 1.39(2)
C204 H204 0.9300
C205 C206 1.38(2)
C205 H205 0.9300
C206 C207 1.38(2)
C206 H206 0.9300
C207 C208 1.37(2)
C207 H207 0.9300
C208 H208 0.9300
C209 C214 1.34(2)
C209 C210 1.36(2)
C209 P9 1.818(15)
C210 C211 1.37(2)
C210 H210 0.9300
C211 C212 1.36(3)
C211 H211 0.9300
C212 C213 1.40(2)
C212 H212 0.9300
C213 C214 1.41(2)
C213 H213 0.9300
C214 H214 0.9300
C215 C216 1.37(2)
C215 C220 1.41(2)
C215 P9 1.827(14)
C216 C217 1.41(2)
C216 H216 0.9300
C217 C218 1.47(2)
C217 H217 0.9300
C218 C219 1.33(2)
C218 H218 0.9300
C219 C220 1.43(2)
C219 H219 0.9300
C220 H220 0.9300
C241 C242 1.36(2)
C241 C246 1.38(2)
C241 P12 1.754(15)
C242 C243 1.37(2)
C242 H242 0.9300
C243 C244 1.35(3)
C243 H243 0.9300
C244 C245 1.39(2)
C244 H244 0.9300
C245 C246 1.41(2)
C245 H245 0.9300
C246 H246 0.9300
C291 C292 1.36(2)
C291 C295 1.44(2)
C291 P12 1.799(19)
C292 C293 1.37(2)
C292 H292 0.9300
C293 C294 1.31(3)
C293 H293 0.9300
C294 C296 1.30(3)
C294 H294 0.9300
C295 C296 1.37(3)
C295 H295 0.9300
C296 H296 0.9300
C301 C303 1.30(3)
C301 C302 1.35(2)
C301 P12 1.802(18)
C302 C305 1.44(3)
C302 H302 0.9300
C303 C304 1.44(3)
C303 H303 0.9300
C304 C306 1.29(3)
C304 H304 0.9300
C305 C306 1.40(4)
C305 H305 0.9300
C306 H306 0.9300
C331 C334 1.29(2)
C331 C332 1.42(2)
C331 P13 1.829(17)
C332 C333 1.35(2)
C332 H332 0.9300
C333 C336 1.30(2)
C333 H333 0.9300
C334 C335 1.36(3)
C334 H334 0.9300
C335 C336 1.49(3)
C335 H335 0.9300
C336 H336 0.9300
C341 C344 1.36(2)
C341 C342 1.43(2)
C341 P13 1.835(17)
C342 C343 1.38(2)
C342 H342 0.9300
C343 C346 1.37(2)
C343 H343 0.9300
C344 C345 1.43(2)
C344 H344 0.9300
C345 C346 1.32(2)
C345 H345 0.9300
C346 H346 0.9300
C351 C352 1.37(2)
C351 C353 1.37(2)
C351 P13 1.812(16)
C352 C354 1.39(2)
C352 H352 0.9300
C353 C356 1.48(2)
C353 H353 0.9300
C354 C355 1.34(2)
C354 H354 0.9300
C355 C356 1.42(2)
C355 H355 0.9300
C356 H356 0.9300
C421 C423 1.33(2)
C421 C422 1.40(2)
C421 P11 1.834(15)
C422 C424 1.38(2)
C422 H422 0.9300
C423 C426 1.39(3)
C423 H423 0.9300
C424 C425 1.30(3)
C424 H424 0.9300
C425 C426 1.49(3)
C425 H425 0.9300
C426 H426 0.9300
C431 C472 1.33(2)
C431 C473 1.35(2)
C431 P12 1.802(16)
C432 C451 1.33(2)
C432 C434 1.36(3)
C432 H432 0.9300
C433 C451 1.40(2)
C433 C436 1.41(2)
C433 H433 0.9300
C434 C435 1.37(2)
C434 H434 0.9300
C435 C436 1.35(2)
C435 H435 0.9300
C436 H436 0.9300
C441 C442 1.38(2)
C441 C444 1.40(2)
C441 P11 1.815(15)
C442 C443 1.43(3)
C442 H442 0.9300
C443 C446 1.41(3)
C443 H443 0.9300
C444 C445 1.39(2)
C444 H444 0.9300
C445 C446 1.33(2)
C445 H445 0.9300
C446 H446 0.9300
C451 P11 1.778(16)
C452 C471 1.47(2)
C452 C453 1.49(3)
C452 H452 0.9300
C453 C454 1.38(3)
C453 H453 0.9300
C454 C456 1.25(3)
C454 H454 0.9300
C455 C471 1.37(2)
C455 C456 1.42(3)
C455 H455 0.9300
C456 H456 0.9300
C471 P11 1.762(17)
C472 C474 1.42(2)
C472 H472 0.9300
C473 C501 1.41(3)
C473 H473 0.9300
C474 C475 1.28(2)
C474 H474 0.9300
C475 C501 1.38(3)
C475 H475 0.9300
C501 H501 0.9300
C503 C504 1.35(2)
C503 C508 1.39(2)
C503 P13 1.857(19)
C504 C505 1.34(3)
C504 H504 0.9300
C505 C506 1.37(3)
C505 H505 0.9300
C506 C507 1.40(3)
C506 H506 0.9300
C507 C508 1.44(2)
C507 H507 0.9300
C508 H508 0.9300
C601 C602 1.384(5)
C601 C606 1.423(5)
C601 H601 0.9300
C602 C603 1.424(5)
C602 H602 0.9300
C603 C604 1.383(5)
C603 H603 0.9300
C604 C605 1.422(5)
C604 C612 1.486(5)
C605 C606 1.425(5)
C605 C610 1.421(5)
C606 C607 1.422(5)
C607 C608 1.384(5)
C607 H607 0.9300
C608 C609 1.423(5)
C608 H608 0.9300
C609 C610 1.381(5)
C609 H609 0.9300
C610 C611 1.484(5)
C611 O601 1.13(3)
C611 C612 1.593(5)
C612 O602 1.26(3)
C621 C622 1.384(5)
C621 C626 1.421(5)
C621 C614 1.486(5)
C622 C623 1.423(5)
C622 H622 0.9300
C623 C624 1.383(5)
C623 H623 0.9300
C624 C625 1.424(5)
C624 H624 0.9300
C625 C630 1.422(5)
C625 C626 1.426(5)
C626 C627 1.421(5)
C627 C628 1.382(5)
C627 C613 1.486(5)
C628 C629 1.424(5)
C628 H628 0.9300
C629 C630 1.383(5)
C629 H629 0.9300
C630 H630 0.9300
C613 O603 1.22(3)
C613 C614 1.592(5)
C614 O604 1.18(2)
N1 Mo1 2.297(10)
N2 Mo3 2.307(10)
N3 Mo5 2.327(13)
N4 Mo10 2.315(12)
N5 Mo12 2.314(11)
N6 Mo14 2.285(10)
N7 Mo19 2.302(10)
N8 Mo21 2.306(9)
N9 Mo23 2.318(12)
N10 Mo28 2.305(10)
N11 Mo30 2.316(12)
N12 Mo32 2.355(11)
N13 H13A 0.8600
N14 H14A 0.8600
N15 H15A 0.8600
N16 H16A 0.8600
N17 H17A 0.8600
N18 H18A 0.8600
N19 H19A 0.8600
N20 H20A 0.8600
O1 Mo1 1.712(9)
O2 Mo2 1.677(9)
O3 Mo3 1.681(9)
O4 Mo4 1.677(8)
O5 Mo5 1.697(9)
O6 Mo6 1.716(10)
O7 Mo6 1.698(10)
O8 Mo2 1.714(8)
O9 Mo4 1.726(9)
O10 Mo1 1.894(9)
O10 Mo2 1.934(9)
O11 Mo3 1.842(8)
O11 Mo2 1.945(8)
O12 Mo3 1.897(9)
O12 Mo4 1.921(10)
O13 Mo5 1.858(8)
O13 Mo4 1.937(9)
O14 Mo5 1.866(10)
O14 Mo6 1.975(9)
O15 Mo1 1.861(9)
O15 Mo6 1.944(9)
O16 P1 1.547(9)
O16 Mo2 2.363(9)
O16 Mo1 2.366(8)
O17 P1 1.531(9)
O17 Mo3 2.351(8)
O17 Mo4 2.356(9)
O18 P1 1.503(9)
O18 Mo6 2.333(8)
O18 Mo5 2.384(8)
O19 Mo1 1.807(9)
O19 Mo7 2.063(9)
O20 Mo8 1.773(8)
O20 Mo2 2.203(8)
O21 Mo3 1.804(9)
O21 Mo8 2.084(9)
O22 Mo9 1.776(10)
O22 Mo4 2.220(10)
O23 Mo5 1.791(9)
O23 Mo9 2.090(10)
O24 Mo7 1.777(10)
O24 Mo6 2.217(10)
O25 P1 1.565(9)
O25 Mo7 2.377(9)
O25 Mo9 2.401(9)
O25 Mo8 2.412(9)
O26 Mo7 1.723(10)
O27 Mo8 1.685(10)
O28 Mo9 1.712(9)
O29 Mo7 1.820(9)
O29 Mo9 2.062(10)
O30 Mo8 1.847(10)
O30 Mo7 2.041(10)
O31 Mo9 1.802(9)
O31 Mo8 2.051(9)
O32 Mo10 1.685(10)
O33 Mo11 1.687(11)
O34 Mo12 1.666(11)
O35 Mo13 1.702(9)
O36 Mo14 1.696(9)
O37 Mo15 1.711(9)
O38 Mo15 1.721(9)
O39 Mo11 1.691(9)
O40 Mo13 1.713(9)
O41 Mo10 1.866(12)
O41 Mo11 1.935(10)
O42 Mo12 1.845(10)
O42 Mo11 1.952(10)
O43 Mo12 1.905(10)
O43 Mo13 1.938(10)
O44 Mo14 1.855(9)
O44 Mo13 1.948(9)
O45 Mo14 1.883(9)
O45 Mo15 1.934(9)
O46 Mo10 1.883(9)
O46 Mo15 1.902(9)
O47 P2 1.558(9)
O47 Mo10 2.341(9)
O47 Mo11 2.349(9)
O48 P2 1.558(9)
O48 Mo13 2.332(9)
O48 Mo12 2.342(9)
O49 P2 1.533(9)
O49 Mo15 2.334(9)
O49 Mo14 2.393(8)
O50 Mo10 1.799(9)
O50 Mo16 2.049(9)
O51 Mo17 1.782(9)
O51 Mo11 2.186(8)
O52 Mo12 1.764(9)
O52 Mo17 2.097(10)
O53 Mo18 1.773(9)
O53 Mo13 2.213(9)
O54 Mo14 1.786(8)
O54 Mo18 2.061(9)
O55 Mo16 1.757(9)
O55 Mo15 2.237(9)
O56 P2 1.551(9)
O56 Mo17 2.382(9)
O56 Mo16 2.403(9)
O56 Mo18 2.451(9)
O57 Mo16 1.681(9)
O58 Mo17 1.700(10)
O59 Mo18 1.718(10)
O60 Mo16 1.818(9)
O60 Mo18 2.047(9)
O61 Mo17 1.823(10)
O61 Mo16 2.051(10)
O62 Mo18 1.813(9)
O62 Mo17 2.046(8)
O63 Mo19 1.678(8)
O64 Mo20 1.715(10)
O65 Mo21 1.662(8)
O66 Mo22 1.703(9)
O67 Mo23 1.700(10)
O68 Mo24 1.697(9)
O69 Mo24 1.721(9)
O70 Mo20 1.721(8)
O71 Mo22 1.720(9)
O72 Mo19 1.899(8)
O72 Mo20 1.935(8)
O73 Mo21 1.867(9)
O73 Mo20 1.930(9)
O74 Mo21 1.882(10)
O74 Mo22 1.946(10)
O75 Mo23 1.879(9)
O75 Mo22 1.916(9)
O76 Mo23 1.887(8)
O76 Mo24 1.940(9)
O77 Mo19 1.859(8)
O77 Mo24 1.923(8)
O78 P3 1.546(9)
O78 Mo20 2.317(8)
O78 Mo19 2.376(8)
O79 P3 1.544(8)
O79 Mo22 2.320(8)
O79 Mo21 2.372(8)
O80 P3 1.557(9)
O80 Mo23 2.320(9)
O80 Mo24 2.343(8)
O81 Mo19 1.791(8)
O81 Mo25 2.102(8)
O82 Mo26 1.783(9)
O82 Mo20 2.240(9)
O83 Mo21 1.806(9)
O83 Mo26 2.073(9)
O84 Mo27 1.752(9)
O84 Mo22 2.241(8)
O85 Mo23 1.773(9)
O85 Mo27 2.104(9)
O86 Mo25 1.761(9)
O86 Mo24 2.216(9)
O87 P3 1.566(9)
O87 Mo26 2.398(9)
O87 Mo27 2.403(8)
O87 Mo25 2.409(8)
O88 Mo25 1.687(8)
O89 Mo26 1.699(9)
O90 Mo27 1.711(9)
O91 Mo25 1.828(9)
O91 Mo27 2.049(9)
O92 Mo26 1.824(9)
O92 Mo25 2.033(9)
O93 Mo27 1.841(9)
O93 Mo26 2.047(9)
O94 Mo28 1.695(10)
O95 Mo29 1.713(9)
O96 Mo30 1.708(9)
O97 Mo31 1.692(9)
O98 Mo32 1.679(8)
O99 Mo33 1.689(9)
O100 Mo29 1.683(9)
O101 Mo31 1.709(9)
O102 Mo33 1.723(9)
O103 Mo28 1.855(9)
O103 Mo29 1.941(10)
O104 Mo30 1.867(9)
O104 Mo29 1.913(9)
O105 Mo30 1.903(10)
O105 Mo31 1.939(9)
O106 Mo32 1.835(8)
O106 Mo31 1.957(8)
O107 Mo32 1.911(9)
O107 Mo33 1.930(9)
O108 Mo28 1.869(8)
O108 Mo33 1.919(9)
O109 Mo28 1.797(9)
O109 Mo36 2.055(9)
O110 Mo34 1.774(9)
O110 Mo29 2.220(9)
O111 Mo30 1.778(9)
O111 Mo34 2.062(9)
O112 Mo35 1.797(8)
O112 Mo31 2.178(8)
O113 Mo32 1.793(8)
O113 Mo35 2.105(9)
O114 Mo36 1.780(9)
O114 Mo33 2.210(9)
O115 P4 1.550(8)
O115 Mo29 2.299(8)
O115 Mo28 2.386(8)
O116 P4 1.524(9)
O116 Mo31 2.346(9)
O116 Mo30 2.380(8)
O117 P4 1.530(9)
O117 Mo32 2.350(8)
O117 Mo33 2.359(8)
O118 P4 1.555(9)
O118 Mo36 2.387(9)
O118 Mo35 2.413(8)
O118 Mo34 2.424(9)
O119 Mo34 1.705(10)
O120 Mo35 1.699(8)
O121 Mo36 1.698(9)
O122 Mo34 1.837(10)
O122 Mo36 2.039(9)
O123 Mo35 1.813(9)
O123 Mo34 2.063(10)
O124 Mo36 1.835(9)
O124 Mo35 2.022(8)

loop_
_geom_torsion_atom_site_label_1
_geom_torsion_atom_site_label_2
_geom_torsion_atom_site_label_3
_geom_torsion_atom_site_label_4
_geom_torsion
N1 C1 C2 C3 -1(2)
C1 C2 C3 C4 -2.8(18)
C1 C2 C3 C61 173.0(11)
C2 C3 C4 C5 3.0(18)
C61 C3 C4 C5 -173.0(11)
C3 C4 C5 N1 1(2)
N2 C6 C7 C8 2.8(19)
C6 C7 C8 C9 -3.7(18)
C6 C7 C8 C81 -177.1(11)
C7 C8 C9 C10 6.0(18)
C81 C8 C9 C10 179.1(12)
C8 C9 C10 N2 -8(2)
N3 C11 C12 C13 -3(3)
C11 C12 C13 C14 3(3)
C12 C13 C14 C15 -1(3)
C13 C14 C15 N3 1(3)
N4 C16 C17 C18 2(3)
C16 C17 C18 C19 -3(3)
C17 C18 C19 C20 6(3)
C18 C19 C20 N4 -8(3)
N5 C21 C22 C23 1(2)
C21 C22 C23 C24 -5(2)
C21 C22 C23 C96 169.4(13)
C22 C23 C24 C25 4(2)
C96 C23 C24 C25 -170.3(12)
C23 C24 C25 N5 -1(2)
N6 C26 C27 C28 0(2)
C26 C27 C28 C29 -0.6(19)
C26 C27 C28 C66 175.1(12)
C27 C28 C29 C30 1.4(18)
C66 C28 C29 C30 -174.5(11)
C28 C29 C30 N6 -2(2)
N7 C31 C32 C33 -3(2)
C31 C32 C33 C34 2(2)
C31 C32 C33 C71 174.8(12)
C32 C33 C34 C35 -3.6(19)
C71 C33 C34 C35 -176.7(11)
C33 C34 C35 N7 7.0(19)
N8 C36 C37 C38 -4(2)
C36 C37 C38 C39 2(2)
C36 C37 C38 C91 -178.3(13)
C37 C38 C39 C40 0(2)
C91 C38 C39 C40 -179.5(13)
C38 C39 C40 N8 -1(2)
N9 C41 C42 C43 -4(3)
C41 C42 C43 C44 4(3)
C42 C43 C44 C45 -2(3)
C43 C44 C45 N9 -1(3)
N10 C46 C47 C48 1.7(19)
C46 C47 C48 C49 -2.7(19)
C46 C47 C48 C76 -179.8(11)
C47 C48 C49 C50 2.6(19)
C76 C48 C49 C50 179.9(11)
C48 C49 C50 N10 -2(2)
N11 C51 C52 C53 -5(3)
C51 C52 C53 C54 3(3)
C52 C53 C54 C55 0(3)
C53 C54 C55 N11 -2(3)
N12 C56 C57 C58 3(2)
C56 C57 C58 C59 -1.6(18)
C56 C57 C58 C86 -173.4(11)
C57 C58 C59 C60 0.7(18)
C86 C58 C59 C60 171.8(12)
C58 C59 C60 N12 -1(2)
C2 C3 C61 C80 66.0(17)
C4 C3 C61 C80 -118.1(13)
C2 C3 C61 C62 -109.7(14)
C4 C3 C61 C62 66.2(15)
C80 C61 C62 C63 -169.0(14)
C3 C61 C62 C63 6(2)
C80 C61 C62 N13 7(2)
C3 C61 C62 N13 -178.3(11)
N13 C62 C63 C64 -0.7(15)
C61 C62 C63 C64 175.4(14)
C62 C63 C64 C65 2.6(16)
C63 C64 C65 C66 178.3(13)
C63 C64 C65 N13 -3.5(15)
N13 C65 C66 C28 -176.5(12)
C64 C65 C66 C28 1(2)
N13 C65 C66 C67 -3(2)
C64 C65 C66 C67 174.8(12)
C27 C28 C66 C65 -61.0(18)
C29 C28 C66 C65 114.5(14)
C27 C28 C66 C67 124.9(14)
C29 C28 C66 C67 -59.6(15)
C65 C66 C67 N14 -3.9(19)
C28 C66 C67 N14 169.8(11)
C65 C66 C67 C68 170.2(13)
C28 C66 C67 C68 -16.1(18)
N14 C67 C68 C69 -2.5(15)
C66 C67 C68 C69 -177.4(12)
C67 C68 C69 C70 -0.1(14)
C68 C69 C70 N14 2.8(14)
C68 C69 C70 C71 -174.0(12)
N14 C70 C71 C72 3(2)
C69 C70 C71 C72 179.3(11)
N14 C70 C71 C33 -178.5(11)
C69 C70 C71 C33 -2.2(18)
C34 C33 C71 C70 -121.6(13)
C32 C33 C71 C70 65.4(16)
C34 C33 C71 C72 57.0(15)
C32 C33 C71 C72 -116.1(13)
C70 C71 C72 N15 8.0(19)
C33 C71 C72 N15 -170.5(11)
C70 C71 C72 C73 -172.5(12)
C33 C71 C72 C73 9.0(18)
N15 C72 C73 C74 -3.5(14)
C71 C72 C73 C74 177.0(12)
C72 C73 C74 C75 4.7(15)
C73 C74 C75 N15 -4.3(15)
C73 C74 C75 C76 179.6(12)
N15 C75 C76 C77 1(2)
C74 C75 C76 C77 176.7(13)
N15 C75 C76 C48 -176.3(11)
C74 C75 C76 C48 -0.7(19)
C47 C48 C76 C77 114.0(14)
C49 C48 C76 C77 -63.2(16)
C47 C48 C76 C75 -68.3(16)
C49 C48 C76 C75 114.5(13)
C75 C76 C77 N16 -9(2)
C48 C76 C77 N16 168.2(12)
C75 C76 C77 C78 170.1(13)
C48 C76 C77 C78 -13(2)
C76 C77 C78 C79 178.2(14)
N16 C77 C78 C79 -2.5(16)
C77 C78 C79 C80 1.2(17)
C62 C61 C80 N16 2(2)
C3 C61 C80 N16 -172.9(11)
C62 C61 C80 C79 178.3(14)
C3 C61 C80 C79 4(2)
C78 C79 C80 N16 0.4(17)
C78 C79 C80 C61 -176.2(14)
C9 C8 C81 C100 -57.7(17)
C7 C8 C81 C100 115.2(13)
C9 C8 C81 C82 127.1(13)
C7 C8 C81 C82 -60.0(16)
C100 C81 C82 N20 -11(2)
C8 C81 C82 N20 163.3(11)
C100 C81 C82 C83 173.0(13)
C8 C81 C82 C83 -12.6(18)
N20 C82 C83 C84 1.4(15)
C81 C82 C83 C84 177.8(12)
C82 C83 C84 C85 -1.8(15)
C83 C84 C85 N20 1.7(15)
C83 C84 C85 C86 -175.3(12)
N20 C85 C86 C87 6.8(19)
C84 C85 C86 C87 -176.6(12)
N20 C85 C86 C58 -173.5(10)
C84 C85 C86 C58 3.1(17)
C59 C58 C86 C87 -117.1(15)
C57 C58 C86 C87 53.5(16)
C59 C58 C86 C85 63.2(16)
C57 C58 C86 C85 -126.2(12)
C85 C86 C87 N19 7(2)
C58 C86 C87 N19 -172.6(11)
C85 C86 C87 C88 -170.7(12)
C58 C86 C87 C88 9.6(19)
C86 C87 C88 C89 177.6(12)
N19 C87 C88 C89 -0.6(15)
C87 C88 C89 C90 -0.2(16)
C88 C89 C90 N19 0.9(15)
C88 C89 C90 C91 179.5(14)
N19 C90 C91 C92 -2(2)
C89 C90 C91 C92 179.6(14)
N19 C90 C91 C38 -176.2(12)
C89 C90 C91 C38 5(2)
C39 C38 C91 C92 -58.6(18)
C37 C38 C91 C92 122.1(14)
C39 C38 C91 C90 116.0(15)
C37 C38 C91 C90 -63.2(17)
C90 C91 C92 N18 -11(2)
C38 C91 C92 N18 163.1(12)
C90 C91 C92 C93 173.2(13)
C38 C91 C92 C93 -13(2)
N18 C92 C93 C94 -1.6(16)
C91 C92 C93 C94 174.8(13)
C92 C93 C94 C95 -0.2(15)
C93 C94 C95 C96 -175.8(13)
C93 C94 C95 N18 1.8(16)
N18 C95 C96 C97 0(2)
C94 C95 C96 C97 177.6(13)
N18 C95 C96 C23 -174.9(11)
C94 C95 C96 C23 2(2)
C22 C23 C96 C97 -108.1(14)
C24 C23 C96 C97 66.2(15)
C22 C23 C96 C95 67.7(18)
C24 C23 C96 C95 -118.0(14)
C95 C96 C97 N17 9(2)
C23 C96 C97 N17 -175.8(11)
C95 C96 C97 C98 -172.3(13)
C23 C96 C97 C98 3.1(19)
C96 C97 C98 C99 -178.9(14)
N17 C97 C98 C99 0.2(14)
C97 C98 C99 C100 0.8(16)
C82 C81 C100 N17 -2(2)
C8 C81 C100 N17 -176.1(11)
C82 C81 C100 C99 179.4(13)
C8 C81 C100 C99 4.8(19)
C98 C99 C100 C81 177.8(13)
C98 C99 C100 N17 -1.5(15)
C106 C101 C102 C103 0(3)
P5 C101 C102 C103 179.2(15)
C101 C102 C103 C104 2(3)
C102 C103 C104 C105 -3(3)
C103 C104 C105 C106 2(3)
C104 C105 C106 C101 0(3)
C102 C101 C106 C105 -1(3)
P5 C101 C106 C105 179.6(13)
C112 C107 C108 C109 -4(3)
P5 C107 C108 C109 -176.5(16)
C107 C108 C109 C110 4(3)
C108 C109 C110 C111 -4(4)
C109 C110 C111 C112 3(4)
C110 C111 C112 C107 -2(3)
C108 C107 C112 C111 3(3)
P5 C107 C112 C111 175.7(15)
C118 C113 C114 C115 3(3)
P5 C113 C114 C115 -177.1(13)
C113 C114 C115 C116 -3(3)
C114 C115 C116 C117 0(3)
C115 C116 C117 C118 4(3)
C114 C113 C118 C117 1(2)
P5 C113 C118 C117 -179.1(13)
C116 C117 C118 C113 -5(3)
C124 C119 C120 C121 -1(3)
P5 C119 C120 C121 173.7(14)
C119 C120 C121 C122 0(3)
C120 C121 C122 C123 1(3)
C121 C122 C123 C124 -1(3)
C122 C123 C124 C119 1(3)
C120 C119 C124 C123 0(3)
P5 C119 C124 C123 -174.5(16)
C130 C125 C126 C127 0(2)
P6 C125 C126 C127 -178.0(11)
C125 C126 C127 C128 -2(2)
C126 C127 C128 C129 3(2)
C127 C128 C129 C130 -2(2)
C126 C125 C130 C129 1(2)
P6 C125 C130 C129 179.1(11)
C128 C129 C130 C125 0(2)
C136 C131 C132 C133 -5(2)
P6 C131 C132 C133 -171.8(12)
C131 C132 C133 C134 5(2)
C132 C133 C134 C135 -1(2)
C133 C134 C135 C136 -1(3)
C134 C135 C136 C131 1(3)
C132 C131 C136 C135 2(2)
P6 C131 C136 C135 169.7(13)
C142 C137 C138 C139 -1(2)
P6 C137 C138 C139 178.6(12)
C137 C138 C139 C140 -2(2)
C138 C139 C140 C141 2(3)
C139 C140 C141 C142 1(3)
C138 C137 C142 C141 3(2)
P6 C137 C142 C141 -176.3(10)
C140 C141 C142 C137 -3(2)
C148 C143 C144 C145 2.1(19)
P6 C143 C144 C145 -178.1(10)
C143 C144 C145 C146 -2(2)
C144 C145 C146 C147 2(2)
C145 C146 C147 C148 -1.3(19)
C144 C143 C148 C147 -1.5(18)
P6 C143 C148 C147 178.6(9)
C146 C147 C148 C143 1.1(18)
C154 C149 C150 C151 0(2)
P7 C149 C150 C151 -175.2(13)
C149 C150 C151 C152 2(3)
C150 C151 C152 C153 -5(3)
C151 C152 C153 C154 5(3)
C152 C153 C154 C149 -4(3)
C150 C149 C154 C153 1(2)
P7 C149 C154 C153 176.1(15)
C160 C155 C156 C157 0(2)
P7 C155 C156 C157 178.2(12)
C155 C156 C157 C158 0(3)
C156 C157 C158 C159 -3(3)
C157 C158 C159 C160 5(3)
C156 C155 C160 C159 2(2)
P7 C155 C160 C159 -176.0(12)
C158 C159 C160 C155 -4(2)
C166 C161 C162 C163 1(3)
P7 C161 C162 C163 176.4(17)
C161 C162 C163 C164 4(4)
C162 C163 C164 C165 -12(5)
C163 C164 C165 C166 14(4)
C164 C165 C166 C161 -9(3)
C162 C161 C166 C165 2(3)
P7 C161 C166 C165 -173.6(13)
C172 C167 C168 C169 0(2)
P7 C167 C168 C169 -173.9(12)
C167 C168 C169 C170 -5(2)
C168 C169 C170 C171 9(3)
C169 C170 C171 C172 -7(3)
C168 C167 C172 C171 1(2)
P7 C167 C172 C171 174.9(12)
C170 C171 C172 C167 2(3)
C202 C197 C198 C199 0(2)
P9 C197 C198 C199 168.4(12)
C197 C198 C199 C200 1(2)
C198 C199 C200 C201 -2(3)
C199 C200 C201 C202 2(3)
C198 C197 C202 C201 0(2)
P9 C197 C202 C201 -168.3(13)
C200 C201 C202 C197 -1(3)
C208 C203 C204 C205 0(2)
P9 C203 C204 C205 -174.3(12)
C203 C204 C205 C206 -1(2)
C204 C205 C206 C207 -1(2)
C205 C206 C207 C208 2(3)
C206 C207 C208 C203 -3(3)
C204 C203 C208 C207 1(2)
P9 C203 C208 C207 175.8(13)
C214 C209 C210 C211 -7(3)
P9 C209 C210 C211 176.1(18)
C209 C210 C211 C212 13(4)
C210 C211 C212 C213 -14(4)
C211 C212 C213 C214 9(3)
C210 C209 C214 C213 2(2)
P9 C209 C214 C213 179.4(12)
C212 C213 C214 C209 -3(2)
C220 C215 C216 C217 2(2)
P9 C215 C216 C217 178.6(12)
C215 C216 C217 C218 0(2)
C216 C217 C218 C219 -4(2)
C217 C218 C219 C220 6(3)
C216 C215 C220 C219 -1(2)
P9 C215 C220 C219 -177.4(13)
C218 C219 C220 C215 -3(3)
C246 C241 C242 C243 -1(3)
P12 C241 C242 C243 -179.5(15)
C241 C242 C243 C244 0(3)
C242 C243 C244 C245 3(3)
C243 C244 C245 C246 -5(3)
C242 C241 C246 C245 -1(2)
P12 C241 C246 C245 177.4(12)
C244 C245 C246 C241 4(3)
C295 C291 C292 C293 -8(3)
P12 C291 C292 C293 175.4(14)
C291 C292 C293 C294 7(3)
C292 C293 C294 C296 -2(3)
C292 C291 C295 C296 5(3)
P12 C291 C295 C296 -178.5(18)
C293 C294 C296 C295 -2(4)
C291 C295 C296 C294 0(4)
C303 C301 C302 C305 -4(3)
P12 C301 C302 C305 178.0(13)
C302 C301 C303 C304 -3(4)
P12 C301 C303 C304 176(2)
C301 C303 C304 C306 4(5)
C301 C302 C305 C306 10(3)
C303 C304 C306 C305 1(4)
C302 C305 C306 C304 -8(4)
C334 C331 C332 C333 -1(3)
P13 C331 C332 C333 -177.3(14)
C331 C332 C333 C336 2(3)
C332 C331 C334 C335 -2(3)
P13 C331 C334 C335 174.7(17)
C331 C334 C335 C336 3(3)
C332 C333 C336 C335 -1(3)
C334 C335 C336 C333 -2(3)
C344 C341 C342 C343 6(2)
P13 C341 C342 C343 -172.9(13)
C341 C342 C343 C346 -3(3)
C342 C341 C344 C345 -3(2)
P13 C341 C344 C345 176.1(12)
C341 C344 C345 C346 -4(3)
C344 C345 C346 C343 7(3)
C342 C343 C346 C345 -3(3)
C353 C351 C352 C354 -4(3)
P13 C351 C352 C354 -179.1(16)
C352 C351 C353 C356 3(3)
P13 C351 C353 C356 178.8(13)
C351 C352 C354 C355 4(3)
C352 C354 C355 C356 -4(3)
C354 C355 C356 C353 4(3)
C351 C353 C356 C355 -3(2)
C423 C421 C422 C424 -2(2)
P11 C421 C422 C424 171.0(12)
C422 C421 C423 C426 4(3)
P11 C421 C423 C426 -168.6(18)
C421 C422 C424 C425 -1(3)
C422 C424 C425 C426 1(3)
C421 C423 C426 C425 -4(3)
C424 C425 C426 C423 1(3)
C451 C432 C434 C435 -2(4)
C432 C434 C435 C436 -1(3)
C434 C435 C436 C433 1(3)
C451 C433 C436 C435 3(3)
C444 C441 C442 C443 -12(3)
P11 C441 C442 C443 -178.2(17)
C441 C442 C443 C446 6(4)
C442 C441 C444 C445 9(3)
P11 C441 C444 C445 174.3(13)
C441 C444 C445 C446 1(3)
C444 C445 C446 C443 -7(3)
C442 C443 C446 C445 4(3)
C434 C432 C451 C433 6(3)
C434 C432 C451 P11 179.7(18)
C436 C433 C451 C432 -6(3)
C436 C433 C451 P11 179.7(14)
C471 C452 C453 C454 20(4)
C452 C453 C454 C456 -22(4)
C453 C454 C456 C455 18(4)
C471 C455 C456 C454 -10(4)
C456 C455 C471 C452 8(3)
C456 C455 C471 P11 -175.0(17)
C453 C452 C471 C455 -13(3)
C453 C452 C471 P11 169(2)
C473 C431 C472 C474 -5(2)
P12 C431 C472 C474 177.5(12)
C472 C431 C473 C501 4(2)
P12 C431 C473 C501 -178.7(12)
C431 C472 C474 C475 6(3)
C472 C474 C475 C501 -5(3)
C474 C475 C501 C473 3(3)
C431 C473 C501 C475 -3(3)
C508 C503 C504 C505 -1(3)
P13 C503 C504 C505 175.6(16)
C503 C504 C505 C506 0(3)
C504 C505 C506 C507 1(3)
C505 C506 C507 C508 -2(3)
C504 C503 C508 C507 0(3)
P13 C503 C508 C507 -176.3(14)
C506 C507 C508 C503 1(3)
C606 C601 C602 C603 3(6)
C601 C602 C603 C604 -1(7)
C602 C603 C604 C605 0(7)
C602 C603 C604 C612 177(5)
C603 C604 C605 C606 -2(6)
C612 C604 C605 C606 180(3)
C603 C604 C605 C610 -177(4)
C612 C604 C605 C610 5(4)
C604 C605 C606 C601 4(5)
C610 C605 C606 C601 178(3)
C604 C605 C606 C607 -178(3)
C610 C605 C606 C607 -3(5)
C602 C601 C606 C605 -4(6)
C602 C601 C606 C607 177(4)
C605 C606 C607 C608 4(5)
C601 C606 C607 C608 -177(3)
C606 C607 C608 C609 -6(5)
C607 C608 C609 C610 6(5)
C608 C609 C610 C605 -5(5)
C608 C609 C610 C611 176(3)
C606 C605 C610 C609 3(5)
C604 C605 C610 C609 178(3)
C606 C605 C610 C611 -177(3)
C604 C605 C610 C611 -2(4)
C609 C610 C611 O601 3(6)
C605 C610 C611 O601 -176(4)
C609 C610 C611 C612 178(3)
C605 C610 C611 C612 -1(3)
C603 C604 C612 O602 -3(8)
C605 C604 C612 O602 174(3)
C603 C604 C612 C611 177(5)
C605 C604 C612 C611 -6(4)
O601 C611 C612 O602 0(5)
C610 C611 C612 O602 -175(3)
O601 C611 C612 C604 180(100)
C610 C611 C612 C604 4(3)
C626 C621 C622 C623 1(5)
C614 C621 C622 C623 180(3)
C621 C622 C623 C624 1(5)
C622 C623 C624 C625 -3(6)
C623 C624 C625 C630 179(4)
C623 C624 C625 C626 3(5)
C622 C621 C626 C627 -178(3)
C614 C621 C626 C627 3(4)
C622 C621 C626 C625 -1(5)
C614 C621 C626 C625 -180(3)
C624 C625 C626 C627 176(3)
C630 C625 C626 C627 0(4)
C624 C625 C626 C621 -1(4)
C630 C625 C626 C621 -177(3)
C621 C626 C627 C628 178(3)
C625 C626 C627 C628 1(4)
C621 C626 C627 C613 -3(4)
C625 C626 C627 C613 180(3)
C626 C627 C628 C629 1(4)
C613 C627 C628 C629 -179(3)
C627 C628 C629 C630 -2(4)
C628 C629 C630 C625 2(5)
C624 C625 C630 C629 -177(3)
C626 C625 C630 C629 -1(5)
C628 C627 C613 O603 -7(6)
C626 C627 C613 O603 173(3)
C628 C627 C613 C614 -179(100)
C626 C627 C613 C614 1(3)
C622 C621 C614 O604 -1(6)
C626 C621 C614 O604 178(3)
C622 C621 C614 C613 179(100)
C626 C621 C614 C613 -2(3)
O603 C613 C614 O604 7(4)
C627 C613 C614 O604 -180(3)
O603 C613 C614 C621 -173(3)
C627 C613 C614 C621 0(3)
C2 C1 N1 C5 4.8(19)
C2 C1 N1 Mo1 -167.3(9)
C4 C5 N1 C1 -5(2)
C4 C5 N1 Mo1 167.8(10)
C7 C6 N2 C10 -4.0(18)
C7 C6 N2 Mo3 -173.9(10)
C9 C10 N2 C6 6.3(19)
C9 C10 N2 Mo3 176.5(10)
C14 C15 N3 C11 -1(2)
C14 C15 N3 Mo5 -171.6(13)
C12 C11 N3 C15 3(2)
C12 C11 N3 Mo5 173.4(14)
C19 C20 N4 C16 7(2)
C19 C20 N4 Mo10 177.8(13)
C17 C16 N4 C20 -4(2)
C17 C16 N4 Mo10 -174.6(11)
C22 C21 N5 C25 2(2)
C22 C21 N5 Mo12 -171.1(10)
C24 C25 N5 C21 -3(2)
C24 C25 N5 Mo12 171.4(11)
C29 C30 N6 C26 1.4(18)
C29 C30 N6 Mo14 -172.9(10)
C27 C26 N6 C30 -0.5(17)
C27 C26 N6 Mo14 174.1(10)
C34 C35 N7 C31 -7.7(18)
C34 C35 N7 Mo19 166.7(9)
C32 C31 N7 C35 5.8(19)
C32 C31 N7 Mo19 -168.3(10)
C39 C40 N8 C36 0(2)
C39 C40 N8 Mo21 -175.4(11)
C37 C36 N8 C40 2(2)
C37 C36 N8 Mo21 177.9(11)
C44 C45 N9 C41 1(2)
C44 C45 N9 Mo23 -172.1(12)
C42 C41 N9 C45 2(2)
C42 C41 N9 Mo23 175.2(13)
C49 C50 N10 C46 0.7(19)
C49 C50 N10 Mo28 -172.9(10)
C47 C46 N10 C50 -0.7(19)
C47 C46 N10 Mo28 172.7(10)
C52 C51 N11 C55 3(2)
C52 C51 N11 Mo30 -166.5(12)
C54 C55 N11 C51 1(2)
C54 C55 N11 Mo30 170.3(13)
C59 C60 N12 C56 2.7(19)
C59 C60 N12 Mo32 -171.0(10)
C57 C56 N12 C60 -3.8(19)
C57 C56 N12 Mo32 170.3(10)
C63 C62 N13 C65 -1.5(14)
C61 C62 N13 C65 -177.9(12)
C66 C65 N13 C62 -178.8(13)
C64 C65 N13 C62 3.0(14)
C71 C70 N14 C67 172.3(12)
C69 C70 N14 C67 -4.3(13)
C68 C67 N14 C70 4.2(13)
C66 C67 N14 C70 179.2(11)
C76 C75 N15 C72 178.4(11)
C74 C75 N15 C72 2.1(13)
C73 C72 N15 C75 0.8(13)
C71 C72 N15 C75 -179.7(11)
C61 C80 N16 C77 175.0(12)
C79 C80 N16 C77 -2.0(15)
C76 C77 N16 C80 -178.1(13)
C78 C77 N16 C80 2.6(14)
C81 C100 N17 C97 -177.7(12)
C99 C100 N17 C97 1.6(13)
C96 C97 N17 C100 178.1(11)
C98 C97 N17 C100 -1.1(13)
C91 C92 N18 C95 -173.6(13)
C93 C92 N18 C95 2.6(14)
C96 C95 N18 C92 175.0(12)
C94 C95 N18 C92 -2.7(14)
C86 C87 N19 C90 -176.9(12)
C88 C87 N19 C90 1.2(14)
C89 C90 N19 C87 -1.4(15)
C91 C90 N19 C87 -180.0(13)
C86 C85 N20 C82 176.2(11)
C84 C85 N20 C82 -0.8(13)
C81 C82 N20 C85 -176.8(11)
C83 C82 N20 C85 -0.3(13)
Mo6 O18 P1 O17 -167.1(5)
Mo5 O18 P1 O17 62.5(7)
Mo6 O18 P1 O16 -46.3(7)
Mo5 O18 P1 O16 -176.7(5)
Mo6 O18 P1 O25 73.3(7)
Mo5 O18 P1 O25 -57.2(7)
Mo3 O17 P1 O18 -174.6(5)
Mo4 O17 P1 O18 -44.8(7)
Mo3 O17 P1 O16 63.9(6)
Mo4 O17 P1 O16 -166.3(5)
Mo3 O17 P1 O25 -55.1(7)
Mo4 O17 P1 O25 74.7(6)
Mo2 O16 P1 O18 -170.0(5)
Mo1 O16 P1 O18 64.3(6)
Mo2 O16 P1 O17 -47.9(7)
Mo1 O16 P1 O17 -173.7(5)
Mo2 O16 P1 O25 70.8(7)
Mo1 O16 P1 O25 -54.9(7)
Mo7 O25 P1 O18 -52.2(7)
Mo9 O25 P1 O18 67.6(7)
Mo8 O25 P1 O18 -173.6(5)
Mo7 O25 P1 O17 -173.2(5)
Mo9 O25 P1 O17 -53.4(7)
Mo8 O25 P1 O17 65.4(7)
Mo7 O25 P1 O16 68.0(7)
Mo9 O25 P1 O16 -172.2(5)
Mo8 O25 P1 O16 -53.4(7)
Mo15 O49 P2 O56 71.3(7)
Mo14 O49 P2 O56 -55.8(7)
Mo15 O49 P2 O47 -46.6(7)
Mo14 O49 P2 O47 -173.6(5)
Mo15 O49 P2 O48 -168.7(5)
Mo14 O49 P2 O48 64.2(6)
Mo17 O56 P2 O49 -174.5(5)
Mo16 O56 P2 O49 -51.5(7)
Mo18 O56 P2 O49 66.2(7)
Mo17 O56 P2 O47 -54.7(7)
Mo16 O56 P2 O47 68.3(7)
Mo18 O56 P2 O47 -174.0(5)
Mo17 O56 P2 O48 64.3(7)
Mo16 O56 P2 O48 -172.6(5)
Mo18 O56 P2 O48 -54.9(7)
Mo10 O47 P2 O49 62.2(6)
Mo11 O47 P2 O49 -169.1(5)
Mo10 O47 P2 O56 -57.2(7)
Mo11 O47 P2 O56 71.4(7)
Mo10 O47 P2 O48 -175.4(5)
Mo11 O47 P2 O48 -46.7(7)
Mo13 O48 P2 O49 -46.4(7)
Mo12 O48 P2 O49 -175.9(5)
Mo13 O48 P2 O56 74.2(7)
Mo12 O48 P2 O56 -55.3(7)
Mo13 O48 P2 O47 -168.6(5)
Mo12 O48 P2 O47 61.8(7)
Mo22 O79 P3 O78 -165.9(5)
Mo21 O79 P3 O78 64.2(6)
Mo22 O79 P3 O80 -44.4(7)
Mo21 O79 P3 O80 -174.3(5)
Mo22 O79 P3 O87 74.7(7)
Mo21 O79 P3 O87 -55.2(7)
Mo20 O78 P3 O79 -47.4(7)
Mo19 O78 P3 O79 -174.1(5)
Mo20 O78 P3 O80 -169.3(5)
Mo19 O78 P3 O80 64.1(6)
Mo20 O78 P3 O87 71.2(7)
Mo19 O78 P3 O87 -55.4(6)
Mo23 O80 P3 O79 61.1(7)
Mo24 O80 P3 O79 -167.8(5)
Mo23 O80 P3 O78 -177.8(5)
Mo24 O80 P3 O78 -46.7(7)
Mo23 O80 P3 O87 -57.8(6)
Mo24 O80 P3 O87 73.3(7)
Mo26 O87 P3 O79 67.1(6)
Mo27 O87 P3 O79 -53.8(7)
Mo25 O87 P3 O79 -172.3(5)
Mo26 O87 P3 O78 -52.2(6)
Mo27 O87 P3 O78 -173.1(5)
Mo25 O87 P3 O78 68.4(7)
Mo26 O87 P3 O80 -172.6(5)
Mo27 O87 P3 O80 66.6(6)
Mo25 O87 P3 O80 -51.9(7)
Mo31 O116 P4 O117 -48.5(8)
Mo30 O116 P4 O117 -175.9(5)
Mo31 O116 P4 O115 -170.6(6)
Mo30 O116 P4 O115 62.0(7)
Mo31 O116 P4 O118 70.0(7)
Mo30 O116 P4 O118 -57.4(7)
Mo32 O117 P4 O116 61.9(7)
Mo33 O117 P4 O116 -168.3(5)
Mo32 O117 P4 O115 -176.1(5)
Mo33 O117 P4 O115 -46.4(7)
Mo32 O117 P4 O118 -57.7(7)
Mo33 O117 P4 O118 72.0(7)
Mo29 O115 P4 O116 -46.2(8)
Mo28 O115 P4 O116 -175.9(5)
Mo29 O115 P4 O117 -168.0(6)
Mo28 O115 P4 O117 62.3(6)
Mo29 O115 P4 O118 73.9(7)
Mo28 O115 P4 O118 -55.7(7)
Mo36 O118 P4 O116 -172.8(5)
Mo35 O118 P4 O116 -51.4(7)
Mo34 O118 P4 O116 67.1(6)
Mo36 O118 P4 O117 -53.0(7)
Mo35 O118 P4 O117 68.4(7)
Mo34 O118 P4 O117 -173.1(5)
Mo36 O118 P4 O115 66.7(7)
Mo35 O118 P4 O115 -171.9(5)
Mo34 O118 P4 O115 -53.4(7)
C114 C113 P5 C101 113.9(15)
C118 C113 P5 C101 -65.7(15)
C114 C113 P5 C119 -120.6(15)
C118 C113 P5 C119 59.8(16)
C114 C113 P5 C107 -7.4(17)
C118 C113 P5 C107 173.0(13)
C102 C101 P5 C113 15.0(17)
C106 C101 P5 C113 -165.9(13)
C102 C101 P5 C119 -108.3(15)
C106 C101 P5 C119 70.7(16)
C102 C101 P5 C107 135.1(14)
C106 C101 P5 C107 -45.8(16)
C120 C119 P5 C113 -3.4(17)
C124 C119 P5 C113 170.7(14)
C120 C119 P5 C101 121.4(15)
C124 C119 P5 C101 -64.5(16)
C120 C119 P5 C107 -118.8(15)
C124 C119 P5 C107 55.3(16)
C112 C107 P5 C113 -70.9(15)
C108 C107 P5 C113 102.0(15)
C112 C107 P5 C101 166.8(13)
C108 C107 P5 C101 -20.3(16)
C112 C107 P5 C119 45.3(15)
C108 C107 P5 C119 -141.8(14)
C132 C131 P6 C125 -150.2(12)
C136 C131 P6 C125 43.4(13)
C132 C131 P6 C143 -28.1(14)
C136 C131 P6 C143 165.5(11)
C132 C131 P6 C137 92.3(13)
C136 C131 P6 C137 -74.1(13)
C126 C125 P6 C131 -136.2(12)
C130 C125 P6 C131 46.2(12)
C126 C125 P6 C143 103.2(12)
C130 C125 P6 C143 -74.4(12)
C126 C125 P6 C137 -16.6(14)
C130 C125 P6 C137 165.8(11)
C148 C143 P6 C131 -86.3(11)
C144 C143 P6 C131 93.9(11)
C148 C143 P6 C125 34.5(12)
C144 C143 P6 C125 -145.3(10)
C148 C143 P6 C137 152.8(11)
C144 C143 P6 C137 -27.0(12)
C138 C137 P6 C131 18.7(14)
C142 C137 P6 C131 -161.9(11)
C138 C137 P6 C125 -100.2(12)
C142 C137 P6 C125 79.2(12)
C138 C137 P6 C143 138.7(11)
C142 C137 P6 C143 -41.9(12)
C150 C149 P7 C161 87.0(13)
C154 C149 P7 C161 -87.6(13)
C150 C149 P7 C155 -153.0(12)
C154 C149 P7 C155 32.4(14)
C150 C149 P7 C167 -32.8(14)
C154 C149 P7 C167 152.7(12)
C162 C161 P7 C149 6.6(17)
C166 C161 P7 C149 -178.2(12)
C162 C161 P7 C155 -110.3(15)
C166 C161 P7 C155 65.0(14)
C162 C161 P7 C167 128.1(15)
C166 C161 P7 C167 -56.6(14)
C160 C155 P7 C149 -130.4(11)
C156 C155 P7 C149 51.1(13)
C160 C155 P7 C161 -12.1(14)
C156 C155 P7 C161 169.3(11)
C160 C155 P7 C167 108.5(12)
C156 C155 P7 C167 -70.1(13)
C172 C167 P7 C149 -100.2(13)
C168 C167 P7 C149 73.8(12)
C172 C167 P7 C161 140.1(13)
C168 C167 P7 C161 -45.9(12)
C172 C167 P7 C155 17.8(14)
C168 C167 P7 C155 -168.2(11)
C204 C203 P9 C197 -41.7(14)
C208 C203 P9 C197 143.9(13)
C204 C203 P9 C209 -161.6(12)
C208 C203 P9 C209 24.0(15)
C204 C203 P9 C215 80.2(14)
C208 C203 P9 C215 -94.3(13)
C202 C197 P9 C203 -35.1(16)
C198 C197 P9 C203 156.6(12)
C202 C197 P9 C209 86.3(15)
C198 C197 P9 C209 -82.0(14)
C202 C197 P9 C215 -156.2(13)
C198 C197 P9 C215 35.5(15)
C214 C209 P9 C203 -69.0(14)
C210 C209 P9 C203 108.5(14)
C214 C209 P9 C197 170.4(12)
C210 C209 P9 C197 -12.2(16)
C214 C209 P9 C215 50.6(14)
C210 C209 P9 C215 -132.0(14)
C216 C215 P9 C203 146.4(12)
C220 C215 P9 C203 -37.0(14)
C216 C215 P9 C197 -92.4(14)
C220 C215 P9 C197 84.2(13)
C216 C215 P9 C209 25.9(14)
C220 C215 P9 C209 -157.6(12)
C455 C471 P11 C451 -13(2)
C452 C471 P11 C451 164.3(18)
C455 C471 P11 C441 -133.6(18)
C452 C471 P11 C441 44(2)
C455 C471 P11 C421 106.7(18)
C452 C471 P11 C421 -76.0(19)
C432 C451 P11 C471 -130.9(19)
C433 C451 P11 C471 43.0(18)
C432 C451 P11 C441 -9(2)
C433 C451 P11 C441 164.7(15)
C432 C451 P11 C421 107.3(19)
C433 C451 P11 C421 -78.8(16)
C442 C441 P11 C471 53.9(17)
C444 C441 P11 C471 -111.5(14)
C442 C441 P11 C451 -69.8(16)
C444 C441 P11 C451 124.8(14)
C442 C441 P11 C421 174.8(14)
C444 C441 P11 C421 9.4(16)
C423 C421 P11 C471 -149.0(14)
C422 C421 P11 C471 38.2(15)
C423 C421 P11 C451 -25.5(17)
C422 C421 P11 C451 161.7(13)
C423 C421 P11 C441 90.6(16)
C422 C421 P11 C441 -82.2(14)
C242 C241 P12 C291 -130.9(15)
C246 C241 P12 C291 50.7(16)
C242 C241 P12 C431 107.5(15)
C246 C241 P12 C431 -70.9(15)
C242 C241 P12 C301 -11.8(17)
C246 C241 P12 C301 169.8(13)
C292 C291 P12 C241 14.0(19)
C295 C291 P12 C241 -161.9(16)
C292 C291 P12 C431 134.9(16)
C295 C291 P12 C431 -41.0(19)
C292 C291 P12 C301 -106.4(17)
C295 C291 P12 C301 77.7(19)
C472 C431 P12 C241 5.1(14)
C473 C431 P12 C241 -172.5(12)
C472 C431 P12 C291 -114.6(13)
C473 C431 P12 C291 67.7(14)
C472 C431 P12 C301 126.2(13)
C473 C431 P12 C301 -51.5(14)
C303 C301 P12 C241 -78(2)
C302 C301 P12 C241 99.9(16)
C303 C301 P12 C291 40(2)
C302 C301 P12 C291 -141.4(15)
C303 C301 P12 C431 161(2)
C302 C301 P12 C431 -20.6(17)
C352 C351 P13 C331 -169.5(16)
C353 C351 P13 C331 14.8(17)
C352 C351 P13 C341 69.0(18)
C353 C351 P13 C341 -106.7(15)
C352 C351 P13 C503 -49.9(19)
C353 C351 P13 C503 134.5(15)
C334 C331 P13 C351 113.9(18)
C332 C331 P13 C351 -69.7(17)
C334 C331 P13 C341 -124.0(17)
C332 C331 P13 C341 52.5(17)
C334 C331 P13 C503 -5(2)
C332 C331 P13 C503 171.5(14)
C344 C341 P13 C351 171.0(12)
C342 C341 P13 C351 -10.3(15)
C344 C341 P13 C331 47.6(15)
C342 C341 P13 C331 -133.6(13)
C344 C341 P13 C503 -71.1(14)
C342 C341 P13 C503 107.6(14)
C504 C503 P13 C351 -19.9(19)
C508 C503 P13 C351 156.8(15)
C504 C503 P13 C331 101.7(18)
C508 C503 P13 C331 -81.6(17)
C504 C503 P13 C341 -139.4(16)
C508 C503 P13 C341 37.3(18)
Mo7 O19 Mo1 O1 132.1(8)
Mo7 O19 Mo1 O15 28.2(9)
Mo7 O19 Mo1 O10 -126.0(8)
Mo7 O19 Mo1 N1 -30(3)
Mo7 O19 Mo1 O16 -53.5(8)
Mo6 O15 Mo1 O1 -138.9(10)
Mo6 O15 Mo1 O19 -34.1(10)
Mo6 O15 Mo1 O10 85.9(13)
Mo6 O15 Mo1 N1 136.2(10)
Mo6 O15 Mo1 O16 55.6(10)
Mo2 O10 Mo1 O1 -166.5(5)
Mo2 O10 Mo1 O19 87.8(5)
Mo2 O10 Mo1 O15 -30.7(10)
Mo2 O10 Mo1 N1 -80.8(5)
Mo2 O10 Mo1 O16 0.9(4)
Mo8 O21 Mo3 O3 131.4(8)
Mo8 O21 Mo3 O11 26.3(8)
Mo8 O21 Mo3 O12 -126.2(8)
Mo8 O21 Mo3 N2 -41(2)
Mo8 O21 Mo3 O17 -54.3(8)
Mo2 O11 Mo3 O3 -135.1(11)
Mo2 O11 Mo3 O21 -29.6(11)
Mo2 O11 Mo3 O12 88.1(12)
Mo2 O11 Mo3 N2 137.4(11)
Mo2 O11 Mo3 O17 59.9(11)
Mo4 O12 Mo3 O3 -164.4(5)
Mo4 O12 Mo3 O21 89.6(5)
Mo4 O12 Mo3 O11 -26.9(10)
Mo4 O12 Mo3 N2 -76.3(5)
Mo4 O12 Mo3 O17 2.5(4)
Mo9 O23 Mo5 O5 128.4(10)
Mo9 O23 Mo5 O13 23.6(11)
Mo9 O23 Mo5 O14 -129.2(10)
Mo9 O23 Mo5 N3 -38(3)
Mo9 O23 Mo5 O18 -56.4(10)
Mo4 O13 Mo5 O5 -131.6(11)
Mo4 O13 Mo5 O23 -25.7(12)
Mo4 O13 Mo5 O14 95.4(13)
Mo4 O13 Mo5 N3 142.2(12)
Mo4 O13 Mo5 O18 61.3(11)
Mo6 O14 Mo5 O5 -167.7(6)
Mo6 O14 Mo5 O23 86.0(6)
Mo6 O14 Mo5 O13 -33.9(10)
Mo6 O14 Mo5 N3 -80.3(6)
Mo6 O14 Mo5 O18 1.2(5)
Mo6 O24 Mo7 O26 134.5(12)
Mo6 O24 Mo7 O29 -120.0(12)
Mo6 O24 Mo7 O30 -15(2)
Mo6 O24 Mo7 O19 37.6(12)
Mo6 O24 Mo7 O25 -44.7(12)
Mo9 O29 Mo7 O26 -169.5(6)
Mo9 O29 Mo7 O24 85.4(6)
Mo9 O29 Mo7 O30 -70.2(6)
Mo9 O29 Mo7 O19 -17.5(14)
Mo9 O29 Mo7 O25 2.1(5)
Mo2 O20 Mo8 O27 136.0(11)
Mo2 O20 Mo8 O30 -117.7(12)
Mo2 O20 Mo8 O31 -12.4(18)
Mo2 O20 Mo8 O21 38.4(12)
Mo2 O20 Mo8 O25 -44.5(12)
Mo7 O30 Mo8 O27 -170.8(6)
Mo7 O30 Mo8 O20 82.4(6)
Mo7 O30 Mo8 O31 -71.0(6)
Mo7 O30 Mo8 O21 -23.8(13)
Mo7 O30 Mo8 O25 0.1(5)
Mo4 O22 Mo9 O28 140.4(12)
Mo4 O22 Mo9 O31 -112.9(12)
Mo4 O22 Mo9 O29 -2.5(19)
Mo4 O22 Mo9 O23 43.0(12)
Mo4 O22 Mo9 O25 -38.8(12)
Mo8 O31 Mo9 O28 -168.5(6)
Mo8 O31 Mo9 O22 85.6(6)
Mo8 O31 Mo9 O29 -69.7(6)
Mo8 O31 Mo9 O23 -16.3(13)
Mo8 O31 Mo9 O25 1.7(5)
Mo16 O50 Mo10 O32 130.3(9)
Mo16 O50 Mo10 O41 -126.4(9)
Mo16 O50 Mo10 O46 25.9(9)
Mo16 O50 Mo10 N4 -36(2)
Mo16 O50 Mo10 O47 -54.5(9)
Mo11 O41 Mo10 O32 -165.8(6)
Mo11 O41 Mo10 O50 88.2(6)
Mo11 O41 Mo10 O46 -26.0(11)
Mo11 O41 Mo10 N4 -78.2(6)
Mo11 O41 Mo10 O47 1.7(5)
Mo15 O46 Mo10 O32 -131.8(11)
Mo15 O46 Mo10 O50 -26.8(12)
Mo15 O46 Mo10 O41 88.9(13)
Mo15 O46 Mo10 N4 141.1(12)
Mo15 O46 Mo10 O47 62.2(11)
Mo17 O52 Mo12 O34 127.8(8)
Mo17 O52 Mo12 O42 21.9(9)
Mo17 O52 Mo12 O43 -131.3(8)
Mo17 O52 Mo12 N5 -45(2)
Mo17 O52 Mo12 O48 -59.5(8)
Mo11 O42 Mo12 O34 -133.0(12)
Mo11 O42 Mo12 O52 -26.7(13)
Mo11 O42 Mo12 O43 90.6(14)
Mo11 O42 Mo12 N5 139.8(13)
Mo11 O42 Mo12 O48 60.7(12)
Mo18 O54 Mo14 O36 128.4(8)
Mo18 O54 Mo14 O44 24.3(9)
Mo18 O54 Mo14 O45 -127.8(8)
Mo18 O54 Mo14 N6 -41(2)
Mo18 O54 Mo14 O49 -56.3(8)
Mo13 O44 Mo14 O36 -135.8(10)
Mo13 O44 Mo14 O54 -30.7(11)
Mo13 O44 Mo14 O45 88.9(13)
Mo13 O44 Mo14 N6 135.6(11)
Mo13 O44 Mo14 O49 58.3(10)
Mo15 O45 Mo14 O36 -167.8(5)
Mo15 O45 Mo14 O54 86.0(6)
Mo15 O45 Mo14 O44 -32.1(11)
Mo15 O45 Mo14 N6 -78.9(6)
Mo15 O45 Mo14 O49 -0.2(5)
Mo15 O55 Mo16 O57 138.9(11)
Mo15 O55 Mo16 O60 -115.4(11)
Mo15 O55 Mo16 O50 41.3(11)
Mo15 O55 Mo16 O61 -8.4(17)
Mo15 O55 Mo16 O56 -40.5(11)
Mo18 O60 Mo16 O57 -167.7(6)
Mo18 O60 Mo16 O55 84.4(6)
Mo18 O60 Mo16 O50 -17.2(13)
Mo18 O60 Mo16 O61 -70.8(6)
Mo18 O60 Mo16 O56 0.8(5)
Mo11 O51 Mo17 O58 135.6(13)
Mo11 O51 Mo17 O61 -118.0(13)
Mo11 O51 Mo17 O62 -12(2)
Mo11 O51 Mo17 O52 38.0(13)
Mo11 O51 Mo17 O56 -43.3(13)
Mo16 O61 Mo17 O58 -165.5(5)
Mo16 O61 Mo17 O51 86.1(5)
Mo16 O61 Mo17 O62 -68.9(5)
Mo16 O61 Mo17 O52 -11.8(12)
Mo16 O61 Mo17 O56 3.6(4)
Mo13 O53 Mo18 O59 138.4(12)
Mo13 O53 Mo18 O62 -116.7(12)
Mo13 O53 Mo18 O60 -12.8(18)
Mo13 O53 Mo18 O54 39.4(12)
Mo13 O53 Mo18 O56 -43.1(12)
Mo17 O62 Mo18 O59 -168.7(6)
Mo17 O62 Mo18 O53 83.2(6)
Mo17 O62 Mo18 O60 -69.6(6)
Mo17 O62 Mo18 O54 -17.9(13)
Mo17 O62 Mo18 O56 1.6(5)
Mo25 O81 Mo19 O63 131.0(7)
Mo25 O81 Mo19 O77 27.1(8)
Mo25 O81 Mo19 O72 -126.4(7)
Mo25 O81 Mo19 N7 -40(2)
Mo25 O81 Mo19 O78 -54.4(7)
Mo24 O77 Mo19 O63 -136.2(11)
Mo24 O77 Mo19 O81 -31.9(12)
Mo24 O77 Mo19 O72 88.6(13)
Mo24 O77 Mo19 N7 138.1(12)
Mo24 O77 Mo19 O78 58.7(11)
Mo20 O72 Mo19 O63 -166.5(5)
Mo20 O72 Mo19 O81 88.2(5)
Mo20 O72 Mo19 O77 -30.9(10)
Mo20 O72 Mo19 N7 -80.8(5)
Mo20 O72 Mo19 O78 0.4(4)
Mo26 O83 Mo21 O65 128.7(8)
Mo26 O83 Mo21 O73 24.3(9)
Mo26 O83 Mo21 O74 -128.2(8)
Mo26 O83 Mo21 N8 -36(2)
Mo26 O83 Mo21 O79 -56.6(8)
Mo20 O73 Mo21 O65 -137.7(11)
Mo20 O73 Mo21 O83 -32.8(12)
Mo20 O73 Mo21 O74 85.9(13)
Mo20 O73 Mo21 N8 135.4(12)
Mo20 O73 Mo21 O79 55.8(11)
Mo22 O74 Mo21 O65 -166.0(5)
Mo22 O74 Mo21 O83 88.2(5)
Mo22 O74 Mo21 O73 -29.0(10)
Mo22 O74 Mo21 N8 -78.3(5)
Mo22 O74 Mo21 O79 2.4(4)
Mo27 O85 Mo23 O67 129.5(8)
Mo27 O85 Mo23 O75 25.5(9)
Mo27 O85 Mo23 O76 -128.4(8)
Mo27 O85 Mo23 N9 -38(2)
Mo27 O85 Mo23 O80 -56.1(8)
Mo22 O75 Mo23 O67 -135.6(11)
Mo22 O75 Mo23 O85 -29.9(12)
Mo22 O75 Mo23 O76 90.1(13)
Mo22 O75 Mo23 N9 136.7(12)
Mo22 O75 Mo23 O80 58.5(11)
Mo24 O76 Mo23 O67 -166.8(5)
Mo24 O76 Mo23 O85 86.8(5)
Mo24 O76 Mo23 O75 -31.8(10)
Mo24 O76 Mo23 N9 -78.2(5)
Mo24 O76 Mo23 O80 1.1(4)
Mo24 O86 Mo25 O88 136.0(11)
Mo24 O86 Mo25 O91 -118.3(12)
Mo24 O86 Mo25 O92 -13.7(17)
Mo24 O86 Mo25 O81 38.0(11)
Mo24 O86 Mo25 O87 -44.4(12)
Mo27 O91 Mo25 O88 -168.3(5)
Mo27 O91 Mo25 O86 84.3(6)
Mo27 O91 Mo25 O92 -69.4(6)
Mo27 O91 Mo25 O81 -16.4(13)
Mo27 O91 Mo25 O87 1.8(5)
Mo20 O82 Mo26 O89 136.1(11)
Mo20 O82 Mo26 O92 -117.2(11)
Mo20 O82 Mo26 O93 -12.9(18)
Mo20 O82 Mo26 O83 37.9(11)
Mo20 O82 Mo26 O87 -43.7(11)
Mo25 O92 Mo26 O89 -169.7(5)
Mo25 O92 Mo26 O82 82.4(5)
Mo25 O92 Mo26 O93 -71.6(5)
Mo25 O92 Mo26 O83 -22.4(11)
Mo25 O92 Mo26 O87 0.3(4)
Mo22 O84 Mo27 O90 138.0(12)
Mo22 O84 Mo27 O93 -116.0(12)
Mo22 O84 Mo27 O91 -8.6(19)
Mo22 O84 Mo27 O85 39.4(12)
Mo22 O84 Mo27 O87 -42.5(12)
Mo26 O93 Mo27 O90 -168.7(5)
Mo26 O93 Mo27 O84 83.3(6)
Mo26 O93 Mo27 O91 -71.0(5)
Mo26 O93 Mo27 O85 -19.0(12)
Mo26 O93 Mo27 O87 0.8(5)
Mo36 O109 Mo28 O94 130.2(8)
Mo36 O109 Mo28 O103 -126.0(8)
Mo36 O109 Mo28 O108 26.0(9)
Mo36 O109 Mo28 N10 -36(2)
Mo36 O109 Mo28 O115 -55.1(8)
Mo29 O103 Mo28 O94 -163.9(6)
Mo29 O103 Mo28 O109 88.5(6)
Mo29 O103 Mo28 O108 -24.9(11)
Mo29 O103 Mo28 N10 -76.9(5)
Mo29 O103 Mo28 O115 2.8(5)
Mo33 O108 Mo28 O94 -137.6(12)
Mo33 O108 Mo28 O109 -31.5(13)
Mo33 O108 Mo28 O103 83.9(14)
Mo33 O108 Mo28 N10 135.8(13)
Mo33 O108 Mo28 O115 57.4(12)
Mo34 O111 Mo30 O96 129.3(9)
Mo34 O111 Mo30 O104 24.9(10)
Mo34 O111 Mo30 O105 -129.0(9)
Mo34 O111 Mo30 N11 -39(2)
Mo34 O111 Mo30 O116 -56.3(9)
Mo29 O104 Mo30 O96 -139.1(12)
Mo29 O104 Mo30 O111 -32.0(12)
Mo29 O104 Mo30 O105 84.1(14)
Mo29 O104 Mo30 N11 134.9(12)
Mo29 O104 Mo30 O116 56.3(12)
Mo35 O113 Mo32 O98 132.0(8)
Mo35 O113 Mo32 O106 28.4(8)
Mo35 O113 Mo32 O107 -126.5(8)
Mo35 O113 Mo32 O117 -54.0(8)
Mo35 O113 Mo32 N12 -36(2)
Mo31 O106 Mo32 O98 -138.0(11)
Mo31 O106 Mo32 O113 -32.7(11)
Mo31 O106 Mo32 O107 87.0(14)
Mo31 O106 Mo32 O117 57.1(11)
Mo31 O106 Mo32 N12 136.2(11)
Mo29 O110 Mo34 O119 139.5(12)
Mo29 O110 Mo34 O122 -113.6(12)
Mo29 O110 Mo34 O111 41.9(12)
Mo29 O110 Mo34 O123 -5.9(19)
Mo29 O110 Mo34 O118 -40.0(12)
Mo36 O122 Mo34 O119 -168.1(6)
Mo36 O122 Mo34 O110 84.9(6)
Mo36 O122 Mo34 O111 -13.7(13)
Mo36 O122 Mo34 O123 -69.1(6)
Mo36 O122 Mo34 O118 2.1(5)
Mo31 O112 Mo35 O120 136.6(12)
Mo31 O112 Mo35 O123 -117.1(12)
Mo31 O112 Mo35 O124 -12.2(19)
Mo31 O112 Mo35 O113 39.4(12)
Mo31 O112 Mo35 O118 -42.6(12)
Mo34 O123 Mo35 O120 -166.0(6)
Mo34 O123 Mo35 O112 85.4(6)
Mo34 O123 Mo35 O124 -68.4(6)
Mo34 O123 Mo35 O113 -11.1(14)
Mo34 O123 Mo35 O118 3.2(5)
Mo33 O114 Mo36 O121 135.5(11)
Mo33 O114 Mo36 O124 -118.9(12)
Mo33 O114 Mo36 O122 -12.1(18)
Mo33 O114 Mo36 O109 37.7(12)
Mo33 O114 Mo36 O118 -44.8(11)
Mo35 O124 Mo36 O121 -169.6(5)
Mo35 O124 Mo36 O114 83.2(6)
Mo35 O124 Mo36 O122 -71.4(5)
Mo35 O124 Mo36 O109 -20.6(12)
Mo35 O124 Mo36 O118 1.0(5)
